data_7700040
loop_
_publ_author_name
'Han, Shujuan'
'Li, Hao'
'Yang, Zhihua'
'Yu, H. H.'
'Pan, Shilie'

_publ_section_title
;
 Three new phosphates,
 Cs<sub>8</sub>Pb<sub>4</sub>(P<sub>2</sub>O<sub>7</sub>)<sub>4</sub>,
 CsLi<sub>7</sub>(P<sub>2</sub>O<sub>7</sub>)<sub>2</sub> and
 LiCa(PO<sub>3</sub>)<sub>3</sub>: structural comparison, characterization
 and theoretical calculation.
;
_journal_issue 24
_journal_name_full 'Dalton transactions (Cambridge, England : 2003)'
_journal_page_first 8948
_journal_page_last 8954
_journal_paper_doi 10.1039/c9dt01739a
_journal_volume 48
_journal_year 2019
_chemical_formula_sum 'Cs8 O28 P8 Pb4'
_chemical_formula_weight 2587.80
_space_group_IT_number 2
_space_group_name_Hall '-P 1'
_space_group_name_H-M_alt 'P -1'
_symmetry_cell_setting triclinic
_symmetry_space_group_name_Hall '-P 1'
_symmetry_space_group_name_H-M 'P -1'
_atom_sites_solution_primary direct
_atom_sites_solution_secondary difmap
_audit_creation_method SHELXL-97
_cell_angle_alpha 85.643(6)
_cell_angle_beta 74.417(6)
_cell_angle_gamma 79.477(6)
_cell_formula_units_Z 2
_cell_length_a 9.5335(10)
_cell_length_b 11.7281(11)
_cell_length_c 16.3626(18)
_cell_measurement_reflns_used 4603
_cell_measurement_temperature 296(2)
_cell_measurement_theta_max 27.15
_cell_measurement_theta_min 2.25
_cell_volume 1731.9(3)
_computing_cell_refinement 'Bruker SMART'
_computing_data_collection 'Bruker SMART'
_computing_data_reduction 'Bruker SAINT'
_computing_molecular_graphics 'Bruker SHELXTL'
_computing_publication_material 'Bruker SHELXTL'
_computing_structure_refinement 'SHELXL-97 (Sheldrick, 1997)'
_computing_structure_solution 'SHELXS-97 (Sheldrick, 1990)'
_diffrn_ambient_temperature 296(2)
_diffrn_measured_fraction_theta_full 0.997
_diffrn_measured_fraction_theta_max 0.980
_diffrn_measurement_device_type 'CCD area detector'
_diffrn_measurement_method 'phi and omega scans'
_diffrn_radiation_monochromator graphite
_diffrn_radiation_source 'fine-focus sealed tube'
_diffrn_radiation_type MoK\a
_diffrn_radiation_wavelength 0.71073
_diffrn_reflns_av_R_equivalents 0.0616
_diffrn_reflns_av_sigmaI/netI 0.0741
_diffrn_reflns_limit_h_max 12
_diffrn_reflns_limit_h_min -12
_diffrn_reflns_limit_k_max 15
_diffrn_reflns_limit_k_min -15
_diffrn_reflns_limit_l_max 21
_diffrn_reflns_limit_l_min -21
_diffrn_reflns_number 29507
_diffrn_reflns_theta_full 26.00
_diffrn_reflns_theta_max 27.62
_diffrn_reflns_theta_min 1.29
_exptl_absorpt_coefficient_mu 28.134
_exptl_absorpt_correction_T_max 0.5545
_exptl_absorpt_correction_T_min 0.3317
_exptl_absorpt_correction_type numerical
_exptl_absorpt_process_details face-indexed
_exptl_crystal_density_diffrn 4.962
_exptl_crystal_density_method 'not measured'
_exptl_crystal_description BLOCK
_exptl_crystal_F_000 2224
_exptl_crystal_size_max 0.155
_exptl_crystal_size_mid 0.111
_exptl_crystal_size_min 0.09
_refine_diff_density_max 2.265
_refine_diff_density_min -2.194
_refine_diff_density_rms 0.435
_refine_ls_extinction_coef 0.000345(19)
_refine_ls_extinction_expression Fc^*^=kFc[1+0.001xFc^2^\l^3^/sin(2\q)]^-1/4^
_refine_ls_extinction_method SHELXL
_refine_ls_goodness_of_fit_ref 1.030
_refine_ls_matrix_type full
_refine_ls_number_parameters 434
_refine_ls_number_reflns 7907
_refine_ls_number_restraints 0
_refine_ls_restrained_S_all 1.030
_refine_ls_R_factor_all 0.0781
_refine_ls_R_factor_gt 0.0450
_refine_ls_shift/su_max 0.001
_refine_ls_shift/su_mean 0.000
_refine_ls_structure_factor_coef Fsqd
_refine_ls_weighting_details 'calc w=1/[\s^2^(Fo^2^)+(0.0374P)^2^+0.0000P] where P=(Fo^2^+2Fc^2^)/3'
_refine_ls_weighting_scheme calc
_refine_ls_wR_factor_gt 0.0859
_refine_ls_wR_factor_ref 0.1011
_reflns_number_gt 5502
_reflns_number_total 7907
_reflns_threshold_expression >2sigma(I)
_cod_data_source_file c9dt01739a1.cif
_cod_data_source_block 123
_cod_depositor_comments
;
The following automatic conversions were performed:

'_symmetry_cell_setting' value 'Triclinic' changed to 'triclinic'
according to
/home/data/users/saulius/crontab/automatic-downloads/rss-feeds/RSC/lib/dictionaries/cif_core.dic
dictionary named 'cif_core.dic' version 2.4.2 from 2011-04-26.

'_exptl_absorpt_correction_type' value 'Numerical' changed to
'numerical' according to
/home/data/users/saulius/crontab/automatic-downloads/rss-feeds/RSC/lib/dictionaries/cif_core.dic
dictionary named 'cif_core.dic' version 2.4.2 from 2011-04-26.

Automatic conversion script
Id: cif_fix_values 4973 2017-02-22 13:04:09Z antanas 

 Adding full bibliography for 7700038--7700040.cif.
;
_cod_original_sg_symbol_H-M P-1
_cod_database_code 7700040

loop_
_symmetry_equiv_pos_as_xyz
'x, y, z'
'-x, -y, -z'

loop_
_atom_site_label
_atom_site_type_symbol
_atom_site_fract_x
_atom_site_fract_y
_atom_site_fract_z
_atom_site_U_iso_or_equiv
_atom_site_adp_type
_atom_site_occupancy
_atom_site_symmetry_multiplicity
_atom_site_calc_flag
Cs1 Cs -0.45321(10) 0.83836(7) 0.61845(5) 0.0291(2) Uani 1 1 d
Cs2 Cs 0.20246(9) 0.79368(7) 0.23982(5) 0.0269(2) Uani 1 1 d
Cs3 Cs -0.21748(10) 0.71479(7) 0.24431(5) 0.0301(2) Uani 1 1 d
Cs5 Cs 1.02928(9) 0.11530(7) 0.39478(5) 0.0269(2) Uani 1 1 d
Cs6 Cs 1.37457(9) -0.18658(6) 0.42645(5) 0.0234(2) Uani 1 1 d
Cs7 Cs 1.58741(9) -0.33057(6) 0.06626(5) 0.0268(2) Uani 1 1 d
Cs8 Cs 1.73899(9) -0.01780(7) -0.00912(5) 0.0268(2) Uani 1 1 d
Cs9 Cs 1.55730(9) 0.32550(7) 0.14218(5) 0.0266(2) Uani 1 1 d
Pb1 Pb 0.99657(5) 0.37950(4) 0.09670(3) 0.01977(13) Uani 1 1 d
Pb2 Pb 1.86520(5) 0.05972(3) 0.19770(3) 0.01630(12) Uani 1 1 d
Pb3 Pb 1.13412(5) 0.44081(3) 0.31038(3) 0.01675(12) Uani 1 1 d
Pb4 Pb 0.29359(5) 0.48904(4) 0.50841(3) 0.01982(13) Uani 1 1 d
P1 P -0.1926(4) 0.8879(2) 0.4113(2) 0.0169(7) Uani 1 1 d
P2 P -0.0159(3) 0.6639(2) 0.4509(2) 0.0156(7) Uani 1 1 d
P3 P 0.5061(3) 0.5212(3) 0.3191(2) 0.0178(7) Uani 1 1 d
P4 P 0.7724(3) 0.3456(2) 0.3149(2) 0.0162(7) Uani 1 1 d
P5 P 1.0460(4) 0.7874(2) 0.0383(2) 0.0193(7) Uani 1 1 d
P6 P 1.2012(4) 0.5624(2) 0.0872(2) 0.0194(8) Uani 1 1 d
P7 P 1.2291(3) 0.1851(3) 0.1855(2) 0.0180(7) Uani 1 1 d
P8 P 1.4734(4) -0.0044(2) 0.1927(2) 0.0193(7) Uani 1 1 d
O1 O -0.2205(9) 0.9767(7) 0.4779(5) 0.032(2) Uani 1 1 d
O2 O -0.3120(9) 0.8176(7) 0.4223(5) 0.028(2) Uani 1 1 d
O3 O -0.1353(10) 0.9359(7) 0.3217(5) 0.031(2) Uani 1 1 d
O4 O -0.0426(8) 0.7994(6) 0.4232(5) 0.0200(19) Uani 1 1 d
O5 O -0.1051(9) 0.6519(6) 0.5417(5) 0.027(2) Uani 1 1 d
O6 O -0.0655(9) 0.5973(6) 0.3908(5) 0.021(2) Uani 1 1 d
O7 O 0.1502(9) 0.6356(6) 0.4382(5) 0.026(2) Uani 1 1 d
O8 O 0.4131(9) 0.4284(7) 0.3278(5) 0.030(2) Uani 1 1 d
O9 O 0.4844(9) 0.6198(6) 0.2575(5) 0.028(2) Uani 1 1 d
O10 O 0.6798(8) 0.4595(6) 0.2795(4) 0.0159(18) Uani 1 1 d
O11 O 0.7178(9) 0.3424(6) 0.4107(5) 0.027(2) Uani 1 1 d
O12 O 0.7465(9) 0.2425(6) 0.2755(5) 0.030(2) Uani 1 1 d
O13 O 0.9295(9) 0.3659(7) 0.2838(5) 0.028(2) Uani 1 1 d
O14 O 0.9263(8) 0.7182(6) 0.0383(5) 0.0201(19) Uani 1 1 d
O15 O 1.0014(9) 0.8759(6) 0.1069(5) 0.028(2) Uani 1 1 d
O16 O 1.1120(10) 0.8349(7) -0.0496(5) 0.039(3) Uani 1 1 d
O17 O 1.1856(8) 0.6986(6) 0.0590(5) 0.023(2) Uani 1 1 d
O18 O 1.3591(9) 0.5260(7) 0.0850(6) 0.033(2) Uani 1 1 d
O19 O 1.0909(10) 0.5518(7) 0.1724(5) 0.035(2) Uani 1 1 d
O20 O 1.1528(9) 0.5029(6) 0.0211(5) 0.022(2) Uani 1 1 d
O21 O 1.2157(9) 0.2718(6) 0.1123(5) 0.029(2) Uani 1 1 d
O22 O 1.3911(8) 0.1085(6) 0.1471(5) 0.0173(19) Uani 1 1 d
O23 O 1.1181(8) 0.1041(7) 0.2034(5) 0.024(2) Uani 1 1 d
O24 O 1.2421(9) 0.2426(6) 0.2629(5) 0.0202(19) Uani 1 1 d
O25 O 1.3759(9) -0.0218(7) 0.2795(5) 0.029(2) Uani 1 1 d
O26 O 1.4922(10) -0.0987(6) 0.1312(5) 0.034(2) Uani 1 1 d
O27 O 1.6178(10) 0.0350(7) 0.1911(6) 0.038(2) Uani 1 1 d
O28 O 0.5025(8) 0.5636(6) 0.4070(5) 0.021(2) Uani 1 1 d

loop_
_atom_site_aniso_label
_atom_site_aniso_U_11
_atom_site_aniso_U_22
_atom_site_aniso_U_33
_atom_site_aniso_U_23
_atom_site_aniso_U_13
_atom_site_aniso_U_12
Cs1 0.0318(5) 0.0363(5) 0.0213(5) 0.0006(4) -0.0037(4) -0.0168(4)
Cs2 0.0234(5) 0.0344(4) 0.0236(5) -0.0027(4) -0.0054(4) -0.0069(4)
Cs3 0.0301(5) 0.0374(5) 0.0240(5) -0.0046(4) -0.0018(4) -0.0151(4)
Cs5 0.0333(5) 0.0308(4) 0.0203(5) 0.0025(4) -0.0069(4) -0.0159(4)
Cs6 0.0255(5) 0.0193(4) 0.0243(5) 0.0005(3) -0.0053(4) -0.0027(3)
Cs7 0.0285(5) 0.0224(4) 0.0262(5) -0.0058(4) 0.0002(4) -0.0048(3)
Cs8 0.0278(5) 0.0307(4) 0.0229(5) -0.0046(4) -0.0026(4) -0.0118(4)
Cs9 0.0241(5) 0.0278(4) 0.0287(5) -0.0016(4) -0.0076(4) -0.0054(4)
Pb1 0.0172(3) 0.0218(2) 0.0195(3) 0.0008(2) -0.0031(2) -0.0045(2)
Pb2 0.0156(3) 0.0162(2) 0.0169(3) 0.00121(19) -0.0037(2) -0.00356(18)
Pb3 0.0154(3) 0.0162(2) 0.0179(3) -0.00100(19) -0.0024(2) -0.00355(18)
Pb4 0.0169(3) 0.0234(2) 0.0194(3) 0.0014(2) -0.0039(2) -0.0060(2)
P1 0.0169(17) 0.0166(15) 0.0165(18) 0.0038(13) -0.0049(15) -0.0019(13)
P2 0.0141(17) 0.0159(15) 0.0159(18) 0.0019(13) -0.0034(14) -0.0019(13)
P3 0.0138(17) 0.0198(15) 0.0193(19) -0.0022(14) -0.0016(15) -0.0049(13)
P4 0.0131(17) 0.0149(14) 0.0192(19) -0.0009(13) -0.0012(15) -0.0028(12)
P5 0.0218(19) 0.0146(15) 0.0213(19) 0.0008(14) -0.0061(16) -0.0026(13)
P6 0.0202(19) 0.0164(15) 0.022(2) 0.0004(14) -0.0085(16) -0.0008(13)
P7 0.0139(17) 0.0188(15) 0.0190(19) -0.0004(14) 0.0001(15) -0.0035(13)
P8 0.0184(18) 0.0166(15) 0.0213(19) 0.0011(14) -0.0030(16) -0.0028(13)
O1 0.031(6) 0.029(5) 0.030(6) -0.008(4) 0.000(5) -0.002(4)
O2 0.018(5) 0.040(5) 0.028(5) 0.003(4) -0.005(4) -0.011(4)
O3 0.032(6) 0.037(5) 0.021(5) 0.012(4) -0.007(5) -0.007(4)
O4 0.014(4) 0.015(4) 0.033(5) 0.002(4) -0.009(4) -0.003(3)
O5 0.036(6) 0.034(5) 0.011(5) 0.004(4) -0.002(4) -0.013(4)
O6 0.023(5) 0.016(4) 0.025(5) -0.009(4) -0.008(4) 0.002(4)
O7 0.019(5) 0.022(4) 0.039(6) 0.004(4) -0.013(5) -0.004(4)
O8 0.019(5) 0.035(5) 0.035(6) -0.004(4) 0.001(4) -0.012(4)
O9 0.023(5) 0.029(5) 0.029(5) 0.009(4) -0.009(4) 0.005(4)
O10 0.013(4) 0.020(4) 0.009(4) 0.001(3) 0.003(4) 0.002(3)
O11 0.034(6) 0.028(5) 0.015(5) 0.004(4) -0.004(4) 0.000(4)
O12 0.030(5) 0.023(4) 0.039(6) -0.015(4) -0.009(5) -0.002(4)
O13 0.011(5) 0.033(5) 0.036(6) -0.004(4) -0.002(4) -0.001(4)
O14 0.012(4) 0.024(4) 0.023(5) -0.004(4) 0.000(4) -0.004(4)
O15 0.034(6) 0.023(4) 0.028(6) -0.008(4) -0.007(5) -0.006(4)
O16 0.049(7) 0.037(5) 0.029(6) 0.016(4) -0.010(5) -0.014(5)
O17 0.011(4) 0.021(4) 0.039(6) 0.001(4) -0.012(4) -0.003(3)
O18 0.021(5) 0.024(4) 0.060(7) -0.003(4) -0.019(5) -0.007(4)
O19 0.043(6) 0.032(5) 0.025(6) 0.007(4) -0.003(5) -0.004(4)
O20 0.028(5) 0.023(4) 0.021(5) -0.002(4) -0.015(4) -0.003(4)
O21 0.029(5) 0.021(4) 0.031(6) 0.000(4) -0.006(5) 0.005(4)
O22 0.019(5) 0.017(4) 0.016(5) 0.003(3) -0.004(4) -0.006(3)
O23 0.014(5) 0.037(5) 0.020(5) -0.002(4) 0.000(4) -0.012(4)
O24 0.022(5) 0.027(4) 0.016(5) -0.012(4) -0.009(4) -0.004(4)
O25 0.034(6) 0.037(5) 0.012(5) 0.008(4) -0.003(4) -0.006(4)
O26 0.044(6) 0.021(4) 0.032(6) -0.012(4) 0.004(5) -0.007(4)
O27 0.023(5) 0.049(6) 0.047(7) 0.002(5) -0.018(5) -0.009(5)
O28 0.017(5) 0.019(4) 0.023(5) -0.004(4) 0.000(4) 0.001(3)

loop_
_atom_type_symbol
_atom_type_description
_atom_type_scat_dispersion_real
_atom_type_scat_dispersion_imag
_atom_type_scat_source
O O 0.0106 0.0060 'International Tables Vol C Tables 4.2.6.8 and 6.1.1.4'
P P 0.1023 0.0942 'International Tables Vol C Tables 4.2.6.8 and 6.1.1.4'
Cs Cs -0.3680 2.1192 'International Tables Vol C Tables 4.2.6.8 and 6.1.1.4'
Pb Pb -3.3944 10.1111 'International Tables Vol C Tables 4.2.6.8 and 6.1.1.4'

loop_
_geom_angle_atom_site_label_1
_geom_angle_atom_site_label_2
_geom_angle_atom_site_label_3
_geom_angle
_geom_angle_site_symmetry_1
_geom_angle_site_symmetry_3
O25 Cs1 O12 108.9(2) 2_666 2_566
O25 Cs1 O24 60.45(19) 2_666 2_666
O12 Cs1 O24 101.8(2) 2_566 2_666
O25 Cs1 O2 120.6(2) 2_666 .
O12 Cs1 O2 127.4(2) 2_566 .
O24 Cs1 O2 116.9(2) 2_666 .
O25 Cs1 O8 121.4(2) 2_666 2_566
O12 Cs1 O8 66.3(2) 2_566 2_566
O24 Cs1 O8 63.8(2) 2_666 2_566
O2 Cs1 O8 99.2(2) . 2_566
O25 Cs1 O1 74.5(2) 2_666 .
O12 Cs1 O1 161.6(2) 2_566 .
O24 Cs1 O1 95.6(2) 2_666 .
O2 Cs1 O1 46.0(2) . .
O8 Cs1 O1 128.3(2) 2_566 .
O25 Cs1 O27 45.6(2) 2_666 2_666
O12 Cs1 O27 63.3(2) 2_566 2_666
O24 Cs1 O27 72.81(19) 2_666 2_666
O2 Cs1 O27 159.0(2) . 2_666
O8 Cs1 O27 101.8(2) 2_566 2_666
O1 Cs1 O27 117.3(2) . 2_666
O25 Cs1 O5 103.4(2) 2_666 .
O12 Cs1 O5 125.54(18) 2_566 .
O24 Cs1 O5 59.28(18) 2_666 .
O2 Cs1 O5 60.28(19) . .
O8 Cs1 O5 59.55(19) 2_566 .
O1 Cs1 O5 69.05(18) . .
O27 Cs1 O5 132.07(19) 2_666 .
O25 Cs1 P1 97.77(16) 2_666 .
O12 Cs1 P1 150.25(16) 2_566 .
O24 Cs1 P1 102.71(15) 2_666 .
O2 Cs1 P1 23.34(15) . .
O8 Cs1 P1 110.70(15) 2_566 .
O1 Cs1 P1 23.89(14) . .
O27 Cs1 P1 141.19(16) 2_666 .
O5 Cs1 P1 57.01(13) . .
O25 Cs1 P8 23.21(15) 2_666 2_666
O12 Cs1 P8 86.49(15) 2_566 2_666
O24 Cs1 P8 58.21(14) 2_666 2_666
O2 Cs1 P8 143.73(16) . 2_666
O8 Cs1 P8 107.46(16) 2_566 2_666
O1 Cs1 P8 97.71(15) . 2_666
O27 Cs1 P8 24.18(15) 2_666 2_666
O5 Cs1 P8 113.85(14) . 2_666
P1 Cs1 P8 120.96(8) . 2_666
O25 Cs1 O11 150.1(2) 2_666 2_566
O12 Cs1 O11 41.84(19) 2_566 2_566
O24 Cs1 O11 122.00(18) 2_666 2_566
O2 Cs1 O11 86.22(19) . 2_566
O8 Cs1 O11 60.13(19) 2_566 2_566
O1 Cs1 O11 130.50(19) . 2_566
O27 Cs1 O11 104.71(19) 2_666 2_566
O5 Cs1 O11 101.68(17) . 2_566
P1 Cs1 O11 109.56(13) . 2_566
P8 Cs1 O11 128.30(13) 2_666 2_566
O25 Cs1 P4 129.56(16) 2_666 2_566
O12 Cs1 P4 21.03(14) 2_566 2_566
O24 Cs1 P4 107.12(15) 2_666 2_566
O2 Cs1 P4 108.70(16) . 2_566
O8 Cs1 P4 54.99(16) 2_566 2_566
O1 Cs1 P4 152.91(16) . 2_566
O27 Cs1 P4 84.12(16) 2_666 2_566
O5 Cs1 P4 110.01(14) . 2_566
P1 Cs1 P4 132.02(7) . 2_566
P8 Cs1 P4 106.66(7) 2_666 2_566
O11 Cs1 P4 22.65(12) 2_566 2_566
O9 Cs2 O25 83.0(2) . 1_465
O9 Cs2 O15 141.1(2) . 1_455
O25 Cs2 O15 116.47(19) 1_465 1_455
O9 Cs2 O4 107.8(2) . .
O25 Cs2 O4 97.0(2) 1_465 .
O15 Cs2 O4 103.0(2) 1_455 .
O9 Cs2 O26 72.0(2) . 1_465
O25 Cs2 O26 46.6(2) 1_465 1_465
O15 Cs2 O26 96.5(2) 1_455 1_465
O4 Cs2 O26 143.5(2) . 1_465
O9 Cs2 O17 96.8(2) . 1_455
O25 Cs2 O17 131.5(2) 1_465 1_455
O15 Cs2 O17 44.69(18) 1_455 1_455
O4 Cs2 O17 128.1(2) . 1_455
O26 Cs2 O17 87.0(2) 1_465 1_455
O9 Cs2 O3 151.3(2) . .
O25 Cs2 O3 97.0(2) 1_465 .
O15 Cs2 O3 64.0(2) 1_455 .
O4 Cs2 O3 43.57(18) . .
O26 Cs2 O3 127.74(19) 1_465 .
O17 Cs2 O3 104.2(2) 1_455 .
O9 Cs2 O19 85.7(2) . 1_455
O25 Cs2 O19 166.6(2) 1_465 1_455
O15 Cs2 O19 69.27(19) 1_455 1_455
O4 Cs2 O19 93.14(19) . 1_455
O26 Cs2 O19 122.7(2) 1_465 1_455
O17 Cs2 O19 43.20(19) 1_455 1_455
O3 Cs2 O19 96.3(2) . 1_455
O9 Cs2 O7 66.74(19) . .
O25 Cs2 O7 98.62(19) 1_465 .
O15 Cs2 O7 134.6(2) 1_455 .
O4 Cs2 O7 41.69(17) . .
O26 Cs2 O7 128.9(2) 1_465 .
O17 Cs2 O7 125.91(18) 1_455 .
O3 Cs2 O7 85.00(18) . .
O19 Cs2 O7 83.21(18) 1_455 .
O9 Cs2 O23 134.9(2) . 1_465
O25 Cs2 O23 54.56(19) 1_465 1_465
O15 Cs2 O23 64.52(18) 1_455 1_465
O4 Cs2 O23 93.28(17) . 1_465
O26 Cs2 O23 67.76(18) 1_465 1_465
O17 Cs2 O23 100.67(17) 1_455 1_465
O3 Cs2 O23 60.04(18) . 1_465
O19 Cs2 O23 133.62(19) 1_455 1_465
O7 Cs2 O23 128.08(17) . 1_465
O9 Cs2 P8 80.56(16) . 1_465
O25 Cs2 P8 23.42(15) 1_465 1_465
O15 Cs2 P8 104.02(15) 1_455 1_465
O4 Cs2 P8 120.03(14) . 1_465
O26 Cs2 P8 23.86(14) 1_465 1_465
O17 Cs2 P8 108.41(15) 1_455 1_465
O3 Cs2 P8 110.28(15) . 1_465
O19 Cs2 P8 146.57(15) 1_455 1_465
O7 Cs2 P8 117.98(14) . 1_465
O23 Cs2 P8 54.48(13) 1_465 1_465
O9 Cs2 P6 80.53(16) . 1_455
O25 Cs2 P6 145.89(16) 1_465 1_455
O15 Cs2 P6 64.57(14) 1_455 1_455
O4 Cs2 P6 116.42(14) . 1_455
O26 Cs2 P6 99.72(15) 1_465 1_455
O17 Cs2 P6 24.87(13) 1_455 1_455
O3 Cs2 P6 111.59(16) . 1_455
O19 Cs2 P6 23.33(14) 1_455 1_455
O7 Cs2 P6 101.88(13) . 1_455
O23 Cs2 P6 125.29(13) 1_465 1_455
P8 Cs2 P6 123.49(8) 1_465 1_455
O2 Cs3 O19 123.3(2) . 1_455
O2 Cs3 O9 96.4(2) . 1_455
O19 Cs3 O9 119.2(2) 1_455 1_455
O2 Cs3 O6 59.53(19) . .
O19 Cs3 O6 66.8(2) 1_455 .
O9 Cs3 O6 110.6(2) 1_455 .
O2 Cs3 O3 47.2(2) . .
O19 Cs3 O3 105.0(2) 1_455 .
O9 Cs3 O3 134.7(2) 1_455 .
O6 Cs3 O3 76.73(19) . .
O2 Cs3 O14 154.6(2) . 1_455
O19 Cs3 O14 62.3(2) 1_455 1_455
O9 Cs3 O14 101.2(2) 1_455 1_455
O6 Cs3 O14 128.32(19) . 1_455
O3 Cs3 O14 108.11(19) . 1_455
O2 Cs3 O10 103.11(19) . 1_455
O19 Cs3 O10 79.8(2) 1_455 1_455
O9 Cs3 O10 44.92(18) 1_455 1_455
O6 Cs3 O10 76.15(18) . 1_455
O3 Cs3 O10 147.75(19) . 1_455
O14 Cs3 O10 102.30(18) 1_455 1_455
O2 Cs3 O15 110.5(2) . 1_455
O19 Cs3 O15 72.7(2) 1_455 1_455
O9 Cs3 O15 137.4(2) 1_455 1_455
O6 Cs3 O15 111.4(2) . 1_455
O3 Cs3 O15 63.37(19) . 1_455
O14 Cs3 O15 44.89(18) 1_455 1_455
O10 Cs3 O15 144.56(18) 1_455 1_455
O2 Cs3 P1 24.11(15) . .
O19 Cs3 P1 109.83(17) 1_455 .
O9 Cs3 P1 119.83(16) 1_455 .
O6 Cs3 P1 59.64(13) . .
O3 Cs3 P1 25.00(14) . .
O14 Cs3 P1 132.64(14) 1_455 .
O10 Cs3 P1 123.00(14) 1_455 .
O15 Cs3 P1 87.75(14) 1_455 .
O2 Cs3 P3 88.77(16) . 1_455
O19 Cs3 P3 106.42(16) 1_455 1_455
O9 Cs3 P3 23.72(14) 1_455 1_455
O6 Cs3 P3 87.38(15) . 1_455
O3 Cs3 P3 135.33(16) . 1_455
O14 Cs3 P3 114.35(14) 1_455 1_455
O10 Cs3 P3 26.66(13) 1_455 1_455
O15 Cs3 P3 157.88(15) 1_455 1_455
P1 Cs3 P3 112.55(8) . 1_455
O2 Cs3 P5 133.48(16) . 1_455
O19 Cs3 P5 58.50(15) 1_455 1_455
O9 Cs3 P5 124.20(16) 1_455 1_455
O6 Cs3 P5 115.42(15) . 1_455
O3 Cs3 P5 86.36(15) . 1_455
O14 Cs3 P5 23.56(14) 1_455 1_455
O10 Cs3 P5 121.17(13) 1_455 1_455
O15 Cs3 P5 23.56(13) 1_455 1_455
P1 Cs3 P5 109.93(8) . 1_455
P3 Cs3 P5 137.51(8) 1_455 1_455
O2 Cs3 Cs7 136.83(15) . 1_365
O19 Cs3 Cs7 98.65(16) 1_455 1_365
O9 Cs3 Cs7 49.21(14) 1_455 1_365
O6 Cs3 Cs7 147.19(13) . 1_365
O3 Cs3 Cs7 136.06(14) . 1_365
O14 Cs3 Cs7 52.95(13) 1_455 1_365
O10 Cs3 Cs7 72.25(13) 1_455 1_365
O15 Cs3 Cs7 90.07(14) 1_455 1_365
P1 Cs3 Cs7 149.30(5) . 1_365
P3 Cs3 Cs7 68.04(6) 1_455 1_365
P5 Cs3 Cs7 75.15(6) 1_455 1_365
O23 Cs5 O24 49.9(2) . .
O23 Cs5 O1 112.5(2) . 1_645
O24 Cs5 O1 161.6(2) . 1_645
O23 Cs5 O1 128.4(2) . 2_666
O24 Cs5 O1 101.0(2) . 2_666
O1 Cs5 O1 95.1(2) 1_645 2_666
O23 Cs5 O4 154.7(2) . 2_666
O24 Cs5 O4 104.90(19) . 2_666
O1 Cs5 O4 92.7(2) 1_645 2_666
O1 Cs5 O4 45.76(19) 2_666 2_666
O23 Cs5 O5 111.6(2) . 2_666
O24 Cs5 O5 64.14(19) . 2_666
O1 Cs5 O5 129.6(2) 1_645 2_666
O1 Cs5 O5 75.4(2) 2_666 2_666
O4 Cs5 O5 45.54(18) 2_666 2_666
O23 Cs5 O3 66.6(2) . 1_645
O24 Cs5 O3 116.5(2) . 1_645
O1 Cs5 O3 46.3(2) 1_645 1_645
O1 Cs5 O3 120.0(2) 2_666 1_645
O4 Cs5 O3 138.6(2) 2_666 1_645
O5 Cs5 O3 162.5(2) 2_666 1_645
O23 Cs5 O13 63.4(2) . .
O24 Cs5 O13 54.68(19) . .
O1 Cs5 O13 115.8(2) 1_645 .
O1 Cs5 O13 140.3(2) 2_666 .
O4 Cs5 O13 105.43(18) 2_666 .
O5 Cs5 O13 65.88(19) 2_666 .
O3 Cs5 O13 99.59(19) 1_645 .
O23 Cs5 O25 56.86(19) . .
O24 Cs5 O25 57.07(18) . .
O1 Cs5 O25 121.4(2) 1_645 .
O1 Cs5 O25 71.5(2) 2_666 .
O4 Cs5 O25 111.48(19) 2_666 .
O5 Cs5 O25 102.6(2) 2_666 .
O3 Cs5 O25 90.9(2) 1_645 .
O13 Cs5 O25 107.91(18) . .
O23 Cs5 P7 24.79(15) . .
O24 Cs5 P7 25.14(14) . .
O1 Cs5 P7 137.23(17) 1_645 .
O1 Cs5 P7 115.78(16) 2_666 .
O4 Cs5 P7 129.96(15) 2_666 .
O5 Cs5 P7 88.36(15) 2_666 .
O3 Cs5 P7 91.36(15) 1_645 .
O13 Cs5 P7 56.63(14) . .
O25 Cs5 P7 51.96(13) . .
O23 Cs5 O11 96.78(19) . .
O24 Cs5 O11 95.16(19) . .
O1 Cs5 O11 80.5(2) 1_645 .
O1 Cs5 O11 131.41(19) 2_666 .
O4 Cs5 O11 85.87(18) 2_666 .
O5 Cs5 O11 71.2(2) 2_666 .
O3 Cs5 O11 91.5(2) 1_645 .
O13 Cs5 O11 41.89(18) . .
O25 Cs5 O11 149.59(18) . .
P7 Cs5 O11 97.67(13) . .
O23 Cs5 P1 90.91(16) . 1_645
O24 Cs5 P1 140.61(14) . 1_645
O1 Cs5 P1 23.95(15) 1_645 1_645
O1 Cs5 P1 102.04(16) 2_666 1_645
O4 Cs5 P1 114.09(14) 2_666 1_645
O5 Cs5 P1 153.43(15) 2_666 1_645
O3 Cs5 P1 24.71(14) 1_645 1_645
O13 Cs5 P1 116.38(15) . 1_645
O25 Cs5 P1 101.49(15) . 1_645
P7 Cs5 P1 115.52(8) . 1_645
O11 Cs5 P1 93.05(14) . 1_645
O1 Cs6 O28 155.1(2) 2_666 1_645
O1 Cs6 O25 82.1(2) 2_666 .
O28 Cs6 O25 122.7(2) 1_645 .
O1 Cs6 O2 101.6(2) 2_666 1_745
O28 Cs6 O2 79.1(2) 1_645 1_745
O25 Cs6 O2 93.9(2) . 1_745
O1 Cs6 O11 90.5(2) 2_666 2_756
O28 Cs6 O11 65.2(2) 1_645 2_756
O25 Cs6 O11 164.7(2) . 2_756
O2 Cs6 O11 100.7(2) 1_745 2_756
O1 Cs6 O7 110.3(2) 2_666 1_645
O28 Cs6 O7 62.7(2) 1_645 1_645
O25 Cs6 O7 111.5(2) . 1_645
O2 Cs6 O7 141.2(2) 1_745 1_645
O11 Cs6 O7 58.7(2) 2_756 1_645
O1 Cs6 O9 157.9(2) 2_666 1_645
O28 Cs6 O9 44.81(19) 1_645 1_645
O25 Cs6 O9 79.2(2) . 1_645
O2 Cs6 O9 91.4(2) 1_745 1_645
O11 Cs6 O9 104.67(19) 2_756 1_645
O7 Cs6 O9 66.6(2) 1_645 1_645
O1 Cs6 P3 169.35(18) 2_666 1_645
O28 Cs6 P3 22.16(16) 1_645 1_645
O25 Cs6 P3 102.22(16) . 1_645
O2 Cs6 P3 87.89(16) 1_745 1_645
O11 Cs6 P3 82.93(15) 2_756 1_645
O7 Cs6 P3 59.12(15) 1_645 1_645
O9 Cs6 P3 23.10(13) 1_645 1_645
O1 Cs6 Cs2 108.89(17) 2_666 1_645
O28 Cs6 Cs2 88.51(15) 1_645 1_645
O25 Cs6 Cs2 52.88(17) . 1_645
O2 Cs6 Cs2 129.08(16) 1_745 1_645
O11 Cs6 Cs2 118.35(16) 2_756 1_645
O7 Cs6 Cs2 59.71(14) 1_645 1_645
O9 Cs6 Cs2 49.77(12) 1_645 1_645
P3 Cs6 Cs2 67.55(5) 1_645 1_645
O1 Cs6 Cs1 70.22(17) 2_666 1_745
O28 Cs6 Cs1 92.35(16) 1_645 1_745
O25 Cs6 Cs1 126.67(17) . 1_745
O2 Cs6 Cs1 51.35(16) 1_745 1_745
O11 Cs6 Cs1 61.89(16) 2_756 1_745
O7 Cs6 Cs1 120.55(15) 1_645 1_745
O9 Cs6 Cs1 131.11(13) 1_645 1_745
P3 Cs6 Cs1 113.33(5) 1_645 1_745
Cs2 Cs6 Cs1 179.11(3) 1_645 1_745
O1 Cs6 Pb4 122.83(16) 2_666 1_645
O28 Cs6 Pb4 37.10(15) 1_645 1_645
O25 Cs6 Pb4 141.58(16) . 1_645
O2 Cs6 Pb4 107.01(15) 1_745 1_645
O11 Cs6 Pb4 36.57(14) 2_756 1_645
O7 Cs6 Pb4 36.32(13) 1_645 1_645
O9 Cs6 Pb4 68.63(13) 1_645 1_645
P3 Cs6 Pb4 48.53(5) 1_645 1_645
Cs2 Cs6 Pb4 89.54(2) 1_645 1_645
Cs1 Cs6 Pb4 91.02(2) 1_745 1_645
O1 Cs6 Cs5 47.88(17) 2_666 2_756
O28 Cs6 Cs5 115.05(15) 1_645 2_756
O25 Cs6 Cs5 109.21(16) . 2_756
O2 Cs6 Cs5 135.47(16) 1_745 2_756
O11 Cs6 Cs5 56.75(14) 2_756 2_756
O7 Cs6 Cs5 63.90(14) 1_645 2_756
O9 Cs6 Cs5 129.26(14) 1_645 2_756
P3 Cs6 Cs5 121.61(5) 1_645 2_756
Cs2 Cs6 Cs5 94.54(3) 1_645 2_756
Cs1 Cs6 Cs5 84.90(2) 1_745 2_756
Pb4 Cs6 Cs5 77.99(2) 1_645 2_756
O26 Cs7 O18 117.0(2) . 1_545
O26 Cs7 O20 145.1(2) . 2_855
O18 Cs7 O20 97.9(2) 1_545 2_855
O26 Cs7 O9 78.3(2) . 1_645
O18 Cs7 O9 75.2(2) 1_545 1_645
O20 Cs7 O9 113.0(2) 2_855 1_645
O26 Cs7 O21 99.0(2) . 2_855
O18 Cs7 O21 121.3(2) 1_545 2_855
O20 Cs7 O21 59.41(19) 2_855 2_855
O9 Cs7 O21 161.5(2) 1_645 2_855
O26 Cs7 O14 86.2(2) . 1_645
O18 Cs7 O14 155.40(19) 1_545 1_645
O20 Cs7 O14 59.31(19) 2_855 1_645
O9 Cs7 O14 103.7(2) 1_645 1_645
O21 Cs7 O14 57.7(2) 2_855 1_645
O26 Cs7 O18 152.2(2) . 2_855
O18 Cs7 O18 63.0(3) 1_545 2_855
O20 Cs7 O18 46.2(2) 2_855 2_855
O9 Cs7 O18 124.9(2) 1_645 2_855
O21 Cs7 O18 64.0(2) 2_855 2_855
O14 Cs7 O18 100.73(19) 1_645 2_855
O26 Cs7 P6 157.02(18) . 2_855
O18 Cs7 P6 80.73(18) 1_545 2_855
O20 Cs7 P6 23.05(15) 2_855 2_855
O9 Cs7 P6 122.40(15) 1_645 2_855
O21 Cs7 P6 58.12(14) 2_855 2_855
O14 Cs7 P6 79.40(13) 1_645 2_855
O18 Cs7 P6 23.20(15) 2_855 2_855
O26 Cs7 Cs3 68.77(18) . 1_745
O18 Cs7 Cs3 125.51(18) 1_545 1_745
O20 Cs7 Cs3 91.74(14) 2_855 1_745
O9 Cs7 Cs3 52.00(16) 1_645 1_745
O21 Cs7 Cs3 109.77(16) 2_855 1_745
O14 Cs7 Cs3 52.75(13) 1_645 1_745
O18 Cs7 Cs3 136.13(14) 2_855 1_745
P6 Cs7 Cs3 114.27(5) 2_855 1_745
O26 Cs7 Cs9 105.89(18) . 2_855
O18 Cs7 Cs9 67.01(18) 1_545 2_855
O20 Cs7 Cs9 86.87(14) 2_855 2_855
O9 Cs7 Cs9 139.47(16) 1_645 2_855
O21 Cs7 Cs9 59.01(16) 2_855 2_855
O14 Cs7 Cs9 116.70(14) 1_645 2_855
O18 Cs7 Cs9 46.96(14) 2_855 2_855
P6 Cs7 Cs9 66.01(5) 2_855 2_855
Cs3 Cs7 Cs9 167.46(3) 1_745 2_855
O26 Cs7 P6 102.36(19) . 1_545
O18 Cs7 P6 16.61(16) 1_545 1_545
O20 Cs7 P6 112.20(15) 2_855 1_545
O9 Cs7 P6 78.14(17) 1_645 1_545
O21 Cs7 P6 120.14(17) 2_855 1_545
O14 Cs7 P6 171.44(13) 1_645 1_545
O18 Cs7 P6 71.78(15) 2_855 1_545
P6 Cs7 P6 92.52(7) 2_855 1_545
Cs3 Cs7 P6 130.08(5) 1_745 1_545
Cs9 Cs7 P6 61.47(5) 2_855 1_545
O26 Cs7 Cs2 52.44(17) . 1_645
O18 Cs7 Cs2 67.06(17) 1_545 1_645
O20 Cs7 Cs2 158.20(15) 2_855 1_645
O9 Cs7 Cs2 49.36(14) 1_645 1_645
O21 Cs7 Cs2 141.56(14) 2_855 1_645
O14 Cs7 Cs2 131.18(13) 1_645 1_645
O18 Cs7 Cs2 128.04(15) 2_855 1_645
P6 Cs7 Cs2 147.77(6) 2_855 1_645
Cs3 Cs7 Cs2 85.25(2) 1_745 1_645
Cs9 Cs7 Cs2 100.56(3) 2_855 1_645
P6 Cs7 Cs2 56.28(5) 1_545 1_645
O26 Cs8 O16 113.4(2) . 2_865
O26 Cs8 O22 89.7(2) . 2_855
O16 Cs8 O22 150.2(2) 2_865 2_855
O26 Cs8 O15 160.5(2) . 2_865
O16 Cs8 O15 47.1(2) 2_865 2_865
O22 Cs8 O15 108.2(2) 2_855 2_865
O26 Cs8 O27 47.4(2) . .
O16 Cs8 O27 66.2(2) 2_865 .
O22 Cs8 O27 135.2(2) 2_855 .
O15 Cs8 O27 113.3(2) 2_865 .
O26 Cs8 O23 130.4(2) . 2_855
O16 Cs8 O23 116.1(2) 2_865 2_855
O22 Cs8 O23 46.14(19) 2_855 2_855
O15 Cs8 O23 69.13(19) 2_865 2_855
O27 Cs8 O23 172.5(2) . 2_855
O26 Cs8 O26 93.4(2) . 2_855
O16 Cs8 O26 113.3(2) 2_865 2_855
O22 Cs8 O26 43.56(18) 2_855 2_855
O15 Cs8 O26 94.4(2) 2_865 2_855
O27 Cs8 O26 115.7(2) . 2_855
O23 Cs8 O26 70.59(19) 2_855 2_855
O26 Cs8 O14 81.45(19) . 1_645
O16 Cs8 O14 105.3(2) 2_865 1_645
O22 Cs8 O14 96.28(18) 2_855 1_645
O15 Cs8 O14 103.63(19) 2_865 1_645
O27 Cs8 O14 89.92(19) . 1_645
O23 Cs8 O14 82.56(18) 2_855 1_645
O26 Cs8 O14 139.73(18) 2_855 1_645
O26 Cs8 O21 89.6(2) . 2_855
O16 Cs8 O21 147.5(2) 2_865 2_855
O22 Cs8 O21 43.10(18) 2_855 2_855
O15 Cs8 O21 108.72(19) 2_865 2_855
O27 Cs8 O21 129.8(2) . 2_855
O23 Cs8 O21 44.41(19) 2_855 2_855
O26 Cs8 O21 86.56(19) 2_855 2_855
O14 Cs8 O21 53.70(19) 1_645 2_855
O26 Cs8 P7 105.17(16) . 2_855
O16 Cs8 P7 141.31(17) 2_865 2_855
O22 Cs8 P7 27.43(14) 2_855 2_855
O15 Cs8 P7 94.37(15) 2_865 2_855
O27 Cs8 P7 151.55(17) . 2_855
O23 Cs8 P7 25.25(14) 2_855 2_855
O26 Cs8 P7 66.28(14) 2_855 2_855
O14 Cs8 P7 76.56(14) 1_645 2_855
O21 Cs8 P7 25.31(14) 2_855 2_855
O26 Cs8 O15 91.4(2) . 1_645
O16 Cs8 O15 63.28(19) 2_865 1_645
O22 Cs8 O15 138.06(17) 2_855 1_645
O15 Cs8 O15 80.6(2) 2_865 1_645
O27 Cs8 O15 66.8(2) . 1_645
O23 Cs8 O15 107.28(19) 2_855 1_645
O26 Cs8 O15 175.0(2) 2_855 1_645
O14 Cs8 O15 42.70(17) 1_645 1_645
O21 Cs8 O15 94.97(18) 2_855 1_645
P7 Cs8 O15 113.83(13) 2_855 1_645
O26 Cs8 O16 122.0(2) . 1_645
O16 Cs8 O16 79.2(2) 2_865 1_645
O22 Cs8 O16 105.14(19) 2_855 1_645
O15 Cs8 O16 61.81(19) 2_865 1_645
O27 Cs8 O16 108.7(2) . 1_645
O23 Cs8 O16 65.7(2) 2_855 1_645
O26 Cs8 O16 135.2(2) 2_855 1_645
O14 Cs8 O16 41.97(18) 1_645 1_645
O21 Cs8 O16 68.9(2) 2_855 1_645
P7 Cs8 O16 77.73(15) 2_855 1_645
O15 Cs8 O16 41.91(19) 1_645 1_645
O18 Cs9 O12 144.3(2) . 1_655
O18 Cs9 O8 84.9(2) . 1_655
O12 Cs9 O8 65.3(2) 1_655 1_655
O18 Cs9 O22 103.9(2) . .
O12 Cs9 O22 101.72(19) 1_655 .
O8 Cs9 O22 102.7(2) 1_655 .
O18 Cs9 O24 85.7(2) . .
O12 Cs9 O24 95.7(2) 1_655 .
O8 Cs9 O24 60.69(19) 1_655 .
O22 Cs9 O24 44.47(17) . .
O18 Cs9 O16 134.6(2) . 2_865
O12 Cs9 O16 68.5(2) 1_655 2_865
O8 Cs9 O16 133.5(2) 1_655 2_865
O22 Cs9 O16 91.3(2) . 2_865
O24 Cs9 O16 130.44(18) . 2_865
O18 Cs9 O10 100.20(19) . 1_655
O12 Cs9 O10 44.75(17) 1_655 1_655
O8 Cs9 O10 45.14(19) 1_655 1_655
O22 Cs9 O10 137.28(18) . 1_655
O24 Cs9 O10 104.08(17) . 1_655
O16 Cs9 O10 96.2(2) 2_865 1_655
O18 Cs9 O27 147.0(2) . .
O12 Cs9 O27 62.7(2) 1_655 .
O8 Cs9 O27 100.7(2) 1_655 .
O22 Cs9 O27 43.15(19) . .
O24 Cs9 O27 69.69(19) . .
O16 Cs9 O27 61.2(2) 2_865 .
O10 Cs9 O27 106.67(19) 1_655 .
O18 Cs9 O17 93.2(2) . 2_865
O12 Cs9 O17 105.36(19) 1_655 2_865
O8 Cs9 O17 154.82(19) 1_655 2_865
O22 Cs9 O17 102.17(18) . 2_865
O24 Cs9 O17 144.32(17) . 2_865
O16 Cs9 O17 41.49(18) 2_865 2_865
O10 Cs9 O17 111.18(17) 1_655 2_865
O27 Cs9 O17 94.56(19) . 2_865
O18 Cs9 O21 62.45(19) . .
O12 Cs9 O21 135.7(2) 1_655 .
O8 Cs9 O21 95.0(2) 1_655 .
O22 Cs9 O21 41.59(17) . .
O24 Cs9 O21 42.50(18) . .
O16 Cs9 O21 122.5(2) 2_865 .
O10 Cs9 O21 139.41(18) 1_655 .
O27 Cs9 O21 84.65(19) . .
O17 Cs9 O21 106.41(18) 2_865 .
O18 Cs9 P7 83.36(16) . .
O12 Cs9 P7 111.56(16) 1_655 .
O8 Cs9 P7 84.83(16) 1_655 .
O22 Cs9 P7 26.22(13) . .
O24 Cs9 P7 24.45(13) . .
O16 Cs9 P7 117.51(16) 2_865 .
O10 Cs9 P7 128.50(13) 1_655 .
O27 Cs9 P7 65.08(15) . .
O17 Cs9 P7 119.96(14) 2_865 .
O21 Cs9 P7 24.25(13) . .
O18 Cs9 P3 81.61(17) . 1_655
O12 Cs9 P3 63.11(14) 1_655 1_655
O8 Cs9 P3 23.70(15) 1_655 1_655
O22 Cs9 P3 126.29(14) . 1_655
O24 Cs9 P3 83.99(13) . 1_655
O16 Cs9 P3 122.70(16) 2_865 1_655
O10 Cs9 P3 26.52(13) 1_655 1_655
O27 Cs9 P3 115.74(16) . 1_655
O17 Cs9 P3 131.19(13) 2_865 1_655
O21 Cs9 P3 113.36(13) . 1_655
P7 Cs9 P3 107.65(7) . 1_655
O21 Pb1 O20 82.1(3) . .
O21 Pb1 O14 81.7(3) . 2_765
O20 Pb1 O14 82.0(3) . 2_765
O21 Pb1 P6 75.5(2) . .
O20 Pb1 P6 28.22(19) . .
O14 Pb1 P6 107.87(19) 2_765 .
O21 Pb1 Cs7 48.9(2) . 2_855
O20 Pb1 Cs7 45.76(18) . 2_855
O14 Pb1 Cs7 53.15(18) 2_765 2_855
P6 Pb1 Cs7 60.69(6) . 2_855
O21 Pb1 Cs9 136.2(2) . 1_455
O20 Pb1 Cs9 140.49(18) . 1_455
O14 Pb1 Cs9 92.98(18) 2_765 1_455
P6 Pb1 Cs9 145.40(6) . 1_455
Cs7 Pb1 Cs9 146.13(2) 2_855 1_455
O21 Pb1 Cs3 121.7(2) . 1_655
O20 Pb1 Cs3 80.66(18) . 1_655
O14 Pb1 Cs3 148.25(17) 2_765 1_655
P6 Pb1 Cs3 63.74(6) . 1_655
Cs7 Pb1 Cs3 123.94(2) 2_855 1_655
Cs9 Pb1 Cs3 83.910(18) 1_455 1_655
O21 Pb1 Cs8 45.5(2) . 2_855
O20 Pb1 Cs8 102.20(18) . 2_855
O14 Pb1 Cs8 46.04(17) 2_765 2_855
P6 Pb1 Cs8 112.44(6) . 2_855
Cs7 Pb1 Cs8 56.523(16) 2_855 2_855
Cs9 Pb1 Cs8 101.951(19) 1_455 2_855
Cs3 Pb1 Cs8 165.07(2) 1_655 2_855
O3 Pb2 O27 94.6(3) 1_745 .
O3 Pb2 O12 96.3(3) 1_745 1_655
O27 Pb2 O12 87.9(3) . 1_655
O3 Pb2 O23 88.5(3) 1_745 1_655
O27 Pb2 O23 175.2(2) . 1_655
O12 Pb2 O23 88.2(3) 1_655 1_655
O3 Pb2 O16 170.9(3) 1_745 2_865
O27 Pb2 O16 86.3(3) . 2_865
O12 Pb2 O16 92.8(3) 1_655 2_865
O23 Pb2 O16 91.2(3) 1_655 2_865
O3 Pb2 O15 87.2(3) 1_745 1_645
O27 Pb2 O15 94.1(3) . 1_645
O12 Pb2 O15 175.9(3) 1_655 1_645
O23 Pb2 O15 89.7(2) 1_655 1_645
O16 Pb2 O15 83.7(3) 2_865 1_645
O3 Pb2 Cs5 54.0(2) 1_745 1_655
O27 Pb2 Cs5 132.3(2) . 1_655
O12 Pb2 Cs5 64.8(2) 1_655 1_655
O23 Pb2 Cs5 47.68(17) 1_655 1_655
O16 Pb2 Cs5 130.6(2) 2_865 1_655
O15 Pb2 Cs5 116.03(18) 1_645 1_655
O3 Pb2 Cs8 124.9(2) 1_745 .
O27 Pb2 Cs8 52.2(2) . .
O12 Pb2 Cs8 120.5(2) 1_655 .
O23 Pb2 Cs8 128.32(17) 1_655 .
O16 Pb2 Cs8 49.5(2) 2_865 .
O15 Pb2 Cs8 58.55(18) 1_645 .
Cs5 Pb2 Cs8 174.34(2) 1_655 .
O3 Pb2 Cs9 132.0(2) 1_745 .
O27 Pb2 Cs9 56.4(2) . .
O12 Pb2 Cs9 50.8(2) 1_655 .
O23 Pb2 Cs9 118.91(17) 1_655 .
O16 Pb2 Cs9 55.4(2) 2_865 .
O15 Pb2 Cs9 127.79(18) 1_645 .
Cs5 Pb2 Cs9 115.29(2) 1_655 .
Cs8 Pb2 Cs9 69.809(19) . .
O3 Pb2 Cs8 115.1(2) 1_745 2_955
O27 Pb2 Cs8 129.4(2) . 2_955
O12 Pb2 Cs8 125.2(2) 1_655 2_955
O23 Pb2 Cs8 51.65(17) 1_655 2_955
O16 Pb2 Cs8 58.4(2) 2_865 2_955
O15 Pb2 Cs8 50.93(18) 1_645 2_955
Cs5 Pb2 Cs8 97.99(2) 1_655 2_955
Cs8 Pb2 Cs8 77.33(2) . 2_955
Cs9 Pb2 Cs8 112.69(2) . 2_955
O3 Pb2 Cs2 51.8(2) 1_745 1_745
O27 Pb2 Cs2 126.0(2) . 1_745
O12 Pb2 Cs2 130.5(2) 1_655 1_745
O23 Pb2 Cs2 58.70(17) 1_655 1_745
O16 Pb2 Cs2 120.9(2) 2_865 1_745
O15 Pb2 Cs2 50.55(18) 1_645 1_745
Cs5 Pb2 Cs2 65.791(18) 1_655 1_745
Cs8 Pb2 Cs2 108.948(19) . 1_745
Cs9 Pb2 Cs2 176.08(2) . 1_745
Cs8 Pb2 Cs2 63.419(19) 2_955 1_745
O3 Pb2 Cs3 50.3(2) 1_745 1_745
O27 Pb2 Cs3 65.7(2) . 1_745
O12 Pb2 Cs3 131.7(2) 1_655 1_745
O23 Pb2 Cs3 119.04(17) 1_655 1_745
O16 Pb2 Cs3 122.78(19) 2_865 1_745
O15 Pb2 Cs3 52.37(18) 1_645 1_745
Cs5 Pb2 Cs3 103.29(2) 1_655 1_745
Cs8 Pb2 Cs3 74.891(19) . 1_745
Cs9 Pb2 Cs3 122.05(2) . 1_745
Cs8 Pb2 Cs3 102.153(19) 2_955 1_745
Cs2 Pb2 Cs3 60.423(19) 1_745 1_745
O13 Pb3 O24 75.9(2) . .
O13 Pb3 O6 84.8(2) . 1_655
O24 Pb3 O6 155.2(3) . 1_655
O13 Pb3 O5 94.6(3) . 2_666
O24 Pb3 O5 84.1(2) . 2_666
O6 Pb3 O5 82.0(2) 1_655 2_666
O13 Pb3 O19 75.5(3) . .
O24 Pb3 O19 103.5(3) . .
O6 Pb3 O19 86.3(2) 1_655 .
O5 Pb3 O19 165.3(3) 2_666 .
O13 Pb3 O8 155.6(2) . 1_655
O24 Pb3 O8 79.9(2) . 1_655
O6 Pb3 O8 117.4(2) 1_655 1_655
O5 Pb3 O8 79.6(3) 2_666 1_655
O19 Pb3 O8 113.8(3) . 1_655
O13 Pb3 Cs5 56.06(19) . .
O24 Pb3 Cs5 46.42(18) . .
O6 Pb3 Cs5 109.55(17) 1_655 .
O5 Pb3 Cs5 51.50(18) 2_666 .
O19 Pb3 Cs5 125.9(2) . .
O8 Pb3 Cs5 103.89(17) 1_655 .
O13 Pb3 Cs9 115.35(18) . .
O24 Pb3 Cs9 52.27(18) . .
O6 Pb3 Cs9 152.49(18) 1_655 .
O5 Pb3 Cs9 112.91(19) 2_666 .
O19 Pb3 Cs9 81.40(19) . .
O8 Pb3 Cs9 48.54(17) 1_655 .
Cs5 Pb3 Cs9 97.565(19) . .
O13 Pb3 Cs2 121.60(18) . 1_655
O24 Pb3 Cs2 139.16(18) . 1_655
O6 Pb3 Cs2 64.79(17) 1_655 1_655
O5 Pb3 Cs2 125.83(18) 2_666 1_655
O19 Pb3 Cs2 55.06(19) . 1_655
O8 Pb3 Cs2 79.64(17) 1_655 1_655
Cs5 Pb3 Cs2 174.34(2) . 1_655
Cs9 Pb3 Cs2 88.088(19) . 1_655
O13 Pb3 Cs1 111.14(18) . 2_666
O24 Pb3 Cs1 44.77(17) . 2_666
O6 Pb3 Cs1 134.63(17) 1_655 2_666
O5 Pb3 Cs1 55.44(18) 2_666 2_666
O19 Pb3 Cs1 138.07(19) . 2_666
O8 Pb3 Cs1 46.35(17) 1_655 2_666
Cs5 Pb3 Cs1 57.783(18) . 2_666
Cs9 Pb3 Cs1 57.898(18) . 2_666
Cs2 Pb3 Cs1 125.98(2) 1_655 2_666
O13 Pb3 Cs3 65.66(18) . 1_655
O24 Pb3 Cs3 133.84(17) . 1_655
O6 Pb3 Cs3 44.55(17) 1_655 1_655
O5 Pb3 Cs3 122.24(19) 2_666 1_655
O19 Pb3 Cs3 43.90(19) . 1_655
O8 Pb3 Cs3 137.14(17) 1_655 1_655
Cs5 Pb3 Cs3 118.61(2) . 1_655
Cs9 Pb3 Cs3 124.72(2) . 1_655
Cs2 Pb3 Cs3 57.561(17) 1_655 1_655
Cs1 Pb3 Cs3 176.326(19) 2_666 1_655
O7 Pb4 O11 79.7(3) . 2_666
O7 Pb4 O28 82.3(3) . .
O11 Pb4 O28 84.1(3) 2_666 .
O7 Pb4 O28 148.3(2) . 2_666
O11 Pb4 O28 72.7(2) 2_666 2_666
O28 Pb4 O28 79.7(3) . 2_666
O7 Pb4 O6 96.4(2) . 2_566
O11 Pb4 O6 99.1(2) 2_666 2_566
O28 Pb4 O6 176.3(2) . 2_566
O28 Pb4 O6 102.9(2) 2_666 2_566
O7 Pb4 Cs6 51.95(18) . 1_465
O11 Pb4 Cs6 50.08(18) 2_666 1_465
O28 Pb4 Cs6 46.31(16) . 1_465
O28 Pb4 Cs6 97.44(16) 2_666 1_465
O6 Pb4 Cs6 135.09(14) 2_566 1_465
O7 Pb4 Cs1 115.51(19) . 2_566
O11 Pb4 Cs1 161.31(19) 2_666 2_566
O28 Pb4 Cs1 87.23(16) . 2_566
O28 Pb4 Cs1 89.51(15) 2_666 2_566
O6 Pb4 Cs1 90.18(15) 2_566 2_566
Cs6 Pb4 Cs1 129.91(2) 1_465 2_566
O7 Pb4 Cs3 136.90(19) . 2_566
O11 Pb4 Cs3 87.46(18) 2_666 2_566
O28 Pb4 Cs3 137.31(18) . 2_566
O28 Pb4 Cs3 57.88(17) 2_666 2_566
O6 Pb4 Cs3 45.07(16) 2_566 2_566
Cs6 Pb4 Cs3 137.057(19) 1_465 2_566
Cs1 Pb4 Cs3 87.716(19) 2_566 2_566
O7 Pb4 Cs6 165.70(19) . 2_756
O11 Pb4 Cs6 110.20(18) 2_666 2_756
O28 Pb4 Cs6 88.36(17) . 2_756
O28 Pb4 Cs6 37.86(15) 2_666 2_756
O6 Pb4 Cs6 92.15(15) 2_566 2_756
Cs6 Pb4 Cs6 126.348(16) 1_465 2_756
Cs1 Pb4 Cs6 52.873(17) 2_566 2_756
Cs3 Pb4 Cs6 55.823(17) 2_566 2_756
O2 P1 O1 114.7(5) . .
O2 P1 O3 115.4(5) . .
O1 P1 O3 112.8(5) . .
O2 P1 O4 107.8(4) . .
O1 P1 O4 103.8(5) . .
O3 P1 O4 100.4(4) . .
O2 P1 Cs3 57.6(3) . .
O1 P1 Cs3 164.9(4) . .
O3 P1 Cs3 65.1(3) . .
O4 P1 Cs3 91.2(3) . .
O2 P1 Cs5 166.9(3) . 1_465
O1 P1 Cs5 56.4(3) . 1_465
O3 P1 Cs5 65.0(3) . 1_465
O4 P1 Cs5 84.6(3) . 1_465
Cs3 P1 Cs5 128.13(9) . 1_465
O2 P1 Cs1 56.6(3) . .
O1 P1 Cs1 62.6(3) . .
O3 P1 Cs1 159.4(3) . .
O4 P1 Cs1 100.1(3) . .
Cs3 P1 Cs1 113.57(9) . .
Cs5 P1 Cs1 118.07(9) 1_465 .
O2 P1 Cs5 115.5(3) . 2_666
O1 P1 Cs5 49.7(3) . 2_666
O3 P1 Cs5 128.4(4) . 2_666
O4 P1 Cs5 55.7(3) . 2_666
Cs3 P1 Cs5 144.15(8) . 2_666
Cs5 P1 Cs5 67.56(6) 1_465 2_666
Cs1 P1 Cs5 65.75(6) . 2_666
O2 P1 Cs2 119.8(3) . .
O1 P1 Cs2 124.4(4) . .
O3 P1 Cs2 50.6(3) . .
O4 P1 Cs2 50.2(3) . .
Cs3 P1 Cs2 66.95(6) . .
Cs5 P1 Cs2 71.24(6) 1_465 .
Cs1 P1 Cs2 149.55(8) . .
Cs5 P1 Cs2 95.66(7) 2_666 .
O5 P2 O7 114.6(5) . .
O5 P2 O6 111.9(5) . .
O7 P2 O6 111.3(4) . .
O5 P2 O4 107.6(4) . .
O7 P2 O4 103.1(4) . .
O6 P2 O4 107.7(4) . .
O5 P2 Cs5 60.9(3) . 2_666
O7 P2 Cs5 88.5(3) . 2_666
O6 P2 Cs5 159.6(3) . 2_666
O4 P2 Cs5 61.0(3) . 2_666
O5 P2 Cs2 162.0(3) . .
O7 P2 Cs2 67.0(3) . .
O6 P2 Cs2 82.5(3) . .
O4 P2 Cs2 56.0(3) . .
Cs5 P2 Cs2 101.83(7) 2_666 .
O9 P3 O8 117.5(5) . .
O9 P3 O28 112.2(5) . .
O8 P3 O28 111.1(5) . .
O9 P3 O10 103.2(4) . .
O8 P3 O10 106.9(4) . .
O28 P3 O10 104.7(4) . .
O9 P3 Cs3 58.9(3) . 1_655
O8 P3 Cs3 165.2(4) . 1_655
O28 P3 Cs3 82.6(3) . 1_655
O10 P3 Cs3 62.7(3) . 1_655
O9 P3 Cs9 86.9(3) . 1_455
O8 P3 Cs9 59.2(3) . 1_455
O28 P3 Cs9 160.7(3) . 1_455
O10 P3 Cs9 66.1(3) . 1_455
Cs3 P3 Cs9 106.06(8) 1_655 1_455
O9 P3 Cs6 67.5(3) . 1_465
O8 P3 Cs6 124.5(3) . 1_465
O28 P3 Cs6 46.3(3) . 1_465
O10 P3 Cs6 126.5(3) . 1_465
Cs3 P3 Cs6 68.79(6) 1_655 1_465
Cs9 P3 Cs6 152.90(10) 1_455 1_465
O12 P4 O13 112.5(5) . .
O12 P4 O11 112.7(5) . .
O13 P4 O11 113.0(5) . .
O12 P4 O10 107.0(5) . .
O13 P4 O10 103.2(4) . .
O11 P4 O10 107.8(4) . .
O12 P4 Cs5 80.7(3) . .
O13 P4 Cs5 68.5(3) . .
O11 P4 Cs5 73.0(3) . .
O10 P4 Cs5 170.7(3) . .
O12 P4 Cs1 48.6(3) . 2_566
O13 P4 Cs1 156.2(3) . 2_566
O11 P4 Cs1 71.2(3) . 2_566
O10 P4 Cs1 97.3(3) . 2_566
Cs5 P4 Cs1 91.77(7) . 2_566
O12 P4 Cs9 49.0(3) . 1_455
O13 P4 Cs9 117.5(4) . 1_455
O11 P4 Cs9 129.5(4) . 1_455
O10 P4 Cs9 58.1(3) . 1_455
Cs5 P4 Cs9 128.80(8) . 1_455
Cs1 P4 Cs9 64.14(5) 2_566 1_455
O15 P5 O16 114.3(5) . .
O15 P5 O14 113.8(5) . .
O16 P5 O14 111.8(5) . .
O15 P5 O17 104.9(5) . .
O16 P5 O17 102.7(5) . .
O14 P5 O17 108.4(4) . .
O15 P5 Cs8 75.5(3) . 1_465
O16 P5 Cs8 77.0(4) . 1_465
O14 P5 Cs8 71.5(3) . 1_465
O17 P5 Cs8 179.5(3) . 1_465
O15 P5 Cs8 63.4(3) . 2_865
O16 P5 Cs8 59.0(4) . 2_865
O14 P5 Cs8 162.6(3) . 2_865
O17 P5 Cs8 88.6(3) . 2_865
Cs8 P5 Cs8 91.51(7) 1_465 2_865
O15 P5 Cs3 62.7(3) . 1_655
O16 P5 Cs3 163.8(4) . 1_655
O14 P5 Cs3 59.9(3) . 1_655
O17 P5 Cs3 93.3(3) . 1_655
Cs8 P5 Cs3 87.00(7) 1_465 1_655
Cs8 P5 Cs3 124.56(9) 2_865 1_655
O15 P5 Cs2 51.2(3) . 1_655
O16 P5 Cs2 125.4(4) . 1_655
O14 P5 Cs2 122.1(3) . 1_655
O17 P5 Cs2 53.9(3) . 1_655
Cs8 P5 Cs2 126.55(9) 1_465 1_655
Cs8 P5 Cs2 70.70(6) 2_865 1_655
Cs3 P5 Cs2 66.51(6) 1_655 1_655
O15 P5 Cs9 133.4(4) . 2_865
O16 P5 Cs9 48.8(3) . 2_865
O14 P5 Cs9 112.6(3) . 2_865
O17 P5 Cs9 55.6(3) . 2_865
Cs8 P5 Cs9 124.05(9) 1_465 2_865
Cs8 P5 Cs9 73.54(6) 2_865 2_865
Cs3 P5 Cs9 145.71(8) 1_655 2_865
Cs2 P5 Cs9 99.27(7) 1_655 2_865
O18 P6 O19 116.5(5) . .
O18 P6 O20 113.5(5) . .
O19 P6 O20 108.0(5) . .
O18 P6 O17 104.8(5) . .
O19 P6 O17 107.6(5) . .
O20 P6 O17 105.6(4) . .
O18 P6 Pb1 121.0(3) . .
O19 P6 Pb1 65.1(4) . .
O20 P6 Pb1 45.4(3) . .
O17 P6 Pb1 132.1(3) . .
O18 P6 Cs7 64.0(3) . 2_855
O19 P6 Cs7 129.3(3) . 2_855
O20 P6 Cs7 49.7(3) . 2_855
O17 P6 Cs7 121.6(3) . 2_855
Pb1 P6 Cs7 72.79(6) . 2_855
O18 P6 Cs2 85.5(4) . 1_655
O19 P6 Cs2 68.0(4) . 1_655
O20 P6 Cs2 158.9(3) . 1_655
O17 P6 Cs2 58.8(3) . 1_655
Pb1 P6 Cs2 132.72(11) . 1_655
Cs7 P6 Cs2 149.05(10) 2_855 1_655
O18 P6 Cs7 34.4(3) . 1_565
O19 P6 Cs7 121.8(4) . 1_565
O20 P6 Cs7 128.9(3) . 1_565
O17 P6 Cs7 71.0(3) . 1_565
Pb1 P6 Cs7 155.29(9) . 1_565
Cs7 P6 Cs7 87.48(7) 2_855 1_565
Cs2 P6 Cs7 62.73(5) 1_655 1_565
O18 P6 Cs9 72.8(4) . 2_865
O19 P6 Cs9 165.6(3) . 2_865
O20 P6 Cs9 75.7(3) . 2_865
O17 P6 Cs9 58.4(3) . 2_865
Pb1 P6 Cs9 120.91(9) . 2_865
Cs7 P6 Cs9 63.91(6) 2_855 2_865
Cs2 P6 Cs9 103.36(7) 1_655 2_865
Cs7 P6 Cs9 58.98(5) 1_565 2_865
O18 P6 Cs9 27.5(3) . .
O19 P6 Cs9 97.1(3) . .
O20 P6 Cs9 105.3(3) . .
O17 P6 Cs9 131.5(3) . .
Pb1 P6 Cs9 95.95(7) . .
Cs7 P6 Cs9 59.83(5) 2_855 .
Cs2 P6 Cs9 95.78(7) 1_655 .
Cs7 P6 Cs9 60.60(5) 1_565 .
Cs9 P6 Cs9 95.12(7) 2_865 .
O23 P7 O24 115.3(5) . .
O23 P7 O21 113.4(5) . .
O24 P7 O21 112.5(5) . .
O23 P7 O22 107.4(4) . .
O24 P7 O22 105.3(4) . .
O21 P7 O22 101.4(4) . .
O23 P7 Cs8 67.5(3) . 2_855
O24 P7 Cs8 169.2(3) . 2_855
O21 P7 Cs8 74.0(3) . 2_855
O22 P7 Cs8 64.3(3) . 2_855
O23 P7 Cs5 57.3(3) . .
O24 P7 Cs5 58.2(3) . .
O21 P7 Cs5 140.4(3) . .
O22 P7 Cs5 118.1(3) . .
Cs8 P7 Cs5 122.75(9) 2_855 .
O23 P7 Cs9 167.7(3) . .
O24 P7 Cs9 67.0(3) . .
O21 P7 Cs9 74.8(3) . .
O22 P7 Cs9 61.0(3) . .
Cs8 P7 Cs9 107.97(8) 2_855 .
Cs5 P7 Cs9 122.69(9) . .
O25 P8 O26 115.6(5) . .
O25 P8 O27 114.9(5) . .
O26 P8 O27 113.3(5) . .
O25 P8 O22 107.9(4) . .
O26 P8 O22 102.0(5) . .
O27 P8 O22 101.1(4) . .
O25 P8 Cs8 169.2(3) . .
O26 P8 Cs8 57.7(3) . .
O27 P8 Cs8 64.8(4) . .
O22 P8 Cs8 82.5(3) . .
O25 P8 Cs2 56.9(3) . 1_645
O26 P8 Cs2 61.4(3) . 1_645
O27 P8 Cs2 155.6(4) . 1_645
O22 P8 Cs2 103.3(3) . 1_645
Cs8 P8 Cs2 118.52(9) . 1_645
O25 P8 Cs1 55.4(3) . 2_666
O26 P8 Cs1 164.7(4) . 2_666
O27 P8 Cs1 66.3(4) . 2_666
O22 P8 Cs1 93.0(3) . 2_666
Cs8 P8 Cs1 128.87(10) . 2_666
Cs2 P8 Cs1 112.12(9) 1_645 2_666
O25 P8 Cs8 113.1(4) . 2_855
O26 P8 Cs8 55.5(4) . 2_855
O27 P8 Cs8 129.6(4) . 2_855
O22 P8 Cs8 48.7(3) . 2_855
Cs8 P8 Cs8 71.09(6) . 2_855
Cs2 P8 Cs8 69.29(6) 1_645 2_855
Cs1 P8 Cs8 137.53(8) 2_666 2_855
O25 P8 Cs9 113.7(3) . .
O26 P8 Cs9 128.5(4) . .
O27 P8 Cs9 54.5(3) . .
O22 P8 Cs9 48.3(3) . .
Cs8 P8 Cs9 75.36(6) . .
Cs2 P8 Cs9 148.82(9) 1_645 .
Cs1 P8 Cs9 64.73(5) 2_666 .
Cs8 P8 Cs9 92.16(6) 2_855 .
O25 P8 Cs3 88.8(3) . 1_745
O26 P8 Cs3 71.1(4) . 1_745
O27 P8 Cs3 69.2(3) . 1_745
O22 P8 Cs3 163.2(3) . 1_745
Cs8 P8 Cs3 80.94(6) . 1_745
Cs2 P8 Cs3 87.06(6) 1_645 1_745
Cs1 P8 Cs3 95.34(7) 2_666 1_745
Cs8 P8 Cs3 126.66(8) 2_855 1_745
Cs9 P8 Cs3 123.77(8) . 1_745
O25 P8 Cs6 28.2(3) . .
O26 P8 Cs6 101.4(3) . .
O27 P8 Cs6 103.0(4) . .
O22 P8 Cs6 136.1(3) . .
Cs8 P8 Cs6 141.26(8) . .
Cs2 P8 Cs6 58.26(5) 1_645 .
Cs1 P8 Cs6 64.75(6) 2_666 .
Cs8 P8 Cs6 126.97(9) 2_855 .
Cs9 P8 Cs6 129.48(8) . .
Cs3 P8 Cs6 60.70(5) 1_745 .
P1 O1 Cs6 155.9(5) . 2_666
P1 O1 Cs5 99.6(4) . 1_465
Cs6 O1 Cs5 86.9(2) 2_666 1_465
P1 O1 Cs5 108.9(4) . 2_666
Cs6 O1 Cs5 94.7(2) 2_666 2_666
Cs5 O1 Cs5 84.9(2) 1_465 2_666
P1 O1 Cs1 93.5(4) . .
Cs6 O1 Cs1 85.9(2) 2_666 .
Cs5 O1 Cs1 162.4(3) 1_465 .
Cs5 O1 Cs1 79.76(19) 2_666 .
P1 O2 Cs6 147.5(5) . 1_365
P1 O2 Cs3 98.3(4) . .
Cs6 O2 Cs3 88.9(2) 1_365 .
P1 O2 Cs1 100.0(4) . .
Cs6 O2 Cs1 80.8(2) 1_365 .
Cs3 O2 Cs1 159.3(3) . .
P1 O3 Pb2 157.9(5) . 1_365
P1 O3 Cs3 89.9(4) . .
Pb2 O3 Cs3 95.3(3) 1_365 .
P1 O3 Cs5 90.3(4) . 1_465
Pb2 O3 Cs5 89.9(2) 1_365 1_465
Cs3 O3 Cs5 165.4(3) . 1_465
P1 O3 Cs2 108.6(4) . .
Pb2 O3 Cs2 93.5(3) 1_365 .
Cs3 O3 Cs2 80.33(19) . .
Cs5 O3 Cs2 85.8(2) 1_465 .
P2 O4 P1 131.5(5) . .
P2 O4 Cs5 93.3(3) . 2_666
P1 O4 Cs5 99.5(3) . 2_666
P2 O4 Cs2 99.9(3) . .
P1 O4 Cs2 106.9(3) . .
Cs5 O4 Cs2 129.5(2) 2_666 .
P2 O5 Pb3 150.6(5) . 2_666
P2 O5 Cs5 95.2(4) . 2_666
Pb3 O5 Cs5 90.8(2) 2_666 2_666
P2 O5 Cs1 120.4(4) . .
Pb3 O5 Cs1 88.9(2) 2_666 .
Cs5 O5 Cs1 73.81(16) 2_666 .
P2 O6 Pb3 114.4(4) . 1_455
P2 O6 Pb4 103.5(4) . 2_566
Pb3 O6 Pb4 112.5(3) 1_455 2_566
P2 O6 Cs3 124.6(4) . .
Pb3 O6 Cs3 101.8(2) 1_455 .
Pb4 O6 Cs3 99.1(2) 2_566 .
P2 O7 Pb4 129.4(5) . .
P2 O7 Cs6 127.7(4) . 1_465
Pb4 O7 Cs6 91.7(2) . 1_465
P2 O7 Cs2 90.0(3) . .
Pb4 O7 Cs2 137.7(3) . .
Cs6 O7 Cs2 69.41(15) 1_465 .
P3 O8 Pb3 130.5(5) . 1_455
P3 O8 Cs1 134.3(5) . 2_566
Pb3 O8 Cs1 95.1(2) 1_455 2_566
P3 O8 Cs9 97.1(4) . 1_455
Pb3 O8 Cs9 91.9(2) 1_455 1_455
Cs1 O8 Cs9 81.98(19) 2_566 1_455
P3 O9 Cs7 137.8(4) . 1_465
P3 O9 Cs2 131.8(4) . .
Cs7 O9 Cs2 82.69(18) 1_465 .
P3 O9 Cs3 97.4(4) . 1_655
Cs7 O9 Cs3 78.79(19) 1_465 1_655
Cs2 O9 Cs3 119.5(2) . 1_655
P3 O9 Cs6 89.5(4) . 1_465
Cs7 O9 Cs6 129.5(2) 1_465 1_465
Cs2 O9 Cs6 70.93(15) . 1_465
Cs3 O9 Cs6 78.23(18) 1_655 1_465
P4 O10 P3 128.5(5) . .
P4 O10 Cs3 124.6(4) . 1_655
P3 O10 Cs3 90.6(3) . 1_655
P4 O10 Cs9 97.9(3) . 1_455
P3 O10 Cs9 87.4(3) . 1_455
Cs3 O10 Cs9 124.7(2) 1_655 1_455
P4 O11 Pb4 120.5(4) . 2_666
P4 O11 Cs6 145.8(4) . 2_756
Pb4 O11 Cs6 93.4(2) 2_666 2_756
P4 O11 Cs5 83.1(3) . .
Pb4 O11 Cs5 117.8(3) 2_666 .
Cs6 O11 Cs5 76.15(16) 2_756 .
P4 O11 Cs1 86.1(4) . 2_566
Pb4 O11 Cs1 136.7(3) 2_666 2_566
Cs6 O11 Cs1 70.17(16) 2_756 2_566
Cs5 O11 Cs1 97.39(18) . 2_566
P4 O12 Pb2 145.5(5) . 1_455
P4 O12 Cs1 110.3(4) . 2_566
Pb2 O12 Cs1 98.4(2) 1_455 2_566
P4 O12 Cs9 110.1(4) . 1_455
Pb2 O12 Cs9 91.6(2) 1_455 1_455
Cs1 O12 Cs9 82.9(2) 2_566 1_455
P4 O12 Cs5 76.2(3) . .
Pb2 O12 Cs5 78.4(2) 1_455 .
Cs1 O12 Cs5 104.6(2) 2_566 .
Cs9 O12 Cs5 168.2(3) 1_455 .
P4 O13 Pb3 148.5(5) . .
P4 O13 Cs5 87.6(3) . .
Pb3 O13 Cs5 88.3(2) . .
P5 O14 Pb1 106.2(4) . 2_765
P5 O14 Cs3 96.6(4) . 1_655
Pb1 O14 Cs3 150.2(3) 2_765 1_655
P5 O14 Cs7 156.7(4) . 1_465
Pb1 O14 Cs7 90.5(2) 2_765 1_465
Cs3 O14 Cs7 74.30(16) 1_655 1_465
P5 O14 Cs8 83.7(3) . 1_465
Pb1 O14 Cs8 103.2(2) 2_765 1_465
Cs3 O14 Cs8 98.13(18) 1_655 1_465
Cs7 O14 Cs8 76.66(16) 1_465 1_465
P5 O15 Pb2 161.8(5) . 1_465
P5 O15 Cs8 91.9(4) . 2_865
Pb2 O15 Cs8 89.7(2) 1_465 2_865
P5 O15 Cs2 107.6(4) . 1_655
Pb2 O15 Cs2 90.7(2) 1_465 1_655
Cs8 O15 Cs2 85.5(2) 2_865 1_655
P5 O15 Cs3 93.8(4) . 1_655
Pb2 O15 Cs3 89.1(2) 1_465 1_655
Cs8 O15 Cs3 165.5(3) 2_865 1_655
Cs2 O15 Cs3 80.07(18) 1_655 1_655
P5 O15 Cs8 80.0(3) . 1_465
Pb2 O15 Cs8 81.8(2) 1_465 1_465
Cs8 O15 Cs8 99.4(2) 2_865 1_465
Cs2 O15 Cs8 171.0(3) 1_655 1_465
Cs3 O15 Cs8 94.7(2) 1_655 1_465
P5 O16 Pb2 161.2(6) . 2_865
P5 O16 Cs8 96.3(4) . 2_865
Pb2 O16 Cs8 91.0(2) 2_865 2_865
P5 O16 Cs9 111.6(4) . 2_865
Pb2 O16 Cs9 85.2(2) 2_865 2_865
Cs8 O16 Cs9 92.3(2) 2_865 2_865
P5 O16 Cs8 78.6(4) . 1_465
Pb2 O16 Cs8 83.1(2) 2_865 1_465
Cs8 O16 Cs8 100.8(2) 2_865 1_465
Cs9 O16 Cs8 162.6(3) 2_865 1_465
P6 O17 P5 130.2(5) . .
P6 O17 Cs2 96.4(3) . 1_655
P5 O17 Cs2 102.5(3) . 1_655
P6 O17 Cs9 98.7(3) . 2_865
P5 O17 Cs9 102.1(4) . 2_865
Cs2 O17 Cs9 131.5(2) 1_655 2_865
P6 O18 Cs7 129.0(4) . 1_565
P6 O18 Cs9 139.3(5) . .
Cs7 O18 Cs9 89.5(2) 1_565 .
P6 O18 Cs7 92.8(4) . 2_855
Cs7 O18 Cs7 117.0(3) 1_565 2_855
Cs9 O18 Cs7 77.55(18) . 2_855
P6 O19 Pb3 128.7(5) . .
P6 O19 Cs3 127.7(4) . 1_655
Pb3 O19 Cs3 101.4(3) . 1_655
P6 O19 Cs2 88.7(4) . 1_655
Pb3 O19 Cs2 87.9(2) . 1_655
Cs3 O19 Cs2 78.12(18) 1_655 1_655
P6 O20 Pb1 106.4(4) . .
P6 O20 Cs7 107.3(4) . 2_855
Pb1 O20 Cs7 100.6(2) . 2_855
P7 O21 Pb1 124.4(5) . .
P7 O21 Cs7 137.2(4) . 2_855
Pb1 O21 Cs7 97.3(3) . 2_855
P7 O21 Cs8 80.7(3) . 2_855
Pb1 O21 Cs8 106.0(3) . 2_855
Cs7 O21 Cs8 78.69(18) 2_855 2_855
P7 O21 Cs9 81.0(4) . .
Pb1 O21 Cs9 137.4(3) . .
Cs7 O21 Cs9 72.77(17) 2_855 .
Cs8 O21 Cs9 112.0(2) 2_855 .
P7 O22 P8 127.2(5) . .
P7 O22 Cs8 88.2(3) . 2_855
P8 O22 Cs8 108.5(3) . 2_855
P7 O22 Cs9 92.8(3) . .
P8 O22 Cs9 109.3(4) . .
Cs8 O22 Cs9 131.1(2) 2_855 .
P7 O22 Cs8 160.4(4) . .
P8 O22 Cs8 71.6(3) . .
Cs8 O22 Cs8 79.20(16) 2_855 .
Cs9 O22 Cs8 84.47(17) . .
P7 O23 Pb2 150.0(5) . 1_455
P7 O23 Cs5 97.9(4) . .
Pb2 O23 Cs5 93.1(2) 1_455 .
P7 O23 Cs8 87.3(3) . 2_855
Pb2 O23 Cs8 89.9(2) 1_455 2_855
Cs5 O23 Cs8 163.5(3) . 2_855
P7 O23 Cs2 124.8(4) . 1_645
Pb2 O23 Cs2 83.7(2) 1_455 1_645
Cs5 O23 Cs2 84.91(18) . 1_645
Cs8 O23 Cs2 79.30(16) 2_855 1_645
P7 O24 Pb3 127.7(4) . .
P7 O24 Cs5 96.7(4) . .
Pb3 O24 Cs5 97.8(2) . .
P7 O24 Cs1 129.7(4) . 2_666
Pb3 O24 Cs1 101.7(2) . 2_666
Cs5 O24 Cs1 83.65(19) . 2_666
P7 O24 Cs9 88.5(3) . .
Pb3 O24 Cs9 92.7(2) . .
Cs5 O24 Cs9 161.8(3) . .
Cs1 O24 Cs9 79.64(18) 2_666 .
P8 O25 Cs6 138.0(4) . .
P8 O25 Cs1 101.4(4) . 2_666
Cs6 O25 Cs1 88.8(2) . 2_666
P8 O25 Cs2 99.7(4) . 1_645
Cs6 O25 Cs2 78.48(19) . 1_645
Cs1 O25 Cs2 158.4(3) 2_666 1_645
P8 O25 Cs5 134.8(4) . .
Cs6 O25 Cs5 87.2(2) . .
Cs1 O25 Cs5 76.80(17) 2_666 .
Cs2 O25 Cs5 85.2(2) 1_645 .
P8 O26 Cs7 155.6(5) . .
P8 O26 Cs8 97.7(4) . .
Cs7 O26 Cs8 89.0(2) . .
P8 O26 Cs2 94.8(4) . 1_645
Cs7 O26 Cs2 83.0(2) . 1_645
Cs8 O26 Cs2 165.1(3) . 1_645
P8 O26 Cs8 103.1(4) . 2_855
Cs7 O26 Cs8 100.7(2) . 2_855
Cs8 O26 Cs8 86.6(2) . 2_855
Cs2 O26 Cs8 82.6(2) 1_645 2_855
P8 O27 Pb2 168.9(5) . .
P8 O27 Cs8 90.0(4) . .
Pb2 O27 Cs8 91.0(3) . .
P8 O27 Cs1 89.5(4) . 2_666
Pb2 O27 Cs1 92.5(3) . 2_666
Cs8 O27 Cs1 164.5(3) . 2_666
P8 O27 Cs9 104.2(4) . .
Pb2 O27 Cs9 86.8(2) . .
Cs8 O27 Cs9 89.6(2) . .
Cs1 O27 Cs9 75.54(18) 2_666 .
P3 O28 Pb4 105.5(4) . .
P3 O28 Pb4 128.2(4) . 2_666
Pb4 O28 Pb4 100.3(3) . 2_666
P3 O28 Cs6 111.5(4) . 1_465
Pb4 O28 Cs6 96.6(2) . 1_465
Pb4 O28 Cs6 109.1(3) 2_666 1_465

loop_
_geom_bond_atom_site_label_1
_geom_bond_atom_site_label_2
_geom_bond_distance
_geom_bond_site_symmetry_2
Cs1 O25 3.121(8) 2_666
Cs1 O12 3.137(9) 2_566
Cs1 O24 3.137(8) 2_666
Cs1 O2 3.139(8) .
Cs1 O8 3.168(8) 2_566
Cs1 O1 3.294(8) .
Cs1 O27 3.406(9) 2_666
Cs1 O5 3.592(8) .
Cs1 P1 3.702(3) .
Cs1 P8 3.719(3) 2_666
Cs1 O11 3.720(9) 2_566
Cs1 P4 3.920(3) 2_566
Cs2 O9 3.130(7) .
Cs2 O25 3.153(9) 1_465
Cs2 O15 3.253(8) 1_455
Cs2 O4 3.267(8) .
Cs2 O26 3.267(9) 1_465
Cs2 O17 3.293(8) 1_455
Cs2 O3 3.318(8) .
Cs2 O19 3.551(9) 1_455
Cs2 O7 3.574(8) .
Cs2 O23 3.621(8) 1_465
Cs2 P8 3.710(3) 1_465
Cs2 P6 3.828(3) 1_455
Cs3 O2 3.078(8) .
Cs3 O19 3.180(9) 1_455
Cs3 O9 3.187(9) 1_455
Cs3 O6 3.222(8) .
Cs3 O3 3.273(9) .
Cs3 O14 3.280(8) 1_455
Cs3 O10 3.281(7) 1_455
Cs3 O15 3.355(8) 1_455
Cs3 P1 3.607(3) .
Cs3 P3 3.691(3) 1_455
Cs3 P5 3.768(4) 1_455
Cs3 Cs7 3.9673(12) 1_365
Cs5 O23 3.023(8) .
Cs5 O24 3.044(8) .
Cs5 O1 3.083(9) 1_645
Cs5 O1 3.132(9) 2_666
Cs5 O4 3.255(8) 2_666
Cs5 O5 3.259(8) 2_666
Cs5 O3 3.304(9) 1_645
Cs5 O13 3.455(8) .
Cs5 O25 3.498(8) .
Cs5 P7 3.558(3) .
Cs5 O11 3.575(8) .
Cs5 P1 3.647(3) 1_645
Cs6 O1 2.949(8) 2_666
Cs6 O28 2.966(7) 1_645
Cs6 O25 2.968(8) .
Cs6 O2 2.980(8) 1_745
Cs6 O11 3.131(8) 2_756
Cs6 O7 3.211(8) 1_645
Cs6 O9 3.525(8) 1_645
Cs6 P3 3.817(3) 1_645
Cs6 Cs2 3.8743(12) 1_645
Cs6 Cs1 3.9670(12) 1_745
Cs6 Pb4 4.0755(9) 1_645
Cs6 Cs5 4.1501(12) 2_756
Cs7 O26 2.893(7) .
Cs7 O18 2.926(8) 1_545
Cs7 O20 2.995(7) 2_855
Cs7 O9 3.062(8) 1_645
Cs7 O21 3.123(8) 2_855
Cs7 O14 3.289(8) 1_645
Cs7 O18 3.376(8) 2_855
Cs7 P6 3.752(3) 2_855
Cs7 Cs3 3.9672(12) 1_745
Cs7 Cs9 4.0007(12) 2_855
Cs7 P6 4.025(3) 1_545
Cs7 Cs2 4.0906(12) 1_645
Cs8 O26 3.048(9) .
Cs8 O16 3.115(9) 2_865
Cs8 O22 3.181(8) 2_855
Cs8 O15 3.229(8) 2_865
Cs8 O27 3.236(9) .
Cs8 O23 3.262(8) 2_855
Cs8 O26 3.401(9) 2_855
Cs8 O14 3.426(7) 1_645
Cs8 O21 3.437(8) 2_855
Cs8 P7 3.528(3) 2_855
Cs8 O15 3.531(8) 1_645
Cs8 O16 3.569(9) 1_645
Cs9 O18 2.994(8) .
Cs9 O12 3.180(9) 1_655
Cs9 O8 3.206(8) 1_655
Cs9 O22 3.220(7) .
Cs9 O24 3.386(8) .
Cs9 O16 3.387(9) 2_865
Cs9 O10 3.391(7) 1_655
Cs9 O27 3.421(9) .
Cs9 O17 3.532(8) 2_865
Cs9 O21 3.591(9) .
Cs9 P7 3.676(3) .
Cs9 P3 3.705(3) 1_655
Pb1 O21 2.302(8) .
Pb1 O20 2.317(8) .
Pb1 O14 2.437(7) 2_765
Pb1 P6 3.122(3) .
Pb1 Cs7 4.1096(10) 2_855
Pb1 Cs9 4.2090(11) 1_455
Pb1 Cs3 4.6179(10) 1_655
Pb1 Cs8 4.6348(10) 2_855
Pb2 O3 2.402(8) 1_745
Pb2 O27 2.459(9) .
Pb2 O12 2.501(7) 1_655
Pb2 O23 2.584(8) 1_655
Pb2 O16 2.610(8) 2_865
Pb2 O15 2.640(7) 1_645
Pb2 Cs5 4.0831(10) 1_655
Pb2 Cs8 4.1592(10) 2_955
Pb2 Cs2 4.2128(10) 1_745
Pb2 Cs3 4.2357(10) 1_745
Pb3 O13 2.430(8) .
Pb3 O24 2.458(7) .
Pb3 O6 2.543(7) 1_655
Pb3 O5 2.544(8) 2_666
Pb3 O19 2.612(8) .
Pb3 O8 2.727(8) 1_655
Pb3 Cs2 4.3289(10) 1_655
Pb3 Cs1 4.3608(10) 2_666
Pb3 Cs3 4.4960(11) 1_655
Pb4 O7 2.415(7) .
Pb4 O11 2.432(8) 2_666
Pb4 O28 2.475(8) .
Pb4 O28 2.636(8) 2_666
Pb4 O6 2.664(8) 2_566
Pb4 Cs6 4.0755(9) 1_465
Pb4 Cs1 4.3299(10) 2_566
Pb4 Cs3 4.4944(11) 2_566
Pb4 Cs6 4.5679(9) 2_756
P1 O2 1.489(8) .
P1 O1 1.502(8) .
P1 O3 1.524(8) .
P1 O4 1.654(8) .
P1 Cs5 3.647(3) 1_465
P1 Cs5 3.887(3) 2_666
P2 O5 1.511(8) .
P2 O7 1.517(8) .
P2 O6 1.517(8) .
P2 O4 1.612(7) .
P2 Cs5 3.714(3) 2_666
P3 O9 1.497(8) .
P3 O8 1.501(8) .
P3 O28 1.548(8) .
P3 O10 1.656(8) .
P3 Cs3 3.691(3) 1_655
P3 Cs9 3.705(3) 1_455
P3 Cs6 3.817(3) 1_465
P4 O12 1.500(8) .
P4 O13 1.504(8) .
P4 O11 1.513(8) .
P4 O10 1.620(7) .
P4 Cs1 3.920(3) 2_566
P4 Cs9 3.955(3) 1_455
P5 O15 1.509(8) .
P5 O16 1.514(9) .
P5 O14 1.516(8) .
P5 O17 1.629(8) .
P5 Cs8 3.591(3) 1_465
P5 Cs8 3.610(3) 2_865
P5 Cs3 3.768(4) 1_655
P5 Cs2 3.978(3) 1_655
P5 Cs9 4.188(3) 2_865
P6 O18 1.480(9) .
P6 O19 1.516(9) .
P6 O20 1.538(8) .
P6 O17 1.620(8) .
P6 Cs7 3.752(3) 2_855
P6 Cs2 3.828(3) 1_655
P6 Cs7 4.025(3) 1_565
P6 Cs9 4.102(4) 2_865
P7 O23 1.507(8) .
P7 O24 1.522(8) .
P7 O21 1.528(8) .
P7 O22 1.626(8) .
P7 Cs8 3.528(3) 2_855
P8 O25 1.495(8) .
P8 O26 1.506(8) .
P8 O27 1.524(9) .
P8 O22 1.646(7) .
P8 Cs2 3.710(3) 1_645
P8 Cs1 3.719(3) 2_666
P8 Cs8 4.018(3) 2_855
P8 Cs3 4.197(3) 1_745
O1 Cs6 2.949(8) 2_666
O1 Cs5 3.083(8) 1_465
O1 Cs5 3.132(9) 2_666
O2 Cs6 2.980(8) 1_365
O3 Pb2 2.402(8) 1_365
O3 Cs5 3.304(9) 1_465
O4 Cs5 3.255(8) 2_666
O5 Pb3 2.544(8) 2_666
O5 Cs5 3.258(8) 2_666
O6 Pb3 2.543(7) 1_455
O6 Pb4 2.664(8) 2_566
O7 Cs6 3.211(8) 1_465
O8 Pb3 2.727(8) 1_455
O8 Cs1 3.168(8) 2_566
O8 Cs9 3.206(8) 1_455
O9 Cs7 3.062(8) 1_465
O9 Cs3 3.187(9) 1_655
O9 Cs6 3.525(8) 1_465
O10 Cs3 3.281(7) 1_655
O10 Cs9 3.391(7) 1_455
O11 Pb4 2.432(8) 2_666
O11 Cs6 3.131(8) 2_756
O11 Cs1 3.720(9) 2_566
O12 Pb2 2.501(7) 1_455
O12 Cs1 3.137(9) 2_566
O12 Cs9 3.180(9) 1_455
O14 Pb1 2.437(7) 2_765
O14 Cs3 3.280(8) 1_655
O14 Cs7 3.289(8) 1_465
O14 Cs8 3.426(7) 1_465
O15 Pb2 2.640(7) 1_465
O15 Cs8 3.229(8) 2_865
O15 Cs2 3.253(8) 1_655
O15 Cs3 3.355(8) 1_655
O15 Cs8 3.531(8) 1_465
O16 Pb2 2.610(8) 2_865
O16 Cs8 3.115(9) 2_865
O16 Cs9 3.387(9) 2_865
O16 Cs8 3.569(9) 1_465
O17 Cs2 3.293(8) 1_655
O17 Cs9 3.532(8) 2_865
O18 Cs7 2.926(8) 1_565
O18 Cs7 3.376(8) 2_855
O19 Cs3 3.180(9) 1_655
O19 Cs2 3.551(9) 1_655
O20 Cs7 2.995(7) 2_855
O21 Cs7 3.123(8) 2_855
O21 Cs8 3.437(8) 2_855
O22 Cs8 3.181(8) 2_855
O23 Pb2 2.584(8) 1_455
O23 Cs8 3.262(8) 2_855
O23 Cs2 3.621(8) 1_645
O24 Cs1 3.137(7) 2_666
O25 Cs1 3.121(8) 2_666
O25 Cs2 3.153(9) 1_645
O26 Cs2 3.267(9) 1_645
O26 Cs8 3.401(9) 2_855
O27 Cs1 3.406(9) 2_666
O28 Pb4 2.636(8) 2_666
O28 Cs6 2.966(7) 1_465

loop_
_geom_torsion_atom_site_label_1
_geom_torsion_atom_site_label_2
_geom_torsion_atom_site_label_3
_geom_torsion_atom_site_label_4
_geom_torsion
_geom_torsion_site_symmetry_1
_geom_torsion_site_symmetry_4
O26 Cs8 Pb2 O3 43.2(3) . 1_745
O16 Cs8 Pb2 O3 -171.0(4) 2_865 1_745
O22 Cs8 Pb2 O3 22.5(8) 2_855 1_745
O15 Cs8 Pb2 O3 -145.5(3) 2_865 1_745
O27 Cs8 Pb2 O3 65.3(4) . 1_745
O23 Cs8 Pb2 O3 -103.3(3) 2_855 1_745
O26 Cs8 Pb2 O3 127.6(3) 2_855 1_745
O14 Cs8 Pb2 O3 -39.8(3) 1_645 1_745
O21 Cs8 Pb2 O3 -37.7(3) 2_855 1_745
P7 Cs8 Pb2 O3 -62.3(3) 2_855 1_745
O15 Cs8 Pb2 O3 -60.2(3) 1_645 1_745
O16 Cs8 Pb2 O3 -82.7(3) 1_645 1_745
O26 Cs8 Pb2 O27 -22.0(3) . .
O16 Cs8 Pb2 O27 123.7(4) 2_865 .
O22 Cs8 Pb2 O27 -42.8(8) 2_855 .
O15 Cs8 Pb2 O27 149.2(3) 2_865 .
O23 Cs8 Pb2 O27 -168.6(3) 2_855 .
O26 Cs8 Pb2 O27 62.3(3) 2_855 .
O14 Cs8 Pb2 O27 -105.0(3) 1_645 .
O21 Cs8 Pb2 O27 -102.9(3) 2_855 .
P7 Cs8 Pb2 O27 -127.6(3) 2_855 .
O15 Cs8 Pb2 O27 -125.5(3) 1_645 .
O16 Cs8 Pb2 O27 -147.9(3) 1_645 .
O26 Cs8 Pb2 O12 -81.2(3) . 1_655
O16 Cs8 Pb2 O12 64.5(3) 2_865 1_655
O22 Cs8 Pb2 O12 -102.0(8) 2_855 1_655
O15 Cs8 Pb2 O12 90.0(3) 2_865 1_655
O27 Cs8 Pb2 O12 -59.2(3) . 1_655
O23 Cs8 Pb2 O12 132.2(3) 2_855 1_655
O26 Cs8 Pb2 O12 3.1(3) 2_855 1_655
O14 Cs8 Pb2 O12 -164.2(3) 1_645 1_655
O21 Cs8 Pb2 O12 -162.1(3) 2_855 1_655
P7 Cs8 Pb2 O12 173.2(3) 2_855 1_655
O15 Cs8 Pb2 O12 175.3(3) 1_645 1_655
O16 Cs8 Pb2 O12 152.9(3) 1_645 1_655
O26 Cs8 Pb2 O23 164.0(3) . 1_655
O16 Cs8 Pb2 O23 -50.3(3) 2_865 1_655
O22 Cs8 Pb2 O23 143.2(8) 2_855 1_655
O15 Cs8 Pb2 O23 -24.8(3) 2_865 1_655
O27 Cs8 Pb2 O23 -174.0(3) . 1_655
O23 Cs8 Pb2 O23 17.4(4) 2_855 1_655
O26 Cs8 Pb2 O23 -111.7(3) 2_855 1_655
O14 Cs8 Pb2 O23 81.0(3) 1_645 1_655
O21 Cs8 Pb2 O23 83.1(3) 2_855 1_655
P7 Cs8 Pb2 O23 58.4(3) 2_855 1_655
O15 Cs8 Pb2 O23 60.5(3) 1_645 1_655
O16 Cs8 Pb2 O23 38.1(3) 1_645 1_655
O26 Cs8 Pb2 O16 -145.8(3) . 2_865
O22 Cs8 Pb2 O16 -166.5(8) 2_855 2_865
O15 Cs8 Pb2 O16 25.5(3) 2_865 2_865
O27 Cs8 Pb2 O16 -123.7(4) . 2_865
O23 Cs8 Pb2 O16 67.6(3) 2_855 2_865
O26 Cs8 Pb2 O16 -61.5(3) 2_855 2_865
O14 Cs8 Pb2 O16 131.2(3) 1_645 2_865
O21 Cs8 Pb2 O16 133.3(3) 2_855 2_865
P7 Cs8 Pb2 O16 108.6(3) 2_855 2_865
O15 Cs8 Pb2 O16 110.8(3) 1_645 2_865
O16 Cs8 Pb2 O16 88.3(3) 1_645 2_865
O26 Cs8 Pb2 O15 103.5(3) . 1_645
O16 Cs8 Pb2 O15 -110.8(3) 2_865 1_645
O22 Cs8 Pb2 O15 82.7(8) 2_855 1_645
O15 Cs8 Pb2 O15 -85.3(2) 2_865 1_645
O27 Cs8 Pb2 O15 125.5(3) . 1_645
O23 Cs8 Pb2 O15 -43.1(3) 2_855 1_645
O26 Cs8 Pb2 O15 -172.2(3) 2_855 1_645
O14 Cs8 Pb2 O15 20.5(2) 1_645 1_645
O21 Cs8 Pb2 O15 22.6(3) 2_855 1_645
P7 Cs8 Pb2 O15 -2.1(2) 2_855 1_645
O16 Cs8 Pb2 O15 -22.4(2) 1_645 1_645
O26 Cs8 Pb2 Cs5 120.6(2) . 1_655
O16 Cs8 Pb2 Cs5 -93.6(3) 2_865 1_655
O22 Cs8 Pb2 Cs5 99.9(8) 2_855 1_655
O15 Cs8 Pb2 Cs5 -68.1(2) 2_865 1_655
O27 Cs8 Pb2 Cs5 142.6(3) . 1_655
O23 Cs8 Pb2 Cs5 -26.0(3) 2_855 1_655
O26 Cs8 Pb2 Cs5 -155.1(3) 2_855 1_655
O14 Cs8 Pb2 Cs5 37.6(2) 1_645 1_655
O21 Cs8 Pb2 Cs5 39.7(3) 2_855 1_655
P7 Cs8 Pb2 Cs5 15.0(3) 2_855 1_655
O15 Cs8 Pb2 Cs5 17.1(3) 1_645 1_655
O16 Cs8 Pb2 Cs5 -5.3(2) 1_645 1_655
O26 Cs8 Pb2 Cs9 -84.57(15) . .
O16 Cs8 Pb2 Cs9 61.2(3) 2_865 .
O22 Cs8 Pb2 Cs9 -105.3(7) 2_855 .
O15 Cs8 Pb2 Cs9 86.68(14) 2_865 .
O27 Cs8 Pb2 Cs9 -62.5(3) . .
O23 Cs8 Pb2 Cs9 128.8(2) 2_855 .
O26 Cs8 Pb2 Cs9 -0.3(2) 2_855 .
O14 Cs8 Pb2 Cs9 -167.58(13) 1_645 .
O21 Cs8 Pb2 Cs9 -165.47(19) 2_855 .
P7 Cs8 Pb2 Cs9 169.83(13) 2_855 .
O15 Cs8 Pb2 Cs9 172.0(2) 1_645 .
O16 Cs8 Pb2 Cs9 149.51(14) 1_645 .
O26 Cs8 Pb2 Cs8 155.17(15) . 2_955
O16 Cs8 Pb2 Cs8 -59.1(3) 2_865 2_955
O22 Cs8 Pb2 Cs8 134.4(7) 2_855 2_955
O15 Cs8 Pb2 Cs8 -33.58(13) 2_865 2_955
O27 Cs8 Pb2 Cs8 177.2(3) . 2_955
O23 Cs8 Pb2 Cs8 8.6(2) 2_855 2_955
O26 Cs8 Pb2 Cs8 -120.5(2) 2_855 2_955
O14 Cs8 Pb2 Cs8 72.16(13) 1_645 2_955
O21 Cs8 Pb2 Cs8 74.27(19) 2_855 2_955
P7 Cs8 Pb2 Cs8 49.58(13) 2_855 2_955
O15 Cs8 Pb2 Cs8 51.7(2) 1_645 2_955
O16 Cs8 Pb2 Cs8 29.25(13) 1_645 2_955
O26 Cs8 Pb2 Cs2 99.37(15) . 1_745
O16 Cs8 Pb2 Cs2 -114.9(3) 2_865 1_745
O22 Cs8 Pb2 Cs2 78.6(7) 2_855 1_745
O15 Cs8 Pb2 Cs2 -89.38(14) 2_865 1_745
O27 Cs8 Pb2 Cs2 121.4(3) . 1_745
O23 Cs8 Pb2 Cs2 -47.2(2) 2_855 1_745
O26 Cs8 Pb2 Cs2 -176.3(2) 2_855 1_745
O14 Cs8 Pb2 Cs2 16.36(13) 1_645 1_745
O21 Cs8 Pb2 Cs2 18.47(19) 2_855 1_745
P7 Cs8 Pb2 Cs2 -6.22(13) 2_855 1_745
O15 Cs8 Pb2 Cs2 -4.1(2) 1_645 1_745
O16 Cs8 Pb2 Cs2 -26.55(14) 1_645 1_745
O26 Cs8 Pb2 Cs3 48.66(15) . 1_745
O16 Cs8 Pb2 Cs3 -165.6(3) 2_865 1_745
O22 Cs8 Pb2 Cs3 27.9(7) 2_855 1_745
O15 Cs8 Pb2 Cs3 -140.09(14) 2_865 1_745
O27 Cs8 Pb2 Cs3 70.7(3) . 1_745
O23 Cs8 Pb2 Cs3 -97.9(2) 2_855 1_745
O26 Cs8 Pb2 Cs3 133.0(2) 2_855 1_745
O14 Cs8 Pb2 Cs3 -34.35(13) 1_645 1_745
O21 Cs8 Pb2 Cs3 -32.24(19) 2_855 1_745
P7 Cs8 Pb2 Cs3 -56.93(13) 2_855 1_745
O15 Cs8 Pb2 Cs3 -54.8(2) 1_645 1_745
O16 Cs8 Pb2 Cs3 -77.26(13) 1_645 1_745
O18 Cs9 Pb2 O3 167.5(15) . 1_745
O12 Cs9 Pb2 O3 57.0(4) 1_655 1_745
O8 Cs9 Pb2 O3 33.0(3) 1_655 1_745
O22 Cs9 Pb2 O3 -68.3(3) . 1_745
O24 Cs9 Pb2 O3 -28.7(3) . 1_745
O16 Cs9 Pb2 O3 -173.4(4) 2_865 1_745
O10 Cs9 Pb2 O3 73.9(3) 1_655 1_745
O27 Cs9 Pb2 O3 -62.0(4) . 1_745
O17 Cs9 Pb2 O3 -172.5(3) 2_865 1_745
O21 Cs9 Pb2 O3 -68.8(3) . 1_745
P7 Cs9 Pb2 O3 -53.6(3) . 1_745
P3 Cs9 Pb2 O3 57.0(3) 1_655 1_745
O18 Cs9 Pb2 O27 -130.5(15) . .
O12 Cs9 Pb2 O27 119.0(4) 1_655 .
O8 Cs9 Pb2 O27 95.0(3) 1_655 .
O22 Cs9 Pb2 O27 -6.2(3) . .
O24 Cs9 Pb2 O27 33.3(3) . .
O16 Cs9 Pb2 O27 -111.3(4) 2_865 .
O10 Cs9 Pb2 O27 136.0(3) 1_655 .
O17 Cs9 Pb2 O27 -110.5(3) 2_865 .
O21 Cs9 Pb2 O27 -6.8(3) . .
P7 Cs9 Pb2 O27 8.4(3) . .
P3 Cs9 Pb2 O27 119.1(3) 1_655 .
O18 Cs9 Pb2 O12 110.6(15) . 1_655
O8 Cs9 Pb2 O12 -24.0(3) 1_655 1_655
O22 Cs9 Pb2 O12 -125.2(3) . 1_655
O24 Cs9 Pb2 O12 -85.7(3) . 1_655
O16 Cs9 Pb2 O12 129.7(4) 2_865 1_655
O10 Cs9 Pb2 O12 17.0(3) 1_655 1_655
O27 Cs9 Pb2 O12 -119.0(4) . 1_655
O17 Cs9 Pb2 O12 130.5(3) 2_865 1_655
O21 Cs9 Pb2 O12 -125.8(3) . 1_655
P7 Cs9 Pb2 O12 -110.6(3) . 1_655
P3 Cs9 Pb2 O12 0.1(3) 1_655 1_655
O18 Cs9 Pb2 O23 50.3(15) . 1_655
O12 Cs9 Pb2 O23 -60.2(3) 1_655 1_655
O8 Cs9 Pb2 O23 -84.2(2) 1_655 1_655
O22 Cs9 Pb2 O23 174.6(2) . 1_655
O24 Cs9 Pb2 O23 -145.9(2) . 1_655
O16 Cs9 Pb2 O23 69.4(3) 2_865 1_655
O10 Cs9 Pb2 O23 -43.3(2) 1_655 1_655
O27 Cs9 Pb2 O23 -179.2(3) . 1_655
O17 Cs9 Pb2 O23 70.3(2) 2_865 1_655
O21 Cs9 Pb2 O23 174.0(2) . 1_655
P7 Cs9 Pb2 O23 -170.8(2) . 1_655
P3 Cs9 Pb2 O23 -60.1(2) 1_655 1_655
O18 Cs9 Pb2 O16 -19.1(15) . 2_865
O12 Cs9 Pb2 O16 -129.7(4) 1_655 2_865
O8 Cs9 Pb2 O16 -153.6(3) 1_655 2_865
O22 Cs9 Pb2 O16 105.1(3) . 2_865
O24 Cs9 Pb2 O16 144.6(3) . 2_865
O10 Cs9 Pb2 O16 -112.7(3) 1_655 2_865
O27 Cs9 Pb2 O16 111.3(4) . 2_865
O17 Cs9 Pb2 O16 0.8(3) 2_865 2_865
O21 Cs9 Pb2 O16 104.5(3) . 2_865
P7 Cs9 Pb2 O16 119.7(2) . 2_865
P3 Cs9 Pb2 O16 -129.6(2) 1_655 2_865
O18 Cs9 Pb2 O15 -64.5(15) . 1_645
O12 Cs9 Pb2 O15 -175.0(3) 1_655 1_645
O8 Cs9 Pb2 O15 161.0(3) 1_655 1_645
O22 Cs9 Pb2 O15 59.8(3) . 1_645
O24 Cs9 Pb2 O15 99.3(3) . 1_645
O16 Cs9 Pb2 O15 -45.3(3) 2_865 1_645
O10 Cs9 Pb2 O15 -158.1(3) 1_655 1_645
O27 Cs9 Pb2 O15 66.0(3) . 1_645
O17 Cs9 Pb2 O15 -44.5(3) 2_865 1_645
O21 Cs9 Pb2 O15 59.2(3) . 1_645
P7 Cs9 Pb2 O15 74.4(2) . 1_645
P3 Cs9 Pb2 O15 -174.9(2) 1_655 1_645
O18 Cs9 Pb2 Cs5 104.2(14) . 1_655
O12 Cs9 Pb2 Cs5 -6.4(3) 1_655 1_655
O8 Cs9 Pb2 Cs5 -30.34(15) 1_655 1_655
O22 Cs9 Pb2 Cs5 -131.59(13) . 1_655
O24 Cs9 Pb2 Cs5 -92.06(12) . 1_655
O16 Cs9 Pb2 Cs5 123.3(2) 2_865 1_655
O10 Cs9 Pb2 Cs5 10.59(13) 1_655 1_655
O27 Cs9 Pb2 Cs5 -125.4(3) . 1_655
O17 Cs9 Pb2 Cs5 124.14(13) 2_865 1_655
O21 Cs9 Pb2 Cs5 -132.15(15) . 1_655
P7 Cs9 Pb2 Cs5 -116.95(6) . 1_655
P3 Cs9 Pb2 Cs5 -6.29(6) 1_655 1_655
O18 Cs9 Pb2 Cs8 -73.2(14) . .
O12 Cs9 Pb2 Cs8 176.3(3) 1_655 .
O8 Cs9 Pb2 Cs8 152.32(15) 1_655 .
O22 Cs9 Pb2 Cs8 51.07(13) . .
O24 Cs9 Pb2 Cs8 90.60(12) . .
O16 Cs9 Pb2 Cs8 -54.0(2) 2_865 .
O10 Cs9 Pb2 Cs8 -166.75(13) 1_655 .
O27 Cs9 Pb2 Cs8 57.3(3) . .
O17 Cs9 Pb2 Cs8 -53.20(13) 2_865 .
O21 Cs9 Pb2 Cs8 50.51(15) . .
P7 Cs9 Pb2 Cs8 65.71(5) . .
P3 Cs9 Pb2 Cs8 176.37(6) 1_655 .
O18 Cs9 Pb2 Cs8 -7.2(14) . 2_955
O12 Cs9 Pb2 Cs8 -117.7(3) 1_655 2_955
O8 Cs9 Pb2 Cs8 -141.70(15) 1_655 2_955
O22 Cs9 Pb2 Cs8 117.05(13) . 2_955
O24 Cs9 Pb2 Cs8 156.58(12) . 2_955
O16 Cs9 Pb2 Cs8 11.9(2) 2_865 2_955
O10 Cs9 Pb2 Cs8 -100.77(13) 1_655 2_955
O27 Cs9 Pb2 Cs8 123.3(3) . 2_955
O17 Cs9 Pb2 Cs8 12.78(13) 2_865 2_955
O21 Cs9 Pb2 Cs8 116.49(15) . 2_955
P7 Cs9 Pb2 Cs8 131.69(5) . 2_955
P3 Cs9 Pb2 Cs8 -117.64(5) 1_655 2_955
O18 Cs9 Pb2 Cs2 -1.0(15) . 1_745
O12 Cs9 Pb2 Cs2 -111.6(4) 1_655 1_745
O8 Cs9 Pb2 Cs2 -135.5(3) 1_655 1_745
O22 Cs9 Pb2 Cs2 123.2(3) . 1_745
O24 Cs9 Pb2 Cs2 162.7(3) . 1_745
O16 Cs9 Pb2 Cs2 18.1(4) 2_865 1_745
O10 Cs9 Pb2 Cs2 -94.6(3) 1_655 1_745
O27 Cs9 Pb2 Cs2 129.4(4) . 1_745
O17 Cs9 Pb2 Cs2 18.9(3) 2_865 1_745
O21 Cs9 Pb2 Cs2 122.7(3) . 1_745
P7 Cs9 Pb2 Cs2 137.9(3) . 1_745
P3 Cs9 Pb2 Cs2 -111.5(3) 1_655 1_745
O18 Cs9 Pb2 Cs3 -129.3(14) . 1_745
O12 Cs9 Pb2 Cs3 120.2(3) 1_655 1_745
O8 Cs9 Pb2 Cs3 96.23(15) 1_655 1_745
O22 Cs9 Pb2 Cs3 -5.02(14) . 1_745
O24 Cs9 Pb2 Cs3 34.51(12) . 1_745
O16 Cs9 Pb2 Cs3 -110.1(2) 2_865 1_745
O10 Cs9 Pb2 Cs3 137.16(13) 1_655 1_745
O27 Cs9 Pb2 Cs3 1.2(3) . 1_745
O17 Cs9 Pb2 Cs3 -109.29(13) 2_865 1_745
O21 Cs9 Pb2 Cs3 -5.58(16) . 1_745
P7 Cs9 Pb2 Cs3 9.62(6) . 1_745
P3 Cs9 Pb2 Cs3 120.29(5) 1_655 1_745
O23 Cs5 Pb3 O13 64.6(3) . .
O24 Cs5 Pb3 O13 103.7(3) . .
O1 Cs5 Pb3 O13 -44.1(4) 1_645 .
O1 Cs5 Pb3 O13 -169.1(3) 2_666 .
O4 Cs5 Pb3 O13 -128.8(3) 2_666 .
O5 Cs5 Pb3 O13 -131.1(3) 2_666 .
O3 Cs5 Pb3 O13 27.4(3) 1_645 .
O25 Cs5 Pb3 O13 119.7(3) . .
P7 Cs5 Pb3 O13 80.1(2) . .
O11 Cs5 Pb3 O13 -40.2(3) . .
P1 Cs5 Pb3 O13 1.8(3) 1_645 .
O23 Cs5 Pb3 O24 -39.1(3) . .
O1 Cs5 Pb3 O24 -147.7(4) 1_645 .
O1 Cs5 Pb3 O24 87.3(3) 2_666 .
O4 Cs5 Pb3 O24 127.5(3) 2_666 .
O5 Cs5 Pb3 O24 125.2(3) 2_666 .
O3 Cs5 Pb3 O24 -76.3(3) 1_645 .
O13 Cs5 Pb3 O24 -103.7(3) . .
O25 Cs5 Pb3 O24 16.1(3) . .
P7 Cs5 Pb3 O24 -23.6(2) . .
O11 Cs5 Pb3 O24 -143.9(3) . .
P1 Cs5 Pb3 O24 -101.8(3) 1_645 .
O23 Cs5 Pb3 O6 133.7(2) . 1_655
O24 Cs5 Pb3 O6 172.9(3) . 1_655
O1 Cs5 Pb3 O6 25.1(3) 1_645 1_655
O1 Cs5 Pb3 O6 -99.9(2) 2_666 1_655
O4 Cs5 Pb3 O6 -59.6(2) 2_666 1_655
O5 Cs5 Pb3 O6 -61.9(3) 2_666 1_655
O3 Cs5 Pb3 O6 96.5(3) 1_645 1_655
O13 Cs5 Pb3 O6 69.2(3) . 1_655
O25 Cs5 Pb3 O6 -171.1(2) . 1_655
P7 Cs5 Pb3 O6 149.3(2) . 1_655
O11 Cs5 Pb3 O6 29.0(2) . 1_655
P1 Cs5 Pb3 O6 71.0(2) 1_645 1_655
O23 Cs5 Pb3 O5 -164.3(3) . 2_666
O24 Cs5 Pb3 O5 -125.2(3) . 2_666
O1 Cs5 Pb3 O5 87.1(4) 1_645 2_666
O1 Cs5 Pb3 O5 -38.0(3) 2_666 2_666
O4 Cs5 Pb3 O5 2.3(3) 2_666 2_666
O3 Cs5 Pb3 O5 158.5(3) 1_645 2_666
O13 Cs5 Pb3 O5 131.1(3) . 2_666
O25 Cs5 Pb3 O5 -109.2(3) . 2_666
P7 Cs5 Pb3 O5 -148.8(3) . 2_666
O11 Cs5 Pb3 O5 90.9(3) . 2_666
P1 Cs5 Pb3 O5 132.9(3) 1_645 2_666
O23 Cs5 Pb3 O19 33.8(3) . .
O24 Cs5 Pb3 O19 73.0(3) . .
O1 Cs5 Pb3 O19 -74.8(4) 1_645 .
O1 Cs5 Pb3 O19 160.2(3) 2_666 .
O4 Cs5 Pb3 O19 -159.5(3) 2_666 .
O5 Cs5 Pb3 O19 -161.8(3) 2_666 .
O3 Cs5 Pb3 O19 -3.3(3) 1_645 .
O13 Cs5 Pb3 O19 -30.7(3) . .
O25 Cs5 Pb3 O19 89.0(3) . .
P7 Cs5 Pb3 O19 49.4(2) . .
O11 Cs5 Pb3 O19 -70.9(3) . .
P1 Cs5 Pb3 O19 -28.9(3) 1_645 .
O23 Cs5 Pb3 O8 -100.0(2) . 1_655
O24 Cs5 Pb3 O8 -60.9(3) . 1_655
O1 Cs5 Pb3 O8 151.3(3) 1_645 1_655
O1 Cs5 Pb3 O8 26.3(2) 2_666 1_655
O4 Cs5 Pb3 O8 66.6(2) 2_666 1_655
O5 Cs5 Pb3 O8 64.3(3) 2_666 1_655
O3 Cs5 Pb3 O8 -137.2(3) 1_645 1_655
O13 Cs5 Pb3 O8 -164.6(3) . 1_655
O25 Cs5 Pb3 O8 -44.9(2) . 1_655
P7 Cs5 Pb3 O8 -84.54(19) . 1_655
O11 Cs5 Pb3 O8 155.2(2) . 1_655
P1 Cs5 Pb3 O8 -162.8(2) 1_645 1_655
O23 Cs5 Pb3 Cs9 -50.99(15) . .
O24 Cs5 Pb3 Cs9 -11.9(2) . .
O1 Cs5 Pb3 Cs9 -159.6(3) 1_645 .
O1 Cs5 Pb3 Cs9 75.38(15) 2_666 .
O4 Cs5 Pb3 Cs9 115.66(13) 2_666 .
O5 Cs5 Pb3 Cs9 113.3(2) 2_666 .
O3 Cs5 Pb3 Cs9 -88.2(2) 1_645 .
O13 Cs5 Pb3 Cs9 -115.5(2) . .
O25 Cs5 Pb3 Cs9 4.18(13) . .
P7 Cs5 Pb3 Cs9 -35.48(7) . .
O11 Cs5 Pb3 Cs9 -155.74(14) . .
P1 Cs5 Pb3 Cs9 -113.72(12) 1_645 .
O23 Cs5 Pb3 Cs2 131.8(2) . 1_655
O24 Cs5 Pb3 Cs2 171.0(3) . 1_655
O1 Cs5 Pb3 Cs2 23.2(4) 1_645 1_655
O1 Cs5 Pb3 Cs2 -101.8(2) 2_666 1_655
O4 Cs5 Pb3 Cs2 -61.5(2) 2_666 1_655
O5 Cs5 Pb3 Cs2 -63.8(3) 2_666 1_655
O3 Cs5 Pb3 Cs2 94.6(3) 1_645 1_655
O13 Cs5 Pb3 Cs2 67.3(3) . 1_655
O25 Cs5 Pb3 Cs2 -173.0(2) . 1_655
P7 Cs5 Pb3 Cs2 147.3(2) . 1_655
O11 Cs5 Pb3 Cs2 27.1(2) . 1_655
P1 Cs5 Pb3 Cs2 69.1(2) 1_645 1_655
O23 Cs5 Pb3 Cs1 -95.15(15) . 2_666
O24 Cs5 Pb3 Cs1 -56.0(2) . 2_666
O1 Cs5 Pb3 Cs1 156.2(3) 1_645 2_666
O1 Cs5 Pb3 Cs1 31.21(15) 2_666 2_666
O4 Cs5 Pb3 Cs1 71.50(13) 2_666 2_666
O5 Cs5 Pb3 Cs1 69.2(2) 2_666 2_666
O3 Cs5 Pb3 Cs1 -132.3(2) 1_645 2_666
O13 Cs5 Pb3 Cs1 -159.7(2) . 2_666
O25 Cs5 Pb3 Cs1 -39.98(13) . 2_666
P7 Cs5 Pb3 Cs1 -79.64(7) . 2_666
O11 Cs5 Pb3 Cs1 160.10(14) . 2_666
P1 Cs5 Pb3 Cs1 -157.88(12) 1_645 2_666
O23 Cs5 Pb3 Cs3 85.65(15) . 1_655
O24 Cs5 Pb3 Cs3 124.8(2) . 1_655
O1 Cs5 Pb3 Cs3 -23.0(3) 1_645 1_655
O1 Cs5 Pb3 Cs3 -147.99(15) 2_666 1_655
O4 Cs5 Pb3 Cs3 -107.71(13) 2_666 1_655
O5 Cs5 Pb3 Cs3 -110.0(2) 2_666 1_655
O3 Cs5 Pb3 Cs3 48.4(2) 1_645 1_655
O13 Cs5 Pb3 Cs3 21.1(2) . 1_655
O25 Cs5 Pb3 Cs3 140.82(13) . 1_655
P7 Cs5 Pb3 Cs3 101.16(7) . 1_655
O11 Cs5 Pb3 Cs3 -19.11(14) . 1_655
P1 Cs5 Pb3 Cs3 22.91(12) 1_645 1_655
O18 Cs9 Pb3 O13 82.9(3) . .
O12 Cs9 Pb3 O13 -130.2(3) 1_655 .
O8 Cs9 Pb3 O13 -157.8(3) 1_655 .
O22 Cs9 Pb3 O13 -30.2(2) . .
O24 Cs9 Pb3 O13 -45.1(3) . .
O16 Cs9 Pb3 O13 -82.5(6) 2_865 .
O10 Cs9 Pb3 O13 -171.7(2) 1_655 .
O27 Cs9 Pb3 O13 -66.0(3) . .
O17 Cs9 Pb3 O13 62.9(3) 2_865 .
O21 Cs9 Pb3 O13 8.7(3) . .
P7 Cs9 Pb3 O13 -20.9(2) . .
P3 Cs9 Pb3 O13 -178.8(2) 1_655 .
O18 Cs9 Pb3 O24 127.9(3) . .
O12 Cs9 Pb3 O24 -85.1(3) 1_655 .
O8 Cs9 Pb3 O24 -112.7(3) 1_655 .
O22 Cs9 Pb3 O24 14.8(3) . .
O16 Cs9 Pb3 O24 -37.5(6) 2_865 .
O10 Cs9 Pb3 O24 -126.6(2) 1_655 .
O27 Cs9 Pb3 O24 -21.0(3) . .
O17 Cs9 Pb3 O24 108.0(4) 2_865 .
O21 Cs9 Pb3 O24 53.8(3) . .
P7 Cs9 Pb3 O24 24.2(2) . .
P3 Cs9 Pb3 O24 -133.7(2) 1_655 .
O18 Cs9 Pb3 O6 -50.9(4) . 1_655
O12 Cs9 Pb3 O6 96.1(4) 1_655 1_655
O8 Cs9 Pb3 O6 68.4(4) 1_655 1_655
O22 Cs9 Pb3 O6 -164.0(4) . 1_655
O24 Cs9 Pb3 O6 -178.8(4) . 1_655
O16 Cs9 Pb3 O6 143.7(7) 2_865 1_655
O10 Cs9 Pb3 O6 54.5(4) 1_655 1_655
O27 Cs9 Pb3 O6 160.2(4) . 1_655
O17 Cs9 Pb3 O6 -70.9(5) 2_865 1_655
O21 Cs9 Pb3 O6 -125.0(4) . 1_655
P7 Cs9 Pb3 O6 -154.6(4) . 1_655
P3 Cs9 Pb3 O6 47.4(4) 1_655 1_655
O18 Cs9 Pb3 O5 -169.9(3) . 2_666
O12 Cs9 Pb3 O5 -23.0(2) 1_655 2_666
O8 Cs9 Pb3 O5 -50.6(3) 1_655 2_666
O22 Cs9 Pb3 O5 76.9(2) . 2_666
O24 Cs9 Pb3 O5 62.1(3) . 2_666
O16 Cs9 Pb3 O5 24.7(6) 2_865 2_666
O10 Cs9 Pb3 O5 -64.5(2) 1_655 2_666
O27 Cs9 Pb3 O5 41.1(2) . 2_666
O17 Cs9 Pb3 O5 170.1(3) 2_865 2_666
O21 Cs9 Pb3 O5 115.9(2) . 2_666
P7 Cs9 Pb3 O5 86.3(2) . 2_666
P3 Cs9 Pb3 O5 -71.6(2) 1_655 2_666
O18 Cs9 Pb3 O19 13.5(3) . .
O12 Cs9 Pb3 O19 160.4(2) 1_655 .
O8 Cs9 Pb3 O19 132.8(3) 1_655 .
O22 Cs9 Pb3 O19 -99.7(2) . .
O24 Cs9 Pb3 O19 -114.5(3) . .
O16 Cs9 Pb3 O19 -151.9(6) 2_865 .
O10 Cs9 Pb3 O19 118.9(2) 1_655 .
O27 Cs9 Pb3 O19 -135.5(3) . .
O17 Cs9 Pb3 O19 -6.5(3) 2_865 .
O21 Cs9 Pb3 O19 -60.7(2) . .
P7 Cs9 Pb3 O19 -90.3(2) . .
P3 Cs9 Pb3 O19 111.8(2) 1_655 .
O18 Cs9 Pb3 O8 -119.3(3) . 1_655
O12 Cs9 Pb3 O8 27.6(3) 1_655 1_655
O22 Cs9 Pb3 O8 127.6(3) . 1_655
O24 Cs9 Pb3 O8 112.7(3) . 1_655
O16 Cs9 Pb3 O8 75.3(6) 2_865 1_655
O10 Cs9 Pb3 O8 -13.9(3) 1_655 1_655
O27 Cs9 Pb3 O8 91.7(3) . 1_655
O17 Cs9 Pb3 O8 -139.3(4) 2_865 1_655
O21 Cs9 Pb3 O8 166.5(3) . 1_655
P7 Cs9 Pb3 O8 136.9(2) . 1_655
P3 Cs9 Pb3 O8 -21.0(2) 1_655 1_655
O18 Cs9 Pb3 Cs5 138.80(18) . .
O12 Cs9 Pb3 Cs5 -74.24(14) 1_655 .
O8 Cs9 Pb3 Cs5 -101.9(2) 1_655 .
O22 Cs9 Pb3 Cs5 25.67(13) . .
O24 Cs9 Pb3 Cs5 10.9(2) . .
O16 Cs9 Pb3 Cs5 -26.6(5) 2_865 .
O10 Cs9 Pb3 Cs5 -115.77(12) 1_655 .
O27 Cs9 Pb3 Cs5 -10.13(15) . .
O17 Cs9 Pb3 Cs5 118.8(3) 2_865 .
O21 Cs9 Pb3 Cs5 64.65(15) . .
P7 Cs9 Pb3 Cs5 35.04(6) . .
P3 Cs9 Pb3 Cs5 -122.89(6) 1_655 .
O18 Cs9 Pb3 Cs2 -41.48(18) . 1_655
O12 Cs9 Pb3 Cs2 105.48(14) 1_655 1_655
O8 Cs9 Pb3 Cs2 77.8(2) 1_655 1_655
O22 Cs9 Pb3 Cs2 -154.60(13) . 1_655
O24 Cs9 Pb3 Cs2 -169.4(2) . 1_655
O16 Cs9 Pb3 Cs2 153.1(5) 2_865 1_655
O10 Cs9 Pb3 Cs2 63.95(12) 1_655 1_655
O27 Cs9 Pb3 Cs2 169.59(15) . 1_655
O17 Cs9 Pb3 Cs2 -61.5(3) 2_865 1_655
O21 Cs9 Pb3 Cs2 -115.63(15) . 1_655
P7 Cs9 Pb3 Cs2 -145.23(6) . 1_655
P3 Cs9 Pb3 Cs2 56.83(6) 1_655 1_655
O18 Cs9 Pb3 Cs1 -177.11(18) . 2_666
O12 Cs9 Pb3 Cs1 -30.15(14) 1_655 2_666
O8 Cs9 Pb3 Cs1 -57.8(2) 1_655 2_666
O22 Cs9 Pb3 Cs1 69.77(13) . 2_666
O24 Cs9 Pb3 Cs1 55.0(2) . 2_666
O16 Cs9 Pb3 Cs1 17.5(5) 2_865 2_666
O10 Cs9 Pb3 Cs1 -71.67(12) 1_655 2_666
O27 Cs9 Pb3 Cs1 33.96(15) . 2_666
O17 Cs9 Pb3 Cs1 162.9(3) 2_865 2_666
O21 Cs9 Pb3 Cs1 108.74(15) . 2_666
P7 Cs9 Pb3 Cs1 79.14(6) . 2_666
P3 Cs9 Pb3 Cs1 -78.79(6) 1_655 2_666
O18 Cs9 Pb3 Cs3 5.98(18) . 1_655
O12 Cs9 Pb3 Cs3 152.94(14) 1_655 1_655
O8 Cs9 Pb3 Cs3 125.3(2) 1_655 1_655
O22 Cs9 Pb3 Cs3 -107.15(13) . 1_655
O24 Cs9 Pb3 Cs3 -122.0(2) . 1_655
O16 Cs9 Pb3 Cs3 -159.4(5) 2_865 1_655
O10 Cs9 Pb3 Cs3 111.41(12) 1_655 1_655
O27 Cs9 Pb3 Cs3 -142.95(15) . 1_655
O17 Cs9 Pb3 Cs3 -14.0(3) 2_865 1_655
O21 Cs9 Pb3 Cs3 -68.18(15) . 1_655
P7 Cs9 Pb3 Cs3 -97.78(7) . 1_655
P3 Cs9 Pb3 Cs3 104.29(6) 1_655 1_655
O19 Cs3 P1 O2 -128.4(4) 1_455 .
O9 Cs3 P1 O2 15.2(4) 1_455 .
O6 Cs3 P1 O2 -82.5(4) . .
O3 Cs3 P1 O2 148.6(5) . .
O14 Cs3 P1 O2 161.5(4) 1_455 .
O10 Cs3 P1 O2 -37.9(4) 1_455 .
O15 Cs3 P1 O2 160.9(4) 1_455 .
P3 Cs3 P1 O2 -10.0(4) 1_455 .
P5 Cs3 P1 O2 169.0(4) 1_455 .
Cs7 Cs3 P1 O2 74.6(4) 1_365 .
O2 Cs3 P1 O1 -63.3(14) . .
O19 Cs3 P1 O1 168.3(14) 1_455 .
O9 Cs3 P1 O1 -48.1(14) 1_455 .
O6 Cs3 P1 O1 -145.8(14) . .
O3 Cs3 P1 O1 85.4(14) . .
O14 Cs3 P1 O1 98.2(14) 1_455 .
O10 Cs3 P1 O1 -101.1(14) 1_455 .
O15 Cs3 P1 O1 97.7(14) 1_455 .
P3 Cs3 P1 O1 -73.3(14) 1_455 .
P5 Cs3 P1 O1 105.7(14) 1_455 .
Cs7 Cs3 P1 O1 11.3(14) 1_365 .
O2 Cs3 P1 O3 -148.6(5) . .
O19 Cs3 P1 O3 83.0(4) 1_455 .
O9 Cs3 P1 O3 -133.5(4) 1_455 .
O6 Cs3 P1 O3 128.8(4) . .
O14 Cs3 P1 O3 12.9(4) 1_455 .
O10 Cs3 P1 O3 173.5(4) 1_455 .
O15 Cs3 P1 O3 12.3(4) 1_455 .
P3 Cs3 P1 O3 -158.7(4) 1_455 .
P5 Cs3 P1 O3 20.3(4) 1_455 .
Cs7 Cs3 P1 O3 -74.1(4) 1_365 .
O2 Cs3 P1 O4 110.4(5) . .
O19 Cs3 P1 O4 -18.0(3) 1_455 .
O9 Cs3 P1 O4 125.6(3) 1_455 .
O6 Cs3 P1 O4 27.9(3) . .
O3 Cs3 P1 O4 -100.9(5) . .
O14 Cs3 P1 O4 -88.1(3) 1_455 .
O10 Cs3 P1 O4 72.5(3) 1_455 .
O15 Cs3 P1 O4 -88.7(3) 1_455 .
P3 Cs3 P1 O4 100.4(3) 1_455 .
P5 Cs3 P1 O4 -80.6(3) 1_455 .
Cs7 Cs3 P1 O4 -175.0(3) 1_365 .
O2 Cs3 P1 Cs5 -165.5(4) . 1_465
O19 Cs3 P1 Cs5 66.09(19) 1_455 1_465
O9 Cs3 P1 Cs5 -150.31(17) 1_455 1_465
O6 Cs3 P1 Cs5 112.0(2) . 1_465
O3 Cs3 P1 Cs5 -16.9(3) . 1_465
O14 Cs3 P1 Cs5 -4.0(2) 1_455 1_465
O10 Cs3 P1 Cs5 156.61(17) 1_455 1_465
O15 Cs3 P1 Cs5 -4.59(17) 1_455 1_465
P3 Cs3 P1 Cs5 -175.54(9) 1_455 1_465
P5 Cs3 P1 Cs5 3.49(13) 1_455 1_465
Cs7 Cs3 P1 Cs5 -90.92(15) 1_365 1_465
O2 Cs3 P1 Cs1 8.8(4) . .
O19 Cs3 P1 Cs1 -119.57(17) 1_455 .
O9 Cs3 P1 Cs1 24.03(18) 1_455 .
O6 Cs3 P1 Cs1 -73.71(18) . .
O3 Cs3 P1 Cs1 157.5(4) . .
O14 Cs3 P1 Cs1 170.35(18) 1_455 .
O10 Cs3 P1 Cs1 -29.05(18) 1_455 .
O15 Cs3 P1 Cs1 169.75(15) 1_455 .
P3 Cs3 P1 Cs1 -1.20(11) 1_455 .
P5 Cs3 P1 Cs1 177.83(7) 1_455 .
Cs7 Cs3 P1 Cs1 83.42(12) 1_365 .
O2 Cs3 P1 Cs5 89.6(4) . 2_666
O19 Cs3 P1 Cs5 -38.8(2) 1_455 2_666
O9 Cs3 P1 Cs5 104.7(2) 1_455 2_666
O6 Cs3 P1 Cs5 7.0(2) . 2_666
O3 Cs3 P1 Cs5 -121.8(4) . 2_666
O14 Cs3 P1 Cs5 -108.9(2) 1_455 2_666
O10 Cs3 P1 Cs5 51.7(2) 1_455 2_666
O15 Cs3 P1 Cs5 -109.5(2) 1_455 2_666
P3 Cs3 P1 Cs5 79.52(17) 1_455 2_666
P5 Cs3 P1 Cs5 -101.45(16) 1_455 2_666
Cs7 Cs3 P1 Cs5 164.14(8) 1_365 2_666
O2 Cs3 P1 Cs2 155.6(4) . .
O19 Cs3 P1 Cs2 27.20(16) 1_455 .
O9 Cs3 P1 Cs2 170.79(15) 1_455 .
O6 Cs3 P1 Cs2 73.06(17) . .
O3 Cs3 P1 Cs2 -55.8(4) . .
O14 Cs3 P1 Cs2 -42.88(19) 1_455 .
O10 Cs3 P1 Cs2 117.72(16) 1_455 .
O15 Cs3 P1 Cs2 -43.48(14) 1_455 .
P3 Cs3 P1 Cs2 145.57(6) 1_455 .
P5 Cs3 P1 Cs2 -35.40(7) 1_455 .
Cs7 Cs3 P1 Cs2 -129.82(9) 1_365 .
O25 Cs1 P1 O2 -168.3(4) 2_666 .
O12 Cs1 P1 O2 -14.4(5) 2_566 .
O24 Cs1 P1 O2 130.3(4) 2_666 .
O8 Cs1 P1 O2 63.8(4) 2_566 .
O1 Cs1 P1 O2 -154.9(6) . .
O27 Cs1 P1 O2 -151.4(4) 2_666 .
O5 Cs1 P1 O2 90.7(4) . .
P8 Cs1 P1 O2 -169.3(4) 2_666 .
O11 Cs1 P1 O2 -0.7(4) 2_566 .
P4 Cs1 P1 O2 2.8(4) 2_566 .
O25 Cs1 P1 O1 -13.5(4) 2_666 .
O12 Cs1 P1 O1 140.5(5) 2_566 .
O24 Cs1 P1 O1 -74.8(4) 2_666 .
O2 Cs1 P1 O1 154.9(6) . .
O8 Cs1 P1 O1 -141.4(4) 2_566 .
O27 Cs1 P1 O1 3.5(5) 2_666 .
O5 Cs1 P1 O1 -114.4(4) . .
P8 Cs1 P1 O1 -14.5(4) 2_666 .
O11 Cs1 P1 O1 154.1(4) 2_566 .
P4 Cs1 P1 O1 157.6(4) 2_566 .
O25 Cs1 P1 O3 -95.5(10) 2_666 .
O12 Cs1 P1 O3 58.5(11) 2_566 .
O24 Cs1 P1 O3 -156.9(10) 2_666 .
O2 Cs1 P1 O3 72.8(11) . .
O8 Cs1 P1 O3 136.6(10) 2_566 .
O1 Cs1 P1 O3 -82.0(11) . .
O27 Cs1 P1 O3 -78.6(11) 2_666 .
O5 Cs1 P1 O3 163.6(10) . .
P8 Cs1 P1 O3 -96.5(10) 2_666 .
O11 Cs1 P1 O3 72.1(10) 2_566 .
P4 Cs1 P1 O3 75.6(10) 2_566 .
O25 Cs1 P1 O4 86.9(3) 2_666 .
O12 Cs1 P1 O4 -119.1(4) 2_566 .
O24 Cs1 P1 O4 25.6(3) 2_666 .
O2 Cs1 P1 O4 -104.7(5) . .
O8 Cs1 P1 O4 -41.0(3) 2_566 .
O1 Cs1 P1 O4 100.4(5) . .
O27 Cs1 P1 O4 103.9(4) 2_666 .
O5 Cs1 P1 O4 -14.0(3) . .
P8 Cs1 P1 O4 86.0(3) 2_666 .
O11 Cs1 P1 O4 -105.5(3) 2_566 .
P4 Cs1 P1 O4 -101.9(3) 2_566 .
O25 Cs1 P1 Cs3 -177.28(16) 2_666 .
O12 Cs1 P1 Cs3 -23.3(3) 2_566 .
O24 Cs1 P1 Cs3 121.37(15) 2_666 .
O2 Cs1 P1 Cs3 -8.9(4) . .
O8 Cs1 P1 Cs3 54.82(19) 2_566 .
O1 Cs1 P1 Cs3 -163.8(4) . .
O27 Cs1 P1 Cs3 -160.3(2) 2_666 .
O5 Cs1 P1 Cs3 81.79(17) . .
P8 Cs1 P1 Cs3 -178.26(7) 2_666 .
O11 Cs1 P1 Cs3 -9.67(15) 2_566 .
P4 Cs1 P1 Cs3 -6.16(13) 2_566 .
O25 Cs1 P1 Cs5 -2.33(17) 2_666 1_465
O12 Cs1 P1 Cs5 151.6(3) 2_566 1_465
O24 Cs1 P1 Cs5 -63.67(16) 2_666 1_465
O2 Cs1 P1 Cs5 166.0(4) . 1_465
O8 Cs1 P1 Cs5 -130.23(18) 2_566 1_465
O1 Cs1 P1 Cs5 11.2(4) . 1_465
O27 Cs1 P1 Cs5 14.6(3) 2_666 1_465
O5 Cs1 P1 Cs5 -103.26(18) . 1_465
P8 Cs1 P1 Cs5 -3.31(13) 2_666 1_465
O11 Cs1 P1 Cs5 165.28(14) 2_566 1_465
P4 Cs1 P1 Cs5 168.80(7) 2_566 1_465
O25 Cs1 P1 Cs5 42.06(15) 2_666 2_666
O12 Cs1 P1 Cs5 -164.0(3) 2_566 2_666
O24 Cs1 P1 Cs5 -19.29(14) 2_666 2_666
O2 Cs1 P1 Cs5 -149.6(4) . 2_666
O8 Cs1 P1 Cs5 -85.84(17) 2_566 2_666
O1 Cs1 P1 Cs5 55.5(4) . 2_666
O27 Cs1 P1 Cs5 59.0(2) 2_666 2_666
O5 Cs1 P1 Cs5 -58.87(16) . 2_666
P8 Cs1 P1 Cs5 41.08(8) 2_666 2_666
O11 Cs1 P1 Cs5 -150.33(12) 2_566 2_666
P4 Cs1 P1 Cs5 -146.82(7) 2_566 2_666
O25 Cs1 P1 Cs2 98.5(2) 2_666 .
O12 Cs1 P1 Cs2 -107.5(3) 2_566 .
O24 Cs1 P1 Cs2 37.2(2) 2_666 .
O2 Cs1 P1 Cs2 -93.2(4) . .
O8 Cs1 P1 Cs2 -29.4(3) 2_566 .
O1 Cs1 P1 Cs2 112.0(4) . .
O27 Cs1 P1 Cs2 115.4(3) 2_666 .
O5 Cs1 P1 Cs2 -2.4(2) . .
P8 Cs1 P1 Cs2 97.52(18) 2_666 .
O11 Cs1 P1 Cs2 -93.9(2) 2_566 .
P4 Cs1 P1 Cs2 -90.4(2) 2_566 .
O9 Cs2 P1 O2 -86.3(4) . .
O25 Cs2 P1 O2 -174.9(4) 1_465 .
O15 Cs2 P1 O2 69.5(4) 1_455 .
O4 Cs2 P1 O2 -88.9(5) . .
O26 Cs2 P1 O2 159.6(5) 1_465 .
O17 Cs2 P1 O2 39.6(4) 1_455 .
O3 Cs2 P1 O2 99.7(6) . .
O19 Cs2 P1 O2 1.0(4) 1_455 .
O7 Cs2 P1 O2 -79.7(4) . .
O23 Cs2 P1 O2 135.1(4) 1_465 .
P8 Cs2 P1 O2 171.0(4) 1_465 .
P6 Cs2 P1 O2 12.2(4) 1_455 .
O9 Cs2 P1 O1 81.5(5) . .
O25 Cs2 P1 O1 -7.2(4) 1_465 .
O15 Cs2 P1 O1 -122.8(4) 1_455 .
O4 Cs2 P1 O1 78.8(5) . .
O26 Cs2 P1 O1 -32.7(5) 1_465 .
O17 Cs2 P1 O1 -152.7(4) 1_455 .
O3 Cs2 P1 O1 -92.6(6) . .
O19 Cs2 P1 O1 168.7(4) 1_455 .
O7 Cs2 P1 O1 88.0(4) . .
O23 Cs2 P1 O1 -57.1(4) 1_465 .
P8 Cs2 P1 O1 -21.3(4) 1_465 .
P6 Cs2 P1 O1 179.9(4) 1_455 .
O9 Cs2 P1 O3 174.0(5) . .
O25 Cs2 P1 O3 85.4(5) 1_465 .
O15 Cs2 P1 O3 -30.2(5) 1_455 .
O4 Cs2 P1 O3 171.4(6) . .
O26 Cs2 P1 O3 59.9(5) 1_465 .
O17 Cs2 P1 O3 -60.1(5) 1_455 .
O19 Cs2 P1 O3 -98.7(5) 1_455 .
O7 Cs2 P1 O3 -179.4(5) . .
O23 Cs2 P1 O3 35.4(5) 1_465 .
P8 Cs2 P1 O3 71.3(4) 1_465 .
P6 Cs2 P1 O3 -87.5(4) 1_455 .
O9 Cs2 P1 O4 2.6(4) . .
O25 Cs2 P1 O4 -86.0(4) 1_465 .
O15 Cs2 P1 O4 158.3(4) 1_455 .
O26 Cs2 P1 O4 -111.5(4) 1_465 .
O17 Cs2 P1 O4 128.5(4) 1_455 .
O3 Cs2 P1 O4 -171.4(6) . .
O19 Cs2 P1 O4 89.9(4) 1_455 .
O7 Cs2 P1 O4 9.1(4) . .
O23 Cs2 P1 O4 -136.0(4) 1_465 .
P8 Cs2 P1 O4 -100.1(4) 1_465 .
P6 Cs2 P1 O4 101.1(3) 1_455 .
O9 Cs2 P1 Cs3 -110.0(2) . .
O25 Cs2 P1 Cs3 161.40(14) 1_465 .
O15 Cs2 P1 Cs3 45.77(14) 1_455 .
O4 Cs2 P1 Cs3 -112.6(3) . .
O26 Cs2 P1 Cs3 135.9(3) 1_465 .
O17 Cs2 P1 Cs3 15.93(15) 1_455 .
O3 Cs2 P1 Cs3 76.0(4) . .
O19 Cs2 P1 Cs3 -22.69(14) 1_455 .
O7 Cs2 P1 Cs3 -103.44(14) . .
O23 Cs2 P1 Cs3 111.44(14) 1_465 .
P8 Cs2 P1 Cs3 147.27(7) 1_465 .
P6 Cs2 P1 Cs3 -11.49(7) 1_455 .
O9 Cs2 P1 Cs5 101.5(2) . 1_465
O25 Cs2 P1 Cs5 12.84(15) 1_465 1_465
O15 Cs2 P1 Cs5 -102.79(14) 1_455 1_465
O4 Cs2 P1 Cs5 98.9(4) . 1_465
O26 Cs2 P1 Cs5 -12.7(3) 1_465 1_465
O17 Cs2 P1 Cs5 -132.63(14) 1_455 1_465
O3 Cs2 P1 Cs5 -72.6(4) . 1_465
O19 Cs2 P1 Cs5 -171.25(14) 1_455 1_465
O7 Cs2 P1 Cs5 108.00(15) . 1_465
O23 Cs2 P1 Cs5 -37.12(13) 1_465 1_465
P8 Cs2 P1 Cs5 -1.29(8) 1_465 1_465
P6 Cs2 P1 Cs5 -160.05(6) 1_455 1_465
O9 Cs2 P1 Cs1 -12.3(3) . .
O25 Cs2 P1 Cs1 -100.9(2) 1_465 .
O15 Cs2 P1 Cs1 143.5(2) 1_455 .
O4 Cs2 P1 Cs1 -14.9(3) . .
O26 Cs2 P1 Cs1 -126.4(3) 1_465 .
O17 Cs2 P1 Cs1 113.6(2) 1_455 .
O3 Cs2 P1 Cs1 173.7(5) . .
O19 Cs2 P1 Cs1 75.0(2) 1_455 .
O7 Cs2 P1 Cs1 -5.8(2) . .
O23 Cs2 P1 Cs1 -150.9(2) 1_465 .
P8 Cs2 P1 Cs1 -115.04(18) 1_465 .
P6 Cs2 P1 Cs1 86.20(19) 1_455 .
O9 Cs2 P1 Cs5 37.5(2) . 2_666
O25 Cs2 P1 Cs5 -51.14(15) 1_465 2_666
O15 Cs2 P1 Cs5 -166.77(14) 1_455 2_666
O4 Cs2 P1 Cs5 34.9(3) . 2_666
O26 Cs2 P1 Cs5 -76.6(3) 1_465 2_666
O17 Cs2 P1 Cs5 163.40(14) 1_455 2_666
O3 Cs2 P1 Cs5 -136.5(4) . 2_666
O19 Cs2 P1 Cs5 124.77(14) 1_455 2_666
O7 Cs2 P1 Cs5 44.03(14) . 2_666
O23 Cs2 P1 Cs5 -101.10(14) 1_465 2_666
P8 Cs2 P1 Cs5 -65.26(8) 1_465 2_666
P6 Cs2 P1 Cs5 135.98(7) 1_455 2_666
O9 Cs2 P2 O5 116.7(12) . .
O25 Cs2 P2 O5 34.7(12) 1_465 .
O15 Cs2 P2 O5 -96.8(12) 1_455 .
O4 Cs2 P2 O5 -26.6(11) . .
O26 Cs2 P2 O5 67.8(12) 1_465 .
O17 Cs2 P2 O5 -146.3(11) 1_455 .
O3 Cs2 P2 O5 -53.7(12) . .
O19 Cs2 P2 O5 -157.4(12) 1_455 .
O7 Cs2 P2 O5 99.1(12) . .
O23 Cs2 P2 O5 -24.7(12) 1_465 .
P8 Cs2 P2 O5 40.9(12) 1_465 .
P6 Cs2 P2 O5 -163.1(11) 1_455 .
O9 Cs2 P2 O7 17.7(4) . .
O25 Cs2 P2 O7 -64.3(4) 1_465 .
O15 Cs2 P2 O7 164.2(4) 1_455 .
O4 Cs2 P2 O7 -125.7(5) . .
O26 Cs2 P2 O7 -31.3(4) 1_465 .
O17 Cs2 P2 O7 114.6(4) 1_455 .
O3 Cs2 P2 O7 -152.7(4) . .
O19 Cs2 P2 O7 103.5(4) 1_455 .
O23 Cs2 P2 O7 -123.8(4) 1_465 .
P8 Cs2 P2 O7 -58.2(3) 1_465 .
P6 Cs2 P2 O7 97.8(3) 1_455 .
O9 Cs2 P2 O6 -99.3(3) . .
O25 Cs2 P2 O6 178.6(3) 1_465 .
O15 Cs2 P2 O6 47.1(3) 1_455 .
O4 Cs2 P2 O6 117.3(5) . .
O26 Cs2 P2 O6 -148.3(4) 1_465 .
O17 Cs2 P2 O6 -2.4(3) 1_455 .
O3 Cs2 P2 O6 90.2(3) . .
O19 Cs2 P2 O6 -13.5(3) 1_455 .
O7 Cs2 P2 O6 -117.0(4) . .
O23 Cs2 P2 O6 119.2(3) 1_465 .
P8 Cs2 P2 O6 -175.2(3) 1_465 .
P6 Cs2 P2 O6 -19.2(3) 1_455 .
O9 Cs2 P2 O4 143.3(4) . .
O25 Cs2 P2 O4 61.3(4) 1_465 .
O15 Cs2 P2 O4 -70.2(4) 1_455 .
O26 Cs2 P2 O4 94.4(4) 1_465 .
O17 Cs2 P2 O4 -119.7(4) 1_455 .
O3 Cs2 P2 O4 -27.1(4) . .
O19 Cs2 P2 O4 -130.8(4) 1_455 .
O7 Cs2 P2 O4 125.7(5) . .
O23 Cs2 P2 O4 1.9(4) 1_465 .
P8 Cs2 P2 O4 67.5(4) 1_465 .
P6 Cs2 P2 O4 -136.5(3) 1_455 .
O9 Cs2 P2 Cs5 100.92(17) . 2_666
O25 Cs2 P2 Cs5 18.90(17) 1_465 2_666
O15 Cs2 P2 Cs5 -112.60(15) 1_455 2_666
O4 Cs2 P2 Cs5 -42.4(3) . 2_666
O26 Cs2 P2 Cs5 52.0(3) 1_465 2_666
O17 Cs2 P2 Cs5 -162.11(15) 1_455 2_666
O3 Cs2 P2 Cs5 -69.50(17) . 2_666
O19 Cs2 P2 Cs5 -173.20(16) 1_455 2_666
O7 Cs2 P2 Cs5 83.3(3) . 2_666
O23 Cs2 P2 Cs5 -40.54(16) 1_465 2_666
P8 Cs2 P2 Cs5 25.10(12) 1_465 2_666
P6 Cs2 P2 Cs5 -178.93(7) 1_455 2_666
O23 Cs5 P4 O12 56.6(4) . .
O24 Cs5 P4 O12 108.0(4) . .
O1 Cs5 P4 O12 -56.3(4) 1_645 .
O1 Cs5 P4 O12 -160.9(5) 2_666 .
O4 Cs5 P4 O12 -149.8(4) 2_666 .
O5 Cs5 P4 O12 173.6(4) 2_666 .
O3 Cs5 P4 O12 -10.6(4) 1_645 .
O13 Cs5 P4 O12 118.7(5) . .
O25 Cs5 P4 O12 76.3(4) . .
P7 Cs5 P4 O12 82.3(4) . .
O11 Cs5 P4 O12 -117.3(5) . .
P1 Cs5 P4 O12 -32.6(4) 1_645 .
O23 Cs5 P4 O13 -62.1(4) . .
O24 Cs5 P4 O13 -10.8(4) . .
O1 Cs5 P4 O13 -175.1(4) 1_645 .
O1 Cs5 P4 O13 80.4(5) 2_666 .
O4 Cs5 P4 O13 91.5(4) 2_666 .
O5 Cs5 P4 O13 54.9(4) 2_666 .
O3 Cs5 P4 O13 -129.3(4) 1_645 .
O25 Cs5 P4 O13 -42.4(4) . .
P7 Cs5 P4 O13 -36.4(4) . .
O11 Cs5 P4 O13 124.0(5) . .
P1 Cs5 P4 O13 -151.4(4) 1_645 .
O23 Cs5 P4 O11 173.9(4) . .
O24 Cs5 P4 O11 -134.7(4) . .
O1 Cs5 P4 O11 60.9(4) 1_645 .
O1 Cs5 P4 O11 -43.6(5) 2_666 .
O4 Cs5 P4 O11 -32.5(4) 2_666 .
O5 Cs5 P4 O11 -69.1(4) 2_666 .
O3 Cs5 P4 O11 106.7(4) 1_645 .
O13 Cs5 P4 O11 -124.0(5) . .
O25 Cs5 P4 O11 -166.4(4) . .
P7 Cs5 P4 O11 -160.4(4) . .
P1 Cs5 P4 O11 84.7(4) 1_645 .
O23 Cs5 P4 O10 -89.5(18) . .
O24 Cs5 P4 O10 -38.2(18) . .
O1 Cs5 P4 O10 157.5(18) 1_645 .
O1 Cs5 P4 O10 53.0(19) 2_666 .
O4 Cs5 P4 O10 64.1(19) 2_666 .
O5 Cs5 P4 O10 27.5(18) 2_666 .
O3 Cs5 P4 O10 -156.7(18) 1_645 .
O13 Cs5 P4 O10 -27.4(18) . .
O25 Cs5 P4 O10 -69.8(19) . .
P7 Cs5 P4 O10 -63.8(18) . .
O11 Cs5 P4 O10 96.6(19) . .
P1 Cs5 P4 O10 -178.8(18) 1_645 .
O23 Cs5 P4 Cs1 104.12(16) . 2_566
O24 Cs5 P4 Cs1 155.51(15) . 2_566
O1 Cs5 P4 Cs1 -8.82(16) 1_645 2_566
O1 Cs5 P4 Cs1 -113.3(3) 2_666 2_566
O4 Cs5 P4 Cs1 -102.24(15) 2_666 2_566
O5 Cs5 P4 Cs1 -138.83(15) 2_666 2_566
O3 Cs5 P4 Cs1 36.93(15) 1_645 2_566
O13 Cs5 P4 Cs1 166.3(4) . 2_566
O25 Cs5 P4 Cs1 123.84(18) . 2_566
P7 Cs5 P4 Cs1 129.84(8) . 2_566
O11 Cs5 P4 Cs1 -69.8(3) . 2_566
P1 Cs5 P4 Cs1 14.91(8) 1_645 2_566
O23 Cs5 P4 Cs9 46.46(18) . 1_455
O24 Cs5 P4 Cs9 97.85(17) . 1_455
O1 Cs5 P4 Cs9 -66.48(18) 1_645 1_455
O1 Cs5 P4 Cs9 -171.0(3) 2_666 1_455
O4 Cs5 P4 Cs9 -159.90(17) 2_666 1_455
O5 Cs5 P4 Cs9 163.51(18) 2_666 1_455
O3 Cs5 P4 Cs9 -20.73(18) 1_645 1_455
O13 Cs5 P4 Cs9 108.6(4) . 1_455
O25 Cs5 P4 Cs9 66.2(2) . 1_455
P7 Cs5 P4 Cs9 72.18(11) . 1_455
O11 Cs5 P4 Cs9 -127.4(4) . 1_455
P1 Cs5 P4 Cs9 -42.75(12) 1_645 1_455
O21 Pb1 P6 O18 6.9(5) . .
O20 Pb1 P6 O18 -93.5(6) . .
O14 Pb1 P6 O18 -69.2(5) 2_765 .
Cs7 Pb1 P6 O18 -43.8(5) 2_855 .
Cs9 Pb1 P6 O18 166.5(4) 1_455 .
Cs3 Pb1 P6 O18 144.0(5) 1_655 .
Cs8 Pb1 P6 O18 -20.2(5) 2_855 .
O21 Pb1 P6 O19 -100.3(4) . .
O20 Pb1 P6 O19 159.3(5) . .
O14 Pb1 P6 O19 -176.4(4) 2_765 .
Cs7 Pb1 P6 O19 -151.0(4) 2_855 .
Cs9 Pb1 P6 O19 59.4(4) 1_455 .
Cs3 Pb1 P6 O19 36.8(4) 1_655 .
Cs8 Pb1 P6 O19 -127.4(4) 2_855 .
O21 Pb1 P6 O20 100.4(4) . .
O14 Pb1 P6 O20 24.4(4) 2_765 .
Cs7 Pb1 P6 O20 49.8(4) 2_855 .
Cs9 Pb1 P6 O20 -99.9(4) 1_455 .
Cs3 Pb1 P6 O20 -122.5(4) 1_655 .
Cs8 Pb1 P6 O20 73.4(4) 2_855 .
O21 Pb1 P6 O17 168.0(5) . .
O20 Pb1 P6 O17 67.6(6) . .
O14 Pb1 P6 O17 91.9(5) 2_765 .
Cs7 Pb1 P6 O17 117.3(5) 2_855 .
Cs9 Pb1 P6 O17 -32.3(5) 1_455 .
Cs3 Pb1 P6 O17 -54.9(4) 1_655 .
Cs8 Pb1 P6 O17 140.9(4) 2_855 .
O21 Pb1 P6 Cs7 50.7(2) . 2_855
O20 Pb1 P6 Cs7 -49.8(4) . 2_855
O14 Pb1 P6 Cs7 -25.38(19) 2_765 2_855
Cs9 Pb1 P6 Cs7 -149.66(7) 1_455 2_855
Cs3 Pb1 P6 Cs7 -172.23(6) 1_655 2_855
Cs8 Pb1 P6 Cs7 23.62(6) 2_855 2_855
O21 Pb1 P6 Cs2 -108.7(2) . 1_655
O20 Pb1 P6 Cs2 150.9(4) . 1_655
O14 Pb1 P6 Cs2 175.2(2) 2_765 1_655
Cs7 Pb1 P6 Cs2 -159.39(14) 2_855 1_655
Cs9 Pb1 P6 Cs2 50.95(19) 1_455 1_655
Cs3 Pb1 P6 Cs2 28.38(9) 1_655 1_655
Cs8 Pb1 P6 Cs2 -135.77(10) 2_855 1_655
O21 Pb1 P6 Cs7 12.3(3) . 1_565
O20 Pb1 P6 Cs7 -88.2(5) . 1_565
O14 Pb1 P6 Cs7 -63.8(3) 2_765 1_565
Cs7 Pb1 P6 Cs7 -38.4(2) 2_855 1_565
Cs9 Pb1 P6 Cs7 171.91(16) 1_455 1_565
Cs3 Pb1 P6 Cs7 149.3(3) 1_655 1_565
Cs8 Pb1 P6 Cs7 -14.8(3) 2_855 1_565
O21 Pb1 P6 Cs9 94.5(2) . 2_865
O20 Pb1 P6 Cs9 -6.0(4) . 2_865
O14 Pb1 P6 Cs9 18.4(2) 2_765 2_865
Cs7 Pb1 P6 Cs9 43.77(7) 2_855 2_865
Cs9 Pb1 P6 Cs9 -105.89(11) 1_455 2_865
Cs3 Pb1 P6 Cs9 -128.46(10) 1_655 2_865
Cs8 Pb1 P6 Cs9 67.39(9) 2_855 2_865
O21 Pb1 P6 Cs9 -5.2(2) . .
O20 Pb1 P6 Cs9 -105.6(4) . .
O14 Pb1 P6 Cs9 -81.23(19) 2_765 .
Cs7 Pb1 P6 Cs9 -55.85(4) 2_855 .
Cs9 Pb1 P6 Cs9 154.49(6) 1_455 .
Cs3 Pb1 P6 Cs9 131.92(8) 1_655 .
Cs8 Pb1 P6 Cs9 -32.23(8) 2_855 .
O12 Cs9 P6 O18 91.1(8) 1_655 .
O8 Cs9 P6 O18 103.4(8) 1_655 .
O22 Cs9 P6 O18 -154.1(8) . .
O24 Cs9 P6 O18 165.2(8) . .
O16 Cs9 P6 O18 -59.2(8) 2_865 .
O10 Cs9 P6 O18 65.1(8) 1_655 .
O27 Cs9 P6 O18 -159.8(8) . .
O17 Cs9 P6 O18 -51.2(8) 2_865 .
O21 Cs9 P6 O18 -153.1(8) . .
P7 Cs9 P6 O18 -169.1(8) . .
P3 Cs9 P6 O18 79.6(8) 1_655 .
O18 Cs9 P6 O19 -137.2(9) . .
O12 Cs9 P6 O19 -46.1(5) 1_655 .
O8 Cs9 P6 O19 -33.8(4) 1_655 .
O22 Cs9 P6 O19 68.7(4) . .
O24 Cs9 P6 O19 28.0(4) . .
O16 Cs9 P6 O19 163.6(4) 2_865 .
O10 Cs9 P6 O19 -72.1(4) 1_655 .
O27 Cs9 P6 O19 63.0(4) . .
O17 Cs9 P6 O19 171.6(4) 2_865 .
O21 Cs9 P6 O19 69.8(4) . .
P7 Cs9 P6 O19 53.7(4) . .
P3 Cs9 P6 O19 -57.6(4) 1_655 .
O18 Cs9 P6 O20 111.9(9) . .
O12 Cs9 P6 O20 -157.0(4) 1_655 .
O8 Cs9 P6 O20 -144.7(4) 1_655 .
O22 Cs9 P6 O20 -42.2(4) . .
O24 Cs9 P6 O20 -82.9(4) . .
O16 Cs9 P6 O20 52.7(4) 2_865 .
O10 Cs9 P6 O20 176.9(4) 1_655 .
O27 Cs9 P6 O20 -47.9(4) . .
O17 Cs9 P6 O20 60.7(4) 2_865 .
O21 Cs9 P6 O20 -41.2(4) . .
P7 Cs9 P6 O20 -57.3(3) . .
P3 Cs9 P6 O20 -168.5(3) 1_655 .
O18 Cs9 P6 O17 -16.0(8) . .
O12 Cs9 P6 O17 75.1(5) 1_655 .
O8 Cs9 P6 O17 87.4(5) 1_655 .
O22 Cs9 P6 O17 -170.1(5) . .
O24 Cs9 P6 O17 149.2(5) . .
O16 Cs9 P6 O17 -75.2(5) 2_865 .
O10 Cs9 P6 O17 49.0(5) 1_655 .
O27 Cs9 P6 O17 -175.8(5) . .
O17 Cs9 P6 O17 -67.3(5) 2_865 .
O21 Cs9 P6 O17 -169.1(5) . .
P7 Cs9 P6 O17 174.8(4) . .
P3 Cs9 P6 O17 63.6(4) 1_655 .
O18 Cs9 P6 Pb1 157.2(8) . .
O12 Cs9 P6 Pb1 -111.7(3) 1_655 .
O8 Cs9 P6 Pb1 -99.38(16) 1_655 .
O22 Cs9 P6 Pb1 3.11(15) . .
O24 Cs9 P6 Pb1 -37.59(14) . .
O16 Cs9 P6 Pb1 98.0(3) 2_865 .
O10 Cs9 P6 Pb1 -137.74(14) 1_655 .
O27 Cs9 P6 Pb1 -2.6(2) . .
O17 Cs9 P6 Pb1 105.98(14) 2_865 .
O21 Cs9 P6 Pb1 4.14(17) . .
P7 Cs9 P6 Pb1 -11.94(7) . .
P3 Cs9 P6 Pb1 -123.18(9) 1_655 .
O18 Cs9 P6 Cs7 91.1(8) . 2_855
O12 Cs9 P6 Cs7 -177.8(3) 1_655 2_855
O8 Cs9 P6 Cs7 -165.50(15) 1_655 2_855
O22 Cs9 P6 Cs7 -63.01(14) . 2_855
O24 Cs9 P6 Cs7 -103.71(13) . 2_855
O16 Cs9 P6 Cs7 31.9(3) 2_865 2_855
O10 Cs9 P6 Cs7 156.14(13) 1_655 2_855
O27 Cs9 P6 Cs7 -68.7(2) . 2_855
O17 Cs9 P6 Cs7 39.86(13) 2_865 2_855
O21 Cs9 P6 Cs7 -61.98(17) . 2_855
P7 Cs9 P6 Cs7 -78.06(6) . 2_855
P3 Cs9 P6 Cs7 170.70(7) 1_655 2_855
O18 Cs9 P6 Cs2 -68.7(8) . 1_655
O12 Cs9 P6 Cs2 22.4(3) 1_655 1_655
O8 Cs9 P6 Cs2 34.74(15) 1_655 1_655
O22 Cs9 P6 Cs2 137.23(14) . 1_655
O24 Cs9 P6 Cs2 96.53(14) . 1_655
O16 Cs9 P6 Cs2 -127.9(3) 2_865 1_655
O10 Cs9 P6 Cs2 -3.62(15) 1_655 1_655
O27 Cs9 P6 Cs2 131.5(2) . 1_655
O17 Cs9 P6 Cs2 -119.91(14) 2_865 1_655
O21 Cs9 P6 Cs2 138.26(19) . 1_655
P7 Cs9 P6 Cs2 122.18(9) . 1_655
P3 Cs9 P6 Cs2 10.94(7) 1_655 1_655
O18 Cs9 P6 Cs7 -14.5(8) . 1_565
O12 Cs9 P6 Cs7 76.6(3) 1_655 1_565
O8 Cs9 P6 Cs7 88.88(15) 1_655 1_565
O22 Cs9 P6 Cs7 -168.63(14) . 1_565
O24 Cs9 P6 Cs7 150.68(13) . 1_565
O16 Cs9 P6 Cs7 -73.7(3) 2_865 1_565
O10 Cs9 P6 Cs7 50.52(13) 1_655 1_565
O27 Cs9 P6 Cs7 -174.3(2) . 1_565
O17 Cs9 P6 Cs7 -65.76(13) 2_865 1_565
O21 Cs9 P6 Cs7 -167.59(18) . 1_565
P7 Cs9 P6 Cs7 176.33(7) . 1_565
P3 Cs9 P6 Cs7 65.08(6) 1_655 1_565
O18 Cs9 P6 Cs9 35.3(8) . 2_865
O12 Cs9 P6 Cs9 126.5(3) 1_655 2_865
O8 Cs9 P6 Cs9 138.75(16) 1_655 2_865
O22 Cs9 P6 Cs9 -118.76(14) . 2_865
O24 Cs9 P6 Cs9 -159.45(14) . 2_865
O16 Cs9 P6 Cs9 -23.8(3) 2_865 2_865
O10 Cs9 P6 Cs9 100.39(14) 1_655 2_865
O27 Cs9 P6 Cs9 -124.5(2) . 2_865
O17 Cs9 P6 Cs9 -15.89(14) 2_865 2_865
O21 Cs9 P6 Cs9 -117.72(18) . 2_865
P7 Cs9 P6 Cs9 -133.80(8) . 2_865
P3 Cs9 P6 Cs9 114.95(7) 1_655 2_865
O24 Cs5 P7 O23 -175.4(5) . .
O1 Cs5 P7 O23 -5.2(4) 1_645 .
O1 Cs5 P7 O23 126.7(4) 2_666 .
O4 Cs5 P7 O23 179.4(4) 2_666 .
O5 Cs5 P7 O23 -160.4(4) 2_666 .
O3 Cs5 P7 O23 2.2(4) 1_645 .
O13 Cs5 P7 O23 -98.4(4) . .
O25 Cs5 P7 O23 92.2(4) . .
O11 Cs5 P7 O23 -89.6(4) . .
P1 Cs5 P7 O23 7.5(4) 1_645 .
O23 Cs5 P7 O24 175.4(5) . .
O1 Cs5 P7 O24 170.1(4) 1_645 .
O1 Cs5 P7 O24 -57.9(4) 2_666 .
O4 Cs5 P7 O24 -5.2(4) 2_666 .
O5 Cs5 P7 O24 15.0(4) 2_666 .
O3 Cs5 P7 O24 177.5(4) 1_645 .
O13 Cs5 P7 O24 76.9(4) . .
O25 Cs5 P7 O24 -92.4(4) . .
O11 Cs5 P7 O24 85.8(4) . .
P1 Cs5 P7 O24 -177.1(3) 1_645 .
O23 Cs5 P7 O21 88.0(7) . .
O24 Cs5 P7 O21 -87.4(7) . .
O1 Cs5 P7 O21 82.8(6) 1_645 .
O1 Cs5 P7 O21 -145.3(6) 2_666 .
O4 Cs5 P7 O21 -92.6(6) 2_666 .
O5 Cs5 P7 O21 -72.4(6) 2_666 .
O3 Cs5 P7 O21 90.1(6) 1_645 .
O13 Cs5 P7 O21 -10.5(6) . .
O25 Cs5 P7 O21 -179.8(6) . .
O11 Cs5 P7 O21 -1.6(6) . .
P1 Cs5 P7 O21 95.5(6) 1_645 .
O23 Cs5 P7 O22 -93.4(5) . .
O24 Cs5 P7 O22 91.2(5) . .
O1 Cs5 P7 O22 -98.7(4) 1_645 .
O1 Cs5 P7 O22 33.3(4) 2_666 .
O4 Cs5 P7 O22 86.0(4) 2_666 .
O5 Cs5 P7 O22 106.2(4) 2_666 .
O3 Cs5 P7 O22 -91.3(4) 1_645 .
O13 Cs5 P7 O22 168.1(4) . .
O25 Cs5 P7 O22 -1.2(4) . .
O11 Cs5 P7 O22 177.0(4) . .
P1 Cs5 P7 O22 -85.9(3) 1_645 .
O23 Cs5 P7 Cs8 -17.3(3) . 2_855
O24 Cs5 P7 Cs8 167.3(4) . 2_855
O1 Cs5 P7 Cs8 -22.6(3) 1_645 2_855
O1 Cs5 P7 Cs8 109.37(18) 2_666 2_855
O4 Cs5 P7 Cs8 162.06(17) 2_666 2_855
O5 Cs5 P7 Cs8 -177.70(17) 2_666 2_855
O3 Cs5 P7 Cs8 -15.18(17) 1_645 2_855
O13 Cs5 P7 Cs8 -115.8(2) . 2_855
O25 Cs5 P7 Cs8 74.9(2) . 2_855
O11 Cs5 P7 Cs8 -106.91(16) . 2_855
P1 Cs5 P7 Cs8 -9.79(13) 1_645 2_855
O23 Cs5 P7 Cs9 -165.4(4) . .
O24 Cs5 P7 Cs9 19.2(3) . .
O1 Cs5 P7 Cs9 -170.6(2) 1_645 .
O1 Cs5 P7 Cs9 -38.71(19) 2_666 .
O4 Cs5 P7 Cs9 14.0(2) 2_666 .
O5 Cs5 P7 Cs9 34.23(17) 2_666 .
O3 Cs5 P7 Cs9 -163.25(16) 1_645 .
O13 Cs5 P7 Cs9 96.16(19) . .
O25 Cs5 P7 Cs9 -73.2(2) . .
O11 Cs5 P7 Cs9 105.02(16) . .
P1 Cs5 P7 Cs9 -157.87(8) 1_645 .
O18 Cs9 P7 O23 162.1(16) . .
O12 Cs9 P7 O23 -51.5(17) 1_655 .
O8 Cs9 P7 O23 -112.4(16) 1_655 .
O22 Cs9 P7 O23 20.5(16) . .
O24 Cs9 P7 O23 -103.7(17) . .
O16 Cs9 P7 O23 24.7(17) 2_865 .
O10 Cs9 P7 O23 -100.1(16) 1_655 .
O27 Cs9 P7 O23 -8.1(16) . .
O17 Cs9 P7 O23 72.3(16) 2_865 .
O21 Cs9 P7 O23 133.2(17) . .
P3 Cs9 P7 O23 -118.9(16) 1_655 .
O18 Cs9 P7 O24 -94.2(4) . .
O12 Cs9 P7 O24 52.2(4) 1_655 .
O8 Cs9 P7 O24 -8.7(3) 1_655 .
O22 Cs9 P7 O24 124.3(5) . .
O16 Cs9 P7 O24 128.4(3) 2_865 .
O10 Cs9 P7 O24 3.6(4) 1_655 .
O27 Cs9 P7 O24 95.6(4) . .
O17 Cs9 P7 O24 176.0(3) 2_865 .
O21 Cs9 P7 O24 -123.0(5) . .
P3 Cs9 P7 O24 -15.2(3) 1_655 .
O18 Cs9 P7 O21 28.9(4) . .
O12 Cs9 P7 O21 175.2(3) 1_655 .
O8 Cs9 P7 O21 114.3(4) 1_655 .
O22 Cs9 P7 O21 -112.7(5) . .
O24 Cs9 P7 O21 123.0(5) . .
O16 Cs9 P7 O21 -108.5(4) 2_865 .
O10 Cs9 P7 O21 126.7(3) 1_655 .
O27 Cs9 P7 O21 -141.4(4) . .
O17 Cs9 P7 O21 -61.0(3) 2_865 .
P3 Cs9 P7 O21 107.9(3) 1_655 .
O18 Cs9 P7 O22 141.6(4) . .
O12 Cs9 P7 O22 -72.1(4) 1_655 .
O8 Cs9 P7 O22 -133.0(3) 1_655 .
O24 Cs9 P7 O22 -124.3(5) . .
O16 Cs9 P7 O22 4.2(4) 2_865 .
O10 Cs9 P7 O22 -120.7(3) 1_655 .
O27 Cs9 P7 O22 -28.7(3) . .
O17 Cs9 P7 O22 51.7(3) 2_865 .
O21 Cs9 P7 O22 112.7(5) . .
P3 Cs9 P7 O22 -139.4(3) 1_655 .
O18 Cs9 P7 Cs8 96.02(18) . 2_855
O12 Cs9 P7 Cs8 -117.62(16) 1_655 2_855
O8 Cs9 P7 Cs8 -178.51(16) 1_655 2_855
O22 Cs9 P7 Cs8 -45.5(3) . 2_855
O24 Cs9 P7 Cs8 -169.8(3) . 2_855
O16 Cs9 P7 Cs8 -41.39(19) 2_865 2_855
O10 Cs9 P7 Cs8 -166.20(15) 1_655 2_855
O27 Cs9 P7 Cs8 -74.22(18) . 2_855
O17 Cs9 P7 Cs8 6.19(16) 2_865 2_855
O21 Cs9 P7 Cs8 67.1(3) . 2_855
P3 Cs9 P7 Cs8 175.00(7) 1_655 2_855
O18 Cs9 P7 Cs5 -111.86(19) . .
O12 Cs9 P7 Cs5 34.51(18) 1_655 .
O8 Cs9 P7 Cs5 -26.39(17) 1_655 .
O22 Cs9 P7 Cs5 106.6(3) . .
O24 Cs9 P7 Cs5 -17.7(3) . .
O16 Cs9 P7 Cs5 110.73(18) 2_865 .
O10 Cs9 P7 Cs5 -14.08(19) 1_655 .
O27 Cs9 P7 Cs5 77.90(19) . .
O17 Cs9 P7 Cs5 158.31(15) 2_865 .
O21 Cs9 P7 Cs5 -140.7(4) . .
P3 Cs9 P7 Cs5 -32.88(11) 1_655 .
O26 Cs8 P8 O25 54(2) . .
O16 Cs8 P8 O25 -113(2) 2_865 .
O22 Cs8 P8 O25 90(2) 2_855 .
O15 Cs8 P8 O25 -121(2) 2_865 .
O27 Cs8 P8 O25 -91(2) . .
O23 Cs8 P8 O25 72(2) 2_855 .
O26 Cs8 P8 O25 134(2) 2_855 .
O14 Cs8 P8 O25 -8(2) 1_645 .
O21 Cs8 P8 O25 44(2) 2_855 .
P7 Cs8 P8 O25 68(2) 2_855 .
O15 Cs8 P8 O25 -50(2) 1_645 .
O16 Cs8 P8 O25 -37(2) 1_645 .
O16 Cs8 P8 O26 -166.8(4) 2_865 .
O22 Cs8 P8 O26 36.3(4) 2_855 .
O15 Cs8 P8 O26 -174.9(5) 2_865 .
O27 Cs8 P8 O26 -144.6(6) . .
O23 Cs8 P8 O26 17.8(6) 2_855 .
O26 Cs8 P8 O26 79.8(4) 2_855 .
O14 Cs8 P8 O26 -61.5(4) 1_645 .
O21 Cs8 P8 O26 -10.1(4) 2_855 .
P7 Cs8 P8 O26 13.7(4) 2_855 .
O15 Cs8 P8 O26 -103.5(4) 1_645 .
O16 Cs8 P8 O26 -90.5(5) 1_645 .
O26 Cs8 P8 O27 144.6(6) . .
O16 Cs8 P8 O27 -22.2(4) 2_865 .
O22 Cs8 P8 O27 -179.1(4) 2_855 .
O15 Cs8 P8 O27 -30.3(4) 2_865 .
O23 Cs8 P8 O27 162.4(5) 2_855 .
O26 Cs8 P8 O27 -135.6(4) 2_855 .
O14 Cs8 P8 O27 83.1(4) 1_645 .
O21 Cs8 P8 O27 134.4(4) 2_855 .
P7 Cs8 P8 O27 158.3(4) 2_855 .
O15 Cs8 P8 O27 41.1(4) 1_645 .
O16 Cs8 P8 O27 54.1(4) 1_645 .
O26 Cs8 P8 O22 -109.4(5) . .
O16 Cs8 P8 O22 83.9(3) 2_865 .
O22 Cs8 P8 O22 -73.0(3) 2_855 .
O15 Cs8 P8 O22 75.8(4) 2_865 .
O27 Cs8 P8 O22 106.1(5) . .
O23 Cs8 P8 O22 -91.5(4) 2_855 .
O26 Cs8 P8 O22 -29.5(3) 2_855 .
O14 Cs8 P8 O22 -170.9(3) 1_645 .
O21 Cs8 P8 O22 -119.5(3) 2_855 .
P7 Cs8 P8 O22 -95.7(3) 2_855 .
O15 Cs8 P8 O22 147.1(3) 1_645 .
O16 Cs8 P8 O22 160.1(3) 1_645 .
O26 Cs8 P8 Cs2 -8.3(4) . 1_645
O16 Cs8 P8 Cs2 -175.04(17) 2_865 1_645
O22 Cs8 P8 Cs2 28.06(16) 2_855 1_645
O15 Cs8 P8 Cs2 176.8(2) 2_865 1_645
O27 Cs8 P8 Cs2 -152.9(4) . 1_645
O23 Cs8 P8 Cs2 9.5(4) 2_855 1_645
O26 Cs8 P8 Cs2 71.53(16) 2_855 1_645
O14 Cs8 P8 Cs2 -69.79(15) 1_645 1_645
O21 Cs8 P8 Cs2 -18.42(18) 2_855 1_645
P7 Cs8 P8 Cs2 5.40(14) 2_855 1_645
O15 Cs8 P8 Cs2 -111.80(15) 1_645 1_645
O16 Cs8 P8 Cs2 -98.79(19) 1_645 1_645
O26 Cs8 P8 Cs1 162.9(5) . 2_666
O16 Cs8 P8 Cs1 -3.84(18) 2_865 2_666
O22 Cs8 P8 Cs1 -160.74(16) 2_855 2_666
O15 Cs8 P8 Cs1 -12.0(3) 2_865 2_666
O27 Cs8 P8 Cs1 18.3(4) . 2_666
O23 Cs8 P8 Cs1 -179.3(3) 2_855 2_666
O26 Cs8 P8 Cs1 -117.27(17) 2_855 2_666
O14 Cs8 P8 Cs1 101.41(16) 1_645 2_666
O21 Cs8 P8 Cs1 152.78(17) 2_855 2_666
P7 Cs8 P8 Cs1 176.60(9) 2_855 2_666
O15 Cs8 P8 Cs1 59.40(16) 1_645 2_666
O16 Cs8 P8 Cs1 72.4(2) 1_645 2_666
O26 Cs8 P8 Cs8 -60.6(4) . 2_855
O16 Cs8 P8 Cs8 132.67(16) 2_865 2_855
O22 Cs8 P8 Cs8 -24.24(13) 2_855 2_855
O15 Cs8 P8 Cs8 124.5(2) 2_865 2_855
O27 Cs8 P8 Cs8 154.8(4) . 2_855
O23 Cs8 P8 Cs8 -42.7(3) 2_855 2_855
O26 Cs8 P8 Cs8 19.23(13) 2_855 2_855
O14 Cs8 P8 Cs8 -122.09(13) 1_645 2_855
O21 Cs8 P8 Cs8 -70.72(15) 2_855 2_855
P7 Cs8 P8 Cs8 -46.90(9) 2_855 2_855
O15 Cs8 P8 Cs8 -164.10(13) 1_645 2_855
O16 Cs8 P8 Cs8 -151.09(18) 1_645 2_855
O26 Cs8 P8 Cs9 -158.1(4) . .
O16 Cs8 P8 Cs9 35.15(16) 2_865 .
O22 Cs8 P8 Cs9 -121.75(13) 2_855 .
O15 Cs8 P8 Cs9 27.0(2) 2_865 .
O27 Cs8 P8 Cs9 57.3(4) . .
O23 Cs8 P8 Cs9 -140.3(3) 2_855 .
O26 Cs8 P8 Cs9 -78.28(14) 2_855 .
O14 Cs8 P8 Cs9 140.40(13) 1_645 .
O21 Cs8 P8 Cs9 -168.23(15) 2_855 .
P7 Cs8 P8 Cs9 -144.41(7) 2_855 .
O15 Cs8 P8 Cs9 98.39(13) 1_645 .
O16 Cs8 P8 Cs9 111.40(18) 1_645 .
O26 Cs8 P8 Cs3 73.3(4) . 1_745
O16 Cs8 P8 Cs3 -93.41(16) 2_865 1_745
O22 Cs8 P8 Cs3 109.68(14) 2_855 1_745
O15 Cs8 P8 Cs3 -101.5(2) 2_865 1_745
O27 Cs8 P8 Cs3 -71.2(4) . 1_745
O23 Cs8 P8 Cs3 91.2(3) 2_855 1_745
O26 Cs8 P8 Cs3 153.15(14) 2_855 1_745
O14 Cs8 P8 Cs3 11.83(14) 1_645 1_745
O21 Cs8 P8 Cs3 63.21(16) 2_855 1_745
P7 Cs8 P8 Cs3 87.02(9) 2_855 1_745
O15 Cs8 P8 Cs3 -30.18(13) 1_645 1_745
O16 Cs8 P8 Cs3 -17.17(19) 1_645 1_745
O26 Cs8 P8 Cs6 65.5(4) . .
O16 Cs8 P8 Cs6 -101.3(2) 2_865 .
O22 Cs8 P8 Cs6 101.83(19) 2_855 .
O15 Cs8 P8 Cs6 -109.4(2) 2_865 .
O27 Cs8 P8 Cs6 -79.1(4) . .
O23 Cs8 P8 Cs6 83.3(4) 2_855 .
O26 Cs8 P8 Cs6 145.30(19) 2_855 .
O14 Cs8 P8 Cs6 4.0(2) 1_645 .
O21 Cs8 P8 Cs6 55.4(2) 2_855 .
P7 Cs8 P8 Cs6 79.17(17) 2_855 .
O15 Cs8 P8 Cs6 -38.03(18) 1_645 .
O16 Cs8 P8 Cs6 -25.0(2) 1_645 .
O18 Cs9 P8 O25 -82.0(4) . .
O12 Cs9 P8 O25 71.0(4) 1_655 .
O8 Cs9 P8 O25 8.2(4) 1_655 .
O22 Cs9 P8 O25 -93.3(5) . .
O24 Cs9 P8 O25 -33.9(4) . .
O16 Cs9 P8 O25 141.0(4) 2_865 .
O10 Cs9 P8 O25 50.8(4) 1_655 .
O27 Cs9 P8 O25 104.5(6) . .
O17 Cs9 P8 O25 174.7(4) 2_865 .
O21 Cs9 P8 O25 -82.9(4) . .
P7 Cs9 P8 O25 -64.7(4) . .
P3 Cs9 P8 O25 20.1(4) 1_655 .
O18 Cs9 P8 O26 80.4(5) . .
O12 Cs9 P8 O26 -126.5(5) 1_655 .
O8 Cs9 P8 O26 170.6(5) 1_655 .
O22 Cs9 P8 O26 69.2(6) . .
O24 Cs9 P8 O26 128.5(5) . .
O16 Cs9 P8 O26 -56.6(5) 2_865 .
O10 Cs9 P8 O26 -146.7(5) 1_655 .
O27 Cs9 P8 O26 -93.0(6) . .
O17 Cs9 P8 O26 -22.8(5) 2_865 .
O21 Cs9 P8 O26 79.5(5) . .
P7 Cs9 P8 O26 97.8(5) . .
P3 Cs9 P8 O26 -177.5(5) 1_655 .
O18 Cs9 P8 O27 173.5(5) . .
O12 Cs9 P8 O27 -33.5(5) 1_655 .
O8 Cs9 P8 O27 -96.3(5) 1_655 .
O22 Cs9 P8 O27 162.2(6) . .
O24 Cs9 P8 O27 -138.4(5) . .
O16 Cs9 P8 O27 36.5(5) 2_865 .
O10 Cs9 P8 O27 -53.7(5) 1_655 .
O17 Cs9 P8 O27 70.2(5) 2_865 .
O21 Cs9 P8 O27 172.6(5) . .
P7 Cs9 P8 O27 -169.2(5) . .
P3 Cs9 P8 O27 -84.4(4) 1_655 .
O18 Cs9 P8 O22 11.2(4) . .
O12 Cs9 P8 O22 164.3(4) 1_655 .
O8 Cs9 P8 O22 101.4(4) 1_655 .
O24 Cs9 P8 O22 59.3(4) . .
O16 Cs9 P8 O22 -125.8(4) 2_865 .
O10 Cs9 P8 O22 144.1(4) 1_655 .
O27 Cs9 P8 O22 -162.2(6) . .
O17 Cs9 P8 O22 -92.0(4) 2_865 .
O21 Cs9 P8 O22 10.4(4) . .
P7 Cs9 P8 O22 28.6(4) . .
P3 Cs9 P8 O22 113.3(4) 1_655 .
O18 Cs9 P8 Cs8 104.2(2) . .
O12 Cs9 P8 Cs8 -102.75(16) 1_655 .
O8 Cs9 P8 Cs8 -165.59(16) 1_655 .
O22 Cs9 P8 Cs8 93.0(4) . .
O24 Cs9 P8 Cs8 152.32(17) . .
O16 Cs9 P8 Cs8 -32.79(16) 2_865 .
O10 Cs9 P8 Cs8 -122.94(14) 1_655 .
O27 Cs9 P8 Cs8 -69.3(4) . .
O17 Cs9 P8 Cs8 0.96(14) 2_865 .
O21 Cs9 P8 Cs8 103.32(16) . .
P7 Cs9 P8 Cs8 121.53(11) . .
P3 Cs9 P8 Cs8 -153.71(7) 1_655 .
O18 Cs9 P8 Cs2 -17.2(3) . 1_645
O12 Cs9 P8 Cs2 135.8(2) 1_655 1_645
O8 Cs9 P8 Cs2 73.0(2) 1_655 1_645
O22 Cs9 P8 Cs2 -28.4(4) . 1_645
O24 Cs9 P8 Cs2 30.9(2) . 1_645
O16 Cs9 P8 Cs2 -154.2(2) 2_865 1_645
O10 Cs9 P8 Cs2 115.7(2) 1_655 1_645
O27 Cs9 P8 Cs2 169.3(5) . 1_645
O17 Cs9 P8 Cs2 -120.5(2) 2_865 1_645
O21 Cs9 P8 Cs2 -18.1(2) . 1_645
P7 Cs9 P8 Cs2 0.12(15) . 1_645
P3 Cs9 P8 Cs2 84.9(2) 1_655 1_645
O18 Cs9 P8 Cs1 -108.6(2) . 2_666
O12 Cs9 P8 Cs1 44.45(15) 1_655 2_666
O8 Cs9 P8 Cs1 -18.39(16) 1_655 2_666
O22 Cs9 P8 Cs1 -119.8(4) . 2_666
O24 Cs9 P8 Cs1 -60.48(16) . 2_666
O16 Cs9 P8 Cs1 114.41(16) 2_865 2_666
O10 Cs9 P8 Cs1 24.26(15) 1_655 2_666
O27 Cs9 P8 Cs1 77.9(4) . 2_666
O17 Cs9 P8 Cs1 148.16(13) 2_865 2_666
O21 Cs9 P8 Cs1 -109.48(15) . 2_666
P7 Cs9 P8 Cs1 -91.27(10) . 2_666
P3 Cs9 P8 Cs1 -6.51(8) 1_655 2_666
O18 Cs9 P8 Cs8 34.4(2) . 2_855
O12 Cs9 P8 Cs8 -172.56(16) 1_655 2_855
O8 Cs9 P8 Cs8 124.60(16) 1_655 2_855
O22 Cs9 P8 Cs8 23.2(4) . 2_855
O24 Cs9 P8 Cs8 82.50(17) . 2_855
O16 Cs9 P8 Cs8 -102.60(16) 2_865 2_855
O10 Cs9 P8 Cs8 167.25(14) 1_655 2_855
O27 Cs9 P8 Cs8 -139.1(5) . 2_855
O17 Cs9 P8 Cs8 -68.85(14) 2_865 2_855
O21 Cs9 P8 Cs8 33.51(15) . 2_855
P7 Cs9 P8 Cs8 51.71(9) . 2_855
P3 Cs9 P8 Cs8 136.48(7) 1_655 2_855
O18 Cs9 P8 Cs3 172.4(2) . 1_745
O12 Cs9 P8 Cs3 -34.49(17) 1_655 1_745
O8 Cs9 P8 Cs3 -97.33(18) 1_655 1_745
O22 Cs9 P8 Cs3 161.2(4) . 1_745
O24 Cs9 P8 Cs3 -139.4(2) . 1_745
O16 Cs9 P8 Cs3 35.47(17) 2_865 1_745
O10 Cs9 P8 Cs3 -54.68(18) 1_655 1_745
O27 Cs9 P8 Cs3 -1.0(4) . 1_745
O17 Cs9 P8 Cs3 69.22(16) 2_865 1_745
O21 Cs9 P8 Cs3 171.58(18) . 1_745
P7 Cs9 P8 Cs3 -170.21(15) . 1_745
P3 Cs9 P8 Cs3 -85.45(11) 1_655 1_745
O18 Cs9 P8 Cs6 -109.8(2) . .
O12 Cs9 P8 Cs6 43.27(17) 1_655 .
O8 Cs9 P8 Cs6 -19.57(18) 1_655 .
O22 Cs9 P8 Cs6 -121.0(4) . .
O24 Cs9 P8 Cs6 -61.67(18) . .
O16 Cs9 P8 Cs6 113.23(18) 2_865 .
O10 Cs9 P8 Cs6 23.08(19) 1_655 .
O27 Cs9 P8 Cs6 76.7(4) . .
O17 Cs9 P8 Cs6 146.98(15) 2_865 .
O21 Cs9 P8 Cs6 -110.66(18) . .
P7 Cs9 P8 Cs6 -92.46(13) . .
P3 Cs9 P8 Cs6 -7.69(13) 1_655 .
O1 Cs6 P8 O25 -32.4(7) 2_666 .
O28 Cs6 P8 O25 150.3(7) 1_645 .
O2 Cs6 P8 O25 -133.7(7) 1_745 .
O11 Cs6 P8 O25 92.9(14) 2_756 .
O7 Cs6 P8 O25 81.8(7) 1_645 .
O9 Cs6 P8 O25 132.6(7) 1_645 .
P3 Cs6 P8 O25 138.6(7) 1_645 .
Cs2 Cs6 P8 O25 78.1(7) 1_645 .
Cs1 Cs6 P8 O25 -100.8(7) 1_745 .
Pb4 Cs6 P8 O25 117.4(7) 1_645 .
Cs5 Cs6 P8 O25 8.3(7) 2_756 .
O1 Cs6 P8 O26 -156.2(4) 2_666 .
O28 Cs6 P8 O26 26.5(4) 1_645 .
O25 Cs6 P8 O26 -123.7(8) . .
O2 Cs6 P8 O26 102.5(4) 1_745 .
O11 Cs6 P8 O26 -30.8(13) 2_756 .
O7 Cs6 P8 O26 -42.0(4) 1_645 .
O9 Cs6 P8 O26 8.9(4) 1_645 .
P3 Cs6 P8 O26 14.8(4) 1_645 .
Cs2 Cs6 P8 O26 -45.6(4) 1_645 .
Cs1 Cs6 P8 O26 135.5(4) 1_745 .
Pb4 Cs6 P8 O26 -6.3(4) 1_645 .
Cs5 Cs6 P8 O26 -115.4(4) 2_756 .
O1 Cs6 P8 O27 86.4(4) 2_666 .
O28 Cs6 P8 O27 -90.9(4) 1_645 .
O25 Cs6 P8 O27 118.8(8) . .
O2 Cs6 P8 O27 -14.9(4) 1_745 .
O11 Cs6 P8 O27 -148.2(12) 2_756 .
O7 Cs6 P8 O27 -159.4(4) 1_645 .
O9 Cs6 P8 O27 -108.5(4) 1_645 .
P3 Cs6 P8 O27 -102.6(4) 1_645 .
Cs2 Cs6 P8 O27 -163.0(4) 1_645 .
Cs1 Cs6 P8 O27 18.0(4) 1_745 .
Pb4 Cs6 P8 O27 -123.8(4) 1_645 .
Cs5 Cs6 P8 O27 127.1(4) 2_756 .
O1 Cs6 P8 O22 -35.2(5) 2_666 .
O28 Cs6 P8 O22 147.5(5) 1_645 .
O25 Cs6 P8 O22 -2.8(8) . .
O2 Cs6 P8 O22 -136.5(5) 1_745 .
O11 Cs6 P8 O22 90.2(12) 2_756 .
O7 Cs6 P8 O22 79.0(5) 1_645 .
O9 Cs6 P8 O22 129.9(5) 1_645 .
P3 Cs6 P8 O22 135.8(4) 1_645 .
Cs2 Cs6 P8 O22 75.4(4) 1_645 .
Cs1 Cs6 P8 O22 -103.6(4) 1_745 .
Pb4 Cs6 P8 O22 114.6(4) 1_645 .
Cs5 Cs6 P8 O22 5.5(4) 2_756 .
O1 Cs6 P8 Cs8 152.2(2) 2_666 .
O28 Cs6 P8 Cs8 -25.1(2) 1_645 .
O25 Cs6 P8 Cs8 -175.4(8) . .
O2 Cs6 P8 Cs8 50.9(2) 1_745 .
O11 Cs6 P8 Cs8 -82.5(12) 2_756 .
O7 Cs6 P8 Cs8 -93.6(2) 1_645 .
O9 Cs6 P8 Cs8 -42.8(2) 1_645 .
P3 Cs6 P8 Cs8 -36.81(15) 1_645 .
Cs2 Cs6 P8 Cs8 -97.25(15) 1_645 .
Cs1 Cs6 P8 Cs8 83.82(15) 1_745 .
Pb4 Cs6 P8 Cs8 -58.00(18) 1_645 .
Cs5 Cs6 P8 Cs8 -167.08(12) 2_756 .
O1 Cs6 P8 Cs2 -110.58(18) 2_666 1_645
O28 Cs6 P8 Cs2 72.11(17) 1_645 1_645
O25 Cs6 P8 Cs2 -78.1(7) . 1_645
O2 Cs6 P8 Cs2 148.12(16) 1_745 1_645
O11 Cs6 P8 Cs2 14.8(12) 2_756 1_645
O7 Cs6 P8 Cs2 3.63(15) 1_645 1_645
O9 Cs6 P8 Cs2 54.46(14) 1_645 1_645
P3 Cs6 P8 Cs2 60.43(6) 1_645 1_645
Cs1 Cs6 P8 Cs2 -178.94(3) 1_745 1_645
Pb4 Cs6 P8 Cs2 39.24(8) 1_645 1_645
Cs5 Cs6 P8 Cs2 -69.84(5) 2_756 1_645
O1 Cs6 P8 Cs1 30.78(18) 2_666 2_666
O28 Cs6 P8 Cs1 -146.53(17) 1_645 2_666
O25 Cs6 P8 Cs1 63.2(7) . 2_666
O2 Cs6 P8 Cs1 -70.52(16) 1_745 2_666
O11 Cs6 P8 Cs1 156.1(12) 2_756 2_666
O7 Cs6 P8 Cs1 144.99(15) 1_645 2_666
O9 Cs6 P8 Cs1 -164.18(15) 1_645 2_666
P3 Cs6 P8 Cs1 -158.21(7) 1_645 2_666
Cs2 Cs6 P8 Cs1 141.36(6) 1_645 2_666
Cs1 Cs6 P8 Cs1 -37.58(7) 1_745 2_666
Pb4 Cs6 P8 Cs1 -179.40(4) 1_645 2_666
Cs5 Cs6 P8 Cs1 71.52(6) 2_756 2_666
O1 Cs6 P8 Cs8 -100.97(19) 2_666 2_855
O28 Cs6 P8 Cs8 81.72(19) 1_645 2_855
O25 Cs6 P8 Cs8 -68.5(7) . 2_855
O2 Cs6 P8 Cs8 157.73(18) 1_745 2_855
O11 Cs6 P8 Cs8 24.4(12) 2_756 2_855
O7 Cs6 P8 Cs8 13.24(18) 1_645 2_855
O9 Cs6 P8 Cs8 64.08(16) 1_645 2_855
P3 Cs6 P8 Cs8 70.04(10) 1_645 2_855
Cs2 Cs6 P8 Cs8 9.61(6) 1_645 2_855
Cs1 Cs6 P8 Cs8 -169.33(6) 1_745 2_855
Pb4 Cs6 P8 Cs8 48.86(12) 1_645 2_855
Cs5 Cs6 P8 Cs8 -60.23(10) 2_756 2_855
O1 Cs6 P8 Cs9 32.0(2) 2_666 .
O28 Cs6 P8 Cs9 -145.35(18) 1_645 .
O25 Cs6 P8 Cs9 64.4(7) . .
O2 Cs6 P8 Cs9 -69.34(18) 1_745 .
O11 Cs6 P8 Cs9 157.3(12) 2_756 .
O7 Cs6 P8 Cs9 146.17(17) 1_645 .
O9 Cs6 P8 Cs9 -162.99(18) 1_645 .
P3 Cs6 P8 Cs9 -157.02(11) 1_645 .
Cs2 Cs6 P8 Cs9 142.54(12) 1_645 .
Cs1 Cs6 P8 Cs9 -36.39(12) 1_745 .
Pb4 Cs6 P8 Cs9 -178.21(5) 1_645 .
Cs5 Cs6 P8 Cs9 72.71(11) 2_756 .
O1 Cs6 P8 Cs3 143.28(17) 2_666 1_745
O28 Cs6 P8 Cs3 -34.03(17) 1_645 1_745
O25 Cs6 P8 Cs3 175.7(7) . 1_745
O2 Cs6 P8 Cs3 41.98(16) 1_745 1_745
O11 Cs6 P8 Cs3 -91.4(12) 2_756 1_745
O7 Cs6 P8 Cs3 -102.51(15) 1_645 1_745
O9 Cs6 P8 Cs3 -51.68(14) 1_645 1_745
P3 Cs6 P8 Cs3 -45.71(6) 1_645 1_745
Cs2 Cs6 P8 Cs3 -106.14(5) 1_645 1_745
Cs1 Cs6 P8 Cs3 74.92(5) 1_745 1_745
Pb4 Cs6 P8 Cs3 -66.90(7) 1_645 1_745
Cs5 Cs6 P8 Cs3 -175.98(3) 2_756 1_745
O2 P1 O1 Cs6 -64.6(13) . 2_666
O3 P1 O1 Cs6 70.2(13) . 2_666
O4 P1 O1 Cs6 178.0(11) . 2_666
Cs3 P1 O1 Cs6 -9(2) . 2_666
Cs5 P1 O1 Cs6 104.2(12) 1_465 2_666
Cs1 P1 O1 Cs6 -87.6(12) . 2_666
Cs5 P1 O1 Cs6 -168.0(14) 2_666 2_666
Cs2 P1 O1 Cs6 127.1(10) . 2_666
O2 P1 O1 Cs5 -168.8(4) . 1_465
O3 P1 O1 Cs5 -34.0(5) . 1_465
O4 P1 O1 Cs5 73.8(4) . 1_465
Cs3 P1 O1 Cs5 -112.7(13) . 1_465
Cs1 P1 O1 Cs5 168.2(4) . 1_465
Cs5 P1 O1 Cs5 87.8(4) 2_666 1_465
Cs2 P1 O1 Cs5 22.9(4) . 1_465
O2 P1 O1 Cs5 103.3(5) . 2_666
O3 P1 O1 Cs5 -121.8(4) . 2_666
O4 P1 O1 Cs5 -14.0(5) . 2_666
Cs3 P1 O1 Cs5 159.5(11) . 2_666
Cs5 P1 O1 Cs5 -87.8(4) 1_465 2_666
Cs1 P1 O1 Cs5 80.4(3) . 2_666
Cs2 P1 O1 Cs5 -64.9(4) . 2_666
O2 P1 O1 Cs1 23.0(5) . .
O3 P1 O1 Cs1 157.8(4) . .
O4 P1 O1 Cs1 -94.4(4) . .
Cs3 P1 O1 Cs1 79.1(14) . .
Cs5 P1 O1 Cs1 -168.2(4) 1_465 .
Cs5 P1 O1 Cs1 -80.4(3) 2_666 .
Cs2 P1 O1 Cs1 -145.29(18) . .
O25 Cs1 O1 P1 166.1(4) 2_666 .
O12 Cs1 O1 P1 -90.3(7) 2_566 .
O24 Cs1 O1 P1 108.9(4) 2_666 .
O2 Cs1 O1 P1 -13.5(3) . .
O8 Cs1 O1 P1 48.0(5) 2_566 .
O27 Cs1 O1 P1 -177.6(3) 2_666 .
O5 Cs1 O1 P1 54.9(3) . .
P8 Cs1 O1 P1 167.5(3) 2_666 .
O11 Cs1 O1 P1 -32.7(5) 2_566 .
P4 Cs1 O1 P1 -38.3(6) 2_566 .
O25 Cs1 O1 Cs6 -38.0(2) 2_666 2_666
O12 Cs1 O1 Cs6 65.6(7) 2_566 2_666
O24 Cs1 O1 Cs6 -95.2(2) 2_666 2_666
O2 Cs1 O1 Cs6 142.4(3) . 2_666
O8 Cs1 O1 Cs6 -156.1(2) 2_566 2_666
O27 Cs1 O1 Cs6 -21.7(3) 2_666 2_666
O5 Cs1 O1 Cs6 -149.2(3) . 2_666
P1 Cs1 O1 Cs6 155.9(5) . 2_666
P8 Cs1 O1 Cs6 -36.57(19) 2_666 2_666
O11 Cs1 O1 Cs6 123.2(2) 2_566 2_666
P4 Cs1 O1 Cs6 117.6(3) 2_566 2_666
O25 Cs1 O1 Cs5 28.1(9) 2_666 1_465
O12 Cs1 O1 Cs5 131.6(9) 2_566 1_465
O24 Cs1 O1 Cs5 -29.2(9) 2_666 1_465
O2 Cs1 O1 Cs5 -151.6(10) . 1_465
O8 Cs1 O1 Cs5 -90.0(9) 2_566 1_465
O27 Cs1 O1 Cs5 44.4(10) 2_666 1_465
O5 Cs1 O1 Cs5 -83.2(9) . 1_465
P1 Cs1 O1 Cs5 -138.1(12) . 1_465
P8 Cs1 O1 Cs5 29.4(9) 2_666 1_465
O11 Cs1 O1 Cs5 -170.8(8) 2_566 1_465
P4 Cs1 O1 Cs5 -176.4(6) 2_566 1_465
O25 Cs1 O1 Cs5 57.58(19) 2_666 2_666
O12 Cs1 O1 Cs5 161.2(5) 2_566 2_666
O24 Cs1 O1 Cs5 0.36(18) 2_666 2_666
O2 Cs1 O1 Cs5 -122.1(3) . 2_666
O8 Cs1 O1 Cs5 -60.5(3) 2_566 2_666
O27 Cs1 O1 Cs5 73.9(2) 2_666 2_666
O5 Cs1 O1 Cs5 -53.69(17) . 2_666
P1 Cs1 O1 Cs5 -108.6(4) . 2_666
P8 Cs1 O1 Cs5 58.96(14) 2_666 2_666
O11 Cs1 O1 Cs5 -141.29(18) 2_566 2_666
P4 Cs1 O1 Cs5 -146.9(2) 2_566 2_666
O1 P1 O2 Cs6 64.1(10) . 1_365
O3 P1 O2 Cs6 -69.6(10) . 1_365
O4 P1 O2 Cs6 179.1(7) . 1_365
Cs3 P1 O2 Cs6 -101.1(9) . 1_365
Cs5 P1 O2 Cs6 19(2) 1_465 1_365
Cs1 P1 O2 Cs6 88.6(8) . 1_365
Cs5 P1 O2 Cs6 119.3(8) 2_666 1_365
Cs2 P1 O2 Cs6 -127.1(7) . 1_365
O1 P1 O2 Cs3 165.2(4) . .
O3 P1 O2 Cs3 31.5(5) . .
O4 P1 O2 Cs3 -79.7(4) . .
Cs5 P1 O2 Cs3 119.9(15) 1_465 .
Cs1 P1 O2 Cs3 -170.3(4) . .
Cs5 P1 O2 Cs3 -139.54(16) 2_666 .
Cs2 P1 O2 Cs3 -26.0(4) . .
O1 P1 O2 Cs1 -24.5(5) . .
O3 P1 O2 Cs1 -158.2(4) . .
O4 P1 O2 Cs1 90.5(4) . .
Cs3 P1 O2 Cs1 170.3(4) . .
Cs5 P1 O2 Cs1 -69.8(16) 1_465 .
Cs5 P1 O2 Cs1 30.7(4) 2_666 .
Cs2 P1 O2 Cs1 144.31(16) . .
O19 Cs3 O2 P1 61.8(4) 1_455 .
O9 Cs3 O2 P1 -166.8(4) 1_455 .
O6 Cs3 O2 P1 83.0(4) . .
O3 Cs3 O2 P1 -17.5(3) . .
O14 Cs3 O2 P1 -33.0(7) 1_455 .
O10 Cs3 O2 P1 148.1(3) 1_455 .
O15 Cs3 O2 P1 -20.4(4) 1_455 .
P3 Cs3 O2 P1 170.7(4) 1_455 .
P5 Cs3 O2 P1 -14.3(5) 1_455 .
Cs7 Cs3 O2 P1 -134.0(3) 1_365 .
O19 Cs3 O2 Cs6 -150.0(2) 1_455 1_365
O9 Cs3 O2 Cs6 -18.6(2) 1_455 1_365
O6 Cs3 O2 Cs6 -128.8(3) . 1_365
O3 Cs3 O2 Cs6 130.7(3) . 1_365
O14 Cs3 O2 Cs6 115.2(4) 1_455 1_365
O10 Cs3 O2 Cs6 -63.7(2) 1_455 1_365
O15 Cs3 O2 Cs6 127.78(19) 1_455 1_365
P1 Cs3 O2 Cs6 148.2(5) . 1_365
P3 Cs3 O2 Cs6 -41.07(15) 1_455 1_365
P5 Cs3 O2 Cs6 133.87(14) 1_455 1_365
Cs7 Cs3 O2 Cs6 14.2(3) 1_365 1_365
O19 Cs3 O2 Cs1 -90.2(8) 1_455 .
O9 Cs3 O2 Cs1 41.2(8) 1_455 .
O6 Cs3 O2 Cs1 -69.0(8) . .
O3 Cs3 O2 Cs1 -169.5(10) . .
O14 Cs3 O2 Cs1 175.0(6) 1_455 .
O10 Cs3 O2 Cs1 -3.9(8) 1_455 .
O15 Cs3 O2 Cs1 -172.4(8) 1_455 .
P1 Cs3 O2 Cs1 -152.0(11) . .
P3 Cs3 O2 Cs1 18.7(8) 1_455 .
P5 Cs3 O2 Cs1 -166.3(7) 1_455 .
Cs7 Cs3 O2 Cs1 74.0(9) 1_365 .
O25 Cs1 O2 P1 13.4(5) 2_666 .
O12 Cs1 O2 P1 171.1(3) 2_566 .
O24 Cs1 O2 P1 -56.5(4) 2_666 .
O8 Cs1 O2 P1 -121.8(4) 2_566 .
O1 Cs1 O2 P1 13.8(3) . .
O27 Cs1 O2 P1 56.8(8) 2_666 .
O5 Cs1 O2 P1 -74.9(4) . .
P8 Cs1 O2 P1 15.6(5) 2_666 .
O11 Cs1 O2 P1 179.3(4) 2_566 .
P4 Cs1 O2 P1 -177.8(3) 2_566 .
O25 Cs1 O2 Cs6 -133.6(2) 2_666 1_365
O12 Cs1 O2 Cs6 24.0(3) 2_566 1_365
O24 Cs1 O2 Cs6 156.44(17) 2_666 1_365
O8 Cs1 O2 Cs6 91.2(2) 2_566 1_365
O1 Cs1 O2 Cs6 -133.2(3) . 1_365
O27 Cs1 O2 Cs6 -90.3(6) 2_666 1_365
O5 Cs1 O2 Cs6 138.0(3) . 1_365
P1 Cs1 O2 Cs6 -147.1(5) . 1_365
P8 Cs1 O2 Cs6 -131.48(18) 2_666 1_365
O11 Cs1 O2 Cs6 32.25(17) 2_566 1_365
P4 Cs1 O2 Cs6 35.13(18) 2_566 1_365
O25 Cs1 O2 Cs3 165.3(7) 2_666 .
O12 Cs1 O2 Cs3 -37.1(9) 2_566 .
O24 Cs1 O2 Cs3 95.4(8) 2_666 .
O8 Cs1 O2 Cs3 30.1(8) 2_566 .
O1 Cs1 O2 Cs3 165.7(10) . .
O27 Cs1 O2 Cs3 -151.4(6) 2_666 .
O5 Cs1 O2 Cs3 76.9(8) . .
P1 Cs1 O2 Cs3 151.9(11) . .
P8 Cs1 O2 Cs3 167.4(6) 2_666 .
O11 Cs1 O2 Cs3 -28.8(8) 2_566 .
P4 Cs1 O2 Cs3 -26.0(9) 2_566 .
O2 P1 O3 Pb2 74.8(15) . 1_365
O1 P1 O3 Pb2 -59.7(15) . 1_365
O4 P1 O3 Pb2 -169.6(13) . 1_365
Cs3 P1 O3 Pb2 103.9(14) . 1_365
Cs5 P1 O3 Pb2 -90.7(14) 1_465 1_365
Cs1 P1 O3 Pb2 13(2) . 1_365
Cs5 P1 O3 Pb2 -115.5(13) 2_666 1_365
Cs2 P1 O3 Pb2 -176.3(17) . 1_365
O2 P1 O3 Cs3 -29.1(5) . .
O1 P1 O3 Cs3 -163.7(4) . .
O4 P1 O3 Cs3 86.4(3) . .
Cs5 P1 O3 Cs3 165.4(3) 1_465 .
Cs1 P1 O3 Cs3 -91.1(10) . .
Cs5 P1 O3 Cs3 140.6(2) 2_666 .
Cs2 P1 O3 Cs3 79.8(3) . .
O2 P1 O3 Cs5 165.5(4) . 1_465
O1 P1 O3 Cs5 30.9(5) . 1_465
O4 P1 O3 Cs5 -79.0(3) . 1_465
Cs3 P1 O3 Cs5 -165.4(3) . 1_465
Cs1 P1 O3 Cs5 103.5(10) . 1_465
Cs5 P1 O3 Cs5 -24.8(4) 2_666 1_465
Cs2 P1 O3 Cs5 -85.7(3) . 1_465
O2 P1 O3 Cs2 -108.9(5) . .
O1 P1 O3 Cs2 116.6(5) . .
O4 P1 O3 Cs2 6.7(5) . .
Cs3 P1 O3 Cs2 -79.8(3) . .
Cs5 P1 O3 Cs2 85.7(3) 1_465 .
Cs1 P1 O3 Cs2 -170.9(7) . .
Cs5 P1 O3 Cs2 60.8(5) 2_666 .
O2 Cs3 O3 P1 16.9(3) . .
O19 Cs3 O3 P1 -104.9(4) 1_455 .
O9 Cs3 O3 P1 62.3(4) 1_455 .
O6 Cs3 O3 P1 -43.7(3) . .
O14 Cs3 O3 P1 -170.1(3) 1_455 .
O10 Cs3 O3 P1 -10.3(6) 1_455 .
O15 Cs3 O3 P1 -166.3(4) 1_455 .
P3 Cs3 O3 P1 28.5(5) 1_455 .
P5 Cs3 O3 P1 -160.9(3) 1_455 .
Cs7 Cs3 O3 P1 135.0(3) 1_365 .
O2 Cs3 O3 Pb2 -141.6(4) . 1_365
O19 Cs3 O3 Pb2 96.6(3) 1_455 1_365
O9 Cs3 O3 Pb2 -96.2(3) 1_455 1_365
O6 Cs3 O3 Pb2 157.8(3) . 1_365
O14 Cs3 O3 Pb2 31.4(3) 1_455 1_365
O10 Cs3 O3 Pb2 -168.8(2) 1_455 1_365
O15 Cs3 O3 Pb2 35.3(2) 1_455 1_365
P1 Cs3 O3 Pb2 -158.5(5) . 1_365
P3 Cs3 O3 Pb2 -129.95(18) 1_455 1_365
P5 Cs3 O3 Pb2 40.6(2) 1_455 1_365
Cs7 Cs3 O3 Pb2 -23.5(4) 1_365 1_365
O2 Cs3 O3 Cs5 107.7(11) . 1_465
O19 Cs3 O3 Cs5 -14.0(11) 1_455 1_465
O9 Cs3 O3 Cs5 153.2(10) 1_455 1_465
O6 Cs3 O3 Cs5 47.2(11) . 1_465
O14 Cs3 O3 Cs5 -79.2(11) 1_455 1_465
O10 Cs3 O3 Cs5 80.6(12) 1_455 1_465
O15 Cs3 O3 Cs5 -75.4(11) 1_455 1_465
P1 Cs3 O3 Cs5 90.9(11) . 1_465
P3 Cs3 O3 Cs5 119.4(10) 1_455 1_465
P5 Cs3 O3 Cs5 -70.0(11) 1_455 1_465
Cs7 Cs3 O3 Cs5 -134.2(10) 1_365 1_465
O2 Cs3 O3 Cs2 125.7(3) . .
O19 Cs3 O3 Cs2 4.0(2) 1_455 .
O9 Cs3 O3 Cs2 171.2(2) 1_455 .
O6 Cs3 O3 Cs2 65.19(18) . .
O14 Cs3 O3 Cs2 -61.19(19) 1_455 .
O10 Cs3 O3 Cs2 98.6(3) 1_455 .
O15 Cs3 O3 Cs2 -57.37(18) 1_455 .
P1 Cs3 O3 Cs2 108.9(4) . .
P3 Cs3 O3 Cs2 137.41(13) 1_455 .
P5 Cs3 O3 Cs2 -52.00(12) 1_455 .
Cs7 Cs3 O3 Cs2 -116.15(15) 1_365 .
O9 Cs2 O3 P1 -9.4(7) . .
O25 Cs2 O3 P1 -97.6(4) 1_465 .
O15 Cs2 O3 P1 146.3(5) 1_455 .
O4 Cs2 O3 P1 -4.8(3) . .
O26 Cs2 O3 P1 -136.3(4) 1_465 .
O17 Cs2 O3 P1 126.3(4) 1_455 .
O19 Cs2 O3 P1 83.1(4) 1_455 .
O7 Cs2 O3 P1 0.5(4) . .
O23 Cs2 O3 P1 -139.4(5) 1_465 .
P8 Cs2 O3 P1 -117.5(4) 1_465 .
P6 Cs2 O3 P1 101.3(4) 1_455 .
O9 Cs2 O3 Pb2 169.2(3) . 1_365
O25 Cs2 O3 Pb2 81.0(3) 1_465 1_365
O15 Cs2 O3 Pb2 -35.0(2) 1_455 1_365
O4 Cs2 O3 Pb2 173.8(4) . 1_365
O26 Cs2 O3 Pb2 42.3(4) 1_465 1_365
O17 Cs2 O3 Pb2 -55.1(3) 1_455 1_365
O19 Cs2 O3 Pb2 -98.3(3) 1_455 1_365
O7 Cs2 O3 Pb2 179.1(3) . 1_365
O23 Cs2 O3 Pb2 39.2(2) 1_465 1_365
P8 Cs2 O3 Pb2 61.1(3) 1_465 1_365
P6 Cs2 O3 Pb2 -80.1(2) 1_455 1_365
O9 Cs2 O3 Cs3 -96.0(4) . .
O25 Cs2 O3 Cs3 175.83(17) 1_465 .
O15 Cs2 O3 Cs3 59.76(18) 1_455 .
O4 Cs2 O3 Cs3 -91.4(3) . .
O26 Cs2 O3 Cs3 137.2(2) 1_465 .
O17 Cs2 O3 Cs3 39.8(2) 1_455 .
O19 Cs2 O3 Cs3 -3.49(18) 1_455 .
O7 Cs2 O3 Cs3 -86.07(17) . .
O23 Cs2 O3 Cs3 134.0(2) 1_465 .
P8 Cs2 O3 Cs3 155.91(10) 1_465 .
P6 Cs2 O3 Cs3 14.75(18) 1_455 .
O9 Cs2 O3 Cs5 79.5(5) . 1_465
O25 Cs2 O3 Cs5 -8.6(2) 1_465 1_465
O15 Cs2 O3 Cs5 -124.7(2) 1_455 1_465
O4 Cs2 O3 Cs5 84.1(3) . 1_465
O26 Cs2 O3 Cs5 -47.3(3) 1_465 1_465
O17 Cs2 O3 Cs5 -144.73(17) 1_455 1_465
O19 Cs2 O3 Cs5 172.03(18) 1_455 1_465
O7 Cs2 O3 Cs5 89.45(18) . 1_465
O23 Cs2 O3 Cs5 -50.46(18) 1_465 1_465
P8 Cs2 O3 Cs5 -28.57(18) 1_465 1_465
P6 Cs2 O3 Cs5 -169.73(9) 1_455 1_465
O5 P2 O4 P1 -65.1(8) . .
O7 P2 O4 P1 173.4(6) . .
O6 P2 O4 P1 55.6(8) . .
Cs5 P2 O4 P1 -105.8(7) 2_666 .
Cs2 P2 O4 P1 123.2(8) . .
O5 P2 O4 Cs5 40.6(4) . 2_666
O7 P2 O4 Cs5 -80.9(4) . 2_666
O6 P2 O4 Cs5 161.4(4) . 2_666
Cs2 P2 O4 Cs5 -131.0(3) . 2_666
O5 P2 O4 Cs2 171.6(4) . .
O7 P2 O4 Cs2 50.2(4) . .
O6 P2 O4 Cs2 -67.6(4) . .
Cs5 P2 O4 Cs2 131.0(3) 2_666 .
O2 P1 O4 P2 -6.1(8) . .
O1 P1 O4 P2 116.0(7) . .
O3 P1 O4 P2 -127.2(7) . .
Cs3 P1 O4 P2 -62.3(6) . .
Cs5 P1 O4 P2 169.5(7) 1_465 .
Cs1 P1 O4 P2 51.9(7) . .
Cs5 P1 O4 P2 103.1(7) 2_666 .
Cs2 P1 O4 P2 -120.5(8) . .
O2 P1 O4 Cs5 -109.2(4) . 2_666
O1 P1 O4 Cs5 12.9(4) . 2_666
O3 P1 O4 Cs5 129.7(4) . 2_666
Cs3 P1 O4 Cs5 -165.37(18) . 2_666
Cs5 P1 O4 Cs5 66.43(17) 1_465 2_666
Cs1 P1 O4 Cs5 -51.2(2) . 2_666
Cs2 P1 O4 Cs5 136.4(4) . 2_666
O2 P1 O4 Cs2 114.4(4) . .
O1 P1 O4 Cs2 -123.5(4) . .
O3 P1 O4 Cs2 -6.7(5) . .
Cs3 P1 O4 Cs2 58.2(2) . .
Cs5 P1 O4 Cs2 -70.0(2) 1_465 .
Cs1 P1 O4 Cs2 172.40(17) . .
Cs5 P1 O4 Cs2 -136.4(4) 2_666 .
O9 Cs2 O4 P2 -38.8(4) . .
O25 Cs2 O4 P2 -123.7(3) 1_465 .
O15 Cs2 O4 P2 117.1(3) 1_455 .
O26 Cs2 O4 P2 -122.4(4) 1_465 .
O17 Cs2 O4 P2 75.4(4) 1_455 .
O3 Cs2 O4 P2 143.5(5) . .
O19 Cs2 O4 P2 47.6(4) 1_455 .
O7 Cs2 O4 P2 -28.5(3) . .
O23 Cs2 O4 P2 -178.3(3) 1_465 .
P8 Cs2 O4 P2 -128.1(3) 1_465 .
P6 Cs2 O4 P2 49.2(4) 1_455 .
O9 Cs2 O4 P1 -177.9(3) . .
O25 Cs2 O4 P1 97.3(4) 1_465 .
O15 Cs2 O4 P1 -22.0(4) 1_455 .
O26 Cs2 O4 P1 98.5(4) 1_465 .
O17 Cs2 O4 P1 -63.7(4) 1_455 .
O3 Cs2 O4 P1 4.4(3) . .
O19 Cs2 O4 P1 -91.5(4) 1_455 .
O7 Cs2 O4 P1 -167.6(5) . .
O23 Cs2 O4 P1 42.6(4) 1_465 .
P8 Cs2 O4 P1 92.9(3) 1_465 .
P6 Cs2 O4 P1 -89.8(3) 1_455 .
O9 Cs2 O4 Cs5 63.8(3) . 2_666
O25 Cs2 O4 Cs5 -21.0(3) 1_465 2_666
O15 Cs2 O4 Cs5 -140.3(3) 1_455 2_666
O26 Cs2 O4 Cs5 -19.8(5) 1_465 2_666
O17 Cs2 O4 Cs5 178.0(2) 1_455 2_666
O3 Cs2 O4 Cs5 -113.9(4) . 2_666
O19 Cs2 O4 Cs5 150.2(3) 1_455 2_666
O7 Cs2 O4 Cs5 74.1(3) . 2_666
O23 Cs2 O4 Cs5 -75.7(3) 1_465 2_666
P8 Cs2 O4 Cs5 -25.4(3) 1_465 2_666
P6 Cs2 O4 Cs5 151.9(2) 1_455 2_666
O7 P2 O5 Pb3 -27.8(11) . 2_666
O6 P2 O5 Pb3 100.1(10) . 2_666
O4 P2 O5 Pb3 -141.8(9) . 2_666
Cs5 P2 O5 Pb3 -101.1(10) 2_666 2_666
Cs2 P2 O5 Pb3 -118.9(10) . 2_666
O7 P2 O5 Cs5 73.3(4) . 2_666
O6 P2 O5 Cs5 -158.8(3) . 2_666
O4 P2 O5 Cs5 -40.7(4) . 2_666
Cs2 P2 O5 Cs5 -17.8(13) . 2_666
O7 P2 O5 Cs1 147.6(4) . .
O6 P2 O5 Cs1 -84.5(5) . .
O4 P2 O5 Cs1 33.6(6) . .
Cs5 P2 O5 Cs1 74.3(3) 2_666 .
Cs2 P2 O5 Cs1 56.5(13) . .
O25 Cs1 O5 P2 -101.4(5) 2_666 .
O12 Cs1 O5 P2 133.2(4) 2_566 .
O24 Cs1 O5 P2 -144.4(5) 2_666 .
O2 Cs1 O5 P2 16.4(4) . .
O8 Cs1 O5 P2 139.8(5) 2_566 .
O1 Cs1 O5 P2 -34.0(4) . .
O27 Cs1 O5 P2 -142.4(4) 2_666 .
P1 Cs1 O5 P2 -10.7(4) . .
P8 Cs1 O5 P2 -123.3(4) 2_666 .
O11 Cs1 O5 P2 95.1(5) 2_566 .
P4 Cs1 O5 P2 117.1(4) 2_566 .
O25 Cs1 O5 Pb3 76.3(2) 2_666 2_666
O12 Cs1 O5 Pb3 -49.1(3) 2_566 2_666
O24 Cs1 O5 Pb3 33.3(2) 2_666 2_666
O2 Cs1 O5 Pb3 -165.9(3) . 2_666
O8 Cs1 O5 Pb3 -42.5(2) 2_566 2_666
O1 Cs1 O5 Pb3 143.7(3) . 2_666
O27 Cs1 O5 Pb3 35.3(3) 2_666 2_666
P1 Cs1 O5 Pb3 167.0(3) . 2_666
P8 Cs1 O5 Pb3 54.4(2) 2_666 2_666
O11 Cs1 O5 Pb3 -87.1(2) 2_566 2_666
P4 Cs1 O5 Pb3 -65.2(2) 2_566 2_666
O25 Cs1 O5 Cs5 -14.9(2) 2_666 2_666
O12 Cs1 O5 Cs5 -140.3(2) 2_566 2_666
O24 Cs1 O5 Cs5 -57.90(19) 2_666 2_666
O2 Cs1 O5 Cs5 102.9(2) . 2_666
O8 Cs1 O5 Cs5 -133.7(2) 2_566 2_666
O1 Cs1 O5 Cs5 52.53(18) . 2_666
O27 Cs1 O5 Cs5 -55.9(3) 2_666 2_666
P1 Cs1 O5 Cs5 75.79(13) . 2_666
P8 Cs1 O5 Cs5 -36.77(16) 2_666 2_666
O11 Cs1 O5 Cs5 -178.34(15) 2_566 2_666
P4 Cs1 O5 Cs5 -156.41(9) 2_566 2_666
O5 P2 O6 Pb3 -119.9(5) . 1_455
O7 P2 O6 Pb3 9.7(6) . 1_455
O4 P2 O6 Pb3 122.0(4) . 1_455
Cs5 P2 O6 Pb3 175.2(6) 2_666 1_455
Cs2 P2 O6 Pb3 71.4(3) . 1_455
O5 P2 O6 Pb4 2.8(5) . 2_566
O7 P2 O6 Pb4 132.5(4) . 2_566
O4 P2 O6 Pb4 -115.2(4) . 2_566
Cs5 P2 O6 Pb4 -62.1(10) 2_666 2_566
Cs2 P2 O6 Pb4 -165.9(3) . 2_566
O5 P2 O6 Cs3 114.1(5) . .
O7 P2 O6 Cs3 -116.2(5) . .
O4 P2 O6 Cs3 -3.9(6) . .
Cs5 P2 O6 Cs3 49.2(12) 2_666 .
Cs2 P2 O6 Cs3 -54.6(4) . .
O2 Cs3 O6 P2 -43.5(5) . .
O19 Cs3 O6 P2 117.3(5) 1_455 .
O9 Cs3 O6 P2 -128.7(5) 1_455 .
O3 Cs3 O6 P2 4.3(5) . .
O14 Cs3 O6 P2 107.1(5) 1_455 .
O10 Cs3 O6 P2 -158.1(5) 1_455 .
O15 Cs3 O6 P2 58.4(5) 1_455 .
P1 Cs3 O6 P2 -15.4(4) . .
P3 Cs3 O6 P2 -133.6(5) 1_455 .
P5 Cs3 O6 P2 83.7(5) 1_455 .
Cs7 Cs3 O6 P2 -174.0(3) 1_365 .
O2 Cs3 O6 Pb3 -174.7(3) . 1_455
O19 Cs3 O6 Pb3 -13.9(2) 1_455 1_455
O9 Cs3 O6 Pb3 100.1(3) 1_455 1_455
O3 Cs3 O6 Pb3 -126.8(3) . 1_455
O14 Cs3 O6 Pb3 -24.1(3) 1_455 1_455
O10 Cs3 O6 Pb3 70.8(2) 1_455 1_455
O15 Cs3 O6 Pb3 -72.8(3) 1_455 1_455
P1 Cs3 O6 Pb3 -146.6(3) . 1_455
P3 Cs3 O6 Pb3 95.2(2) 1_455 1_455
P5 Cs3 O6 Pb3 -47.5(3) 1_455 1_455
Cs7 Cs3 O6 Pb3 54.9(4) 1_365 1_455
O2 Cs3 O6 Pb4 69.9(2) . 2_566
O19 Cs3 O6 Pb4 -129.3(3) 1_455 2_566
O9 Cs3 O6 Pb4 -15.3(3) 1_455 2_566
O3 Cs3 O6 Pb4 117.7(2) . 2_566
O14 Cs3 O6 Pb4 -139.5(2) 1_455 2_566
O10 Cs3 O6 Pb4 -44.66(19) 1_455 2_566
O15 Cs3 O6 Pb4 171.76(19) 1_455 2_566
P1 Cs3 O6 Pb4 98.0(2) . 2_566
P3 Cs3 O6 Pb4 -20.19(17) 1_455 2_566
P5 Cs3 O6 Pb4 -162.89(13) 1_455 2_566
Cs7 Cs3 O6 Pb4 -60.6(3) 1_365 2_566
O5 P2 O7 Pb4 36.5(7) . .
O6 P2 O7 Pb4 -91.7(6) . .
O4 P2 O7 Pb4 153.1(5) . .
Cs5 P2 O7 Pb4 93.3(5) 2_666 .
Cs2 P2 O7 Pb4 -163.2(6) . .
O5 P2 O7 Cs6 -96.7(6) . 1_465
O6 P2 O7 Cs6 135.1(5) . 1_465
O4 P2 O7 Cs6 19.9(6) . 1_465
Cs5 P2 O7 Cs6 -39.9(4) 2_666 1_465
Cs2 P2 O7 Cs6 63.6(4) . 1_465
O5 P2 O7 Cs2 -160.3(4) . .
O6 P2 O7 Cs2 71.4(4) . .
O4 P2 O7 Cs2 -43.8(4) . .
Cs5 P2 O7 Cs2 -103.52(13) 2_666 .
O11 Pb4 O7 P2 -98.1(6) 2_666 .
O28 Pb4 O7 P2 176.5(6) . .
O28 Pb4 O7 P2 -127.6(5) 2_666 .
O6 Pb4 O7 P2 0.0(6) 2_566 .
Cs6 Pb4 O7 P2 -144.8(7) 1_465 .
Cs1 Pb4 O7 P2 93.3(6) 2_566 .
Cs3 Pb4 O7 P2 -23.2(7) 2_566 .
Cs6 Pb4 O7 P2 126.6(6) 2_756 .
O11 Pb4 O7 Cs6 46.6(2) 2_666 1_465
O28 Pb4 O7 Cs6 -38.7(2) . 1_465
O28 Pb4 O7 Cs6 17.1(6) 2_666 1_465
O6 Pb4 O7 Cs6 144.8(2) 2_566 1_465
Cs1 Pb4 O7 Cs6 -121.95(13) 2_566 1_465
Cs3 Pb4 O7 Cs6 121.61(18) 2_566 1_465
Cs6 Pb4 O7 Cs6 -88.6(7) 2_756 1_465
O11 Pb4 O7 Cs2 107.4(4) 2_666 .
O28 Pb4 O7 Cs2 22.0(4) . .
O28 Pb4 O7 Cs2 77.8(6) 2_666 .
O6 Pb4 O7 Cs2 -154.5(4) 2_566 .
Cs6 Pb4 O7 Cs2 60.7(3) 1_465 .
Cs1 Pb4 O7 Cs2 -61.3(4) 2_566 .
Cs3 Pb4 O7 Cs2 -177.69(19) 2_566 .
Cs6 Pb4 O7 Cs2 -27.9(11) 2_756 .
O9 Cs2 O7 P2 -160.7(4) . .
O25 Cs2 O7 P2 120.8(3) 1_465 .
O15 Cs2 O7 P2 -20.7(5) 1_455 .
O4 Cs2 O7 P2 30.0(3) . .
O26 Cs2 O7 P2 160.4(3) 1_465 .
O17 Cs2 O7 P2 -79.5(4) 1_455 .
O3 Cs2 O7 P2 24.5(3) . .
O19 Cs2 O7 P2 -72.5(3) 1_455 .
O23 Cs2 O7 P2 69.6(4) 1_465 .
P8 Cs2 O7 P2 134.8(3) 1_465 .
P6 Cs2 O7 P2 -86.6(3) 1_455 .
O9 Cs2 O7 Pb4 -0.1(4) . .
O25 Cs2 O7 Pb4 -78.6(4) 1_465 .
O15 Cs2 O7 Pb4 139.9(4) 1_455 .
O4 Cs2 O7 Pb4 -169.4(6) . .
O26 Cs2 O7 Pb4 -39.0(5) 1_465 .
O17 Cs2 O7 Pb4 81.1(5) 1_455 .
O3 Cs2 O7 Pb4 -174.9(4) . .
O19 Cs2 O7 Pb4 88.1(4) 1_455 .
O23 Cs2 O7 Pb4 -129.8(4) 1_465 .
P8 Cs2 O7 Pb4 -64.6(4) 1_465 .
P6 Cs2 O7 Pb4 74.0(4) 1_455 .
O9 Cs2 O7 Cs6 68.50(19) . 1_465
O25 Cs2 O7 Cs6 -9.96(19) 1_465 1_465
O15 Cs2 O7 Cs6 -151.51(19) 1_455 1_465
O4 Cs2 O7 Cs6 -100.8(3) . 1_465
O26 Cs2 O7 Cs6 29.6(3) 1_465 1_465
O17 Cs2 O7 Cs6 149.73(17) 1_455 1_465
O3 Cs2 O7 Cs6 -106.33(18) . 1_465
O19 Cs2 O7 Cs6 156.69(18) 1_455 1_465
O23 Cs2 O7 Cs6 -61.2(2) 1_465 1_465
P8 Cs2 O7 Cs6 4.01(17) 1_465 1_465
P6 Cs2 O7 Cs6 142.63(10) 1_455 1_465
O9 P3 O8 Pb3 -31.0(8) . 1_455
O28 P3 O8 Pb3 100.0(6) . 1_455
O10 P3 O8 Pb3 -146.2(5) . 1_455
Cs3 P3 O8 Pb3 -102.8(13) 1_655 1_455
Cs9 P3 O8 Pb3 -98.6(6) 1_455 1_455
Cs6 P3 O8 Pb3 49.3(7) 1_465 1_455
O9 P3 O8 Cs1 153.3(5) . 2_566
O28 P3 O8 Cs1 -75.6(7) . 2_566
O10 P3 O8 Cs1 38.1(7) . 2_566
Cs3 P3 O8 Cs1 81.5(16) 1_655 2_566
Cs9 P3 O8 Cs1 85.7(5) 1_455 2_566
Cs6 P3 O8 Cs1 -126.3(4) 1_465 2_566
O9 P3 O8 Cs9 67.6(5) . 1_455
O28 P3 O8 Cs9 -161.3(3) . 1_455
O10 P3 O8 Cs9 -47.6(4) . 1_455
Cs3 P3 O8 Cs9 -4.2(15) 1_655 1_455
Cs6 P3 O8 Cs9 147.97(18) 1_465 1_455
O8 P3 O9 Cs7 -82.1(8) . 1_465
O28 P3 O9 Cs7 147.3(6) . 1_465
O10 P3 O9 Cs7 35.1(8) . 1_465
Cs3 P3 O9 Cs7 81.4(6) 1_655 1_465
Cs9 P3 O9 Cs7 -29.4(6) 1_455 1_465
Cs6 P3 O9 Cs7 159.5(7) 1_465 1_465
O8 P3 O9 Cs2 55.0(7) . .
O28 P3 O9 Cs2 -75.6(7) . .
O10 P3 O9 Cs2 172.2(5) . .
Cs3 P3 O9 Cs2 -141.5(7) 1_655 .
Cs9 P3 O9 Cs2 107.6(5) 1_455 .
Cs6 P3 O9 Cs2 -63.4(5) 1_465 .
O8 P3 O9 Cs3 -163.5(4) . 1_655
O28 P3 O9 Cs3 65.9(4) . 1_655
O10 P3 O9 Cs3 -46.3(4) . 1_655
Cs9 P3 O9 Cs3 -110.88(19) 1_455 1_655
Cs6 P3 O9 Cs3 78.1(2) 1_465 1_655
O8 P3 O9 Cs6 118.4(4) . 1_465
O28 P3 O9 Cs6 -12.2(4) . 1_465
O10 P3 O9 Cs6 -124.3(3) . 1_465
Cs3 P3 O9 Cs6 -78.1(2) 1_655 1_465
Cs9 P3 O9 Cs6 171.06(16) 1_455 1_465
O25 Cs2 O9 P3 116.7(6) 1_465 .
O15 Cs2 O9 P3 -119.1(6) 1_455 .
O4 Cs2 O9 P3 21.5(7) . .
O26 Cs2 O9 P3 163.2(7) 1_465 .
O17 Cs2 O9 P3 -112.2(6) 1_455 .
O3 Cs2 O9 P3 24.9(9) . .
O19 Cs2 O9 P3 -70.4(6) 1_455 .
O7 Cs2 O9 P3 14.1(6) . .
O23 Cs2 O9 P3 135.4(5) 1_465 .
P8 Cs2 O9 P3 140.2(6) 1_465 .
P6 Cs2 O9 P3 -93.3(6) 1_455 .
O25 Cs2 O9 Cs7 -90.8(2) 1_465 1_465
O15 Cs2 O9 Cs7 33.4(4) 1_455 1_465
O4 Cs2 O9 Cs7 174.07(16) . 1_465
O26 Cs2 O9 Cs7 -44.32(19) 1_465 1_465
O17 Cs2 O9 Cs7 40.3(2) 1_455 1_465
O3 Cs2 O9 Cs7 177.4(3) . 1_465
O19 Cs2 O9 Cs7 82.2(2) 1_455 1_465
O7 Cs2 O9 Cs7 166.6(2) . 1_465
O23 Cs2 O9 Cs7 -72.1(3) 1_465 1_465
P8 Cs2 O9 Cs7 -67.28(14) 1_465 1_465
P6 Cs2 O9 Cs7 59.22(14) 1_455 1_465
O25 Cs2 O9 Cs3 -18.2(3) 1_465 1_655
O15 Cs2 O9 Cs3 106.0(4) 1_455 1_655
O4 Cs2 O9 Cs3 -113.3(3) . 1_655
O26 Cs2 O9 Cs3 28.3(3) 1_465 1_655
O17 Cs2 O9 Cs3 113.0(3) 1_455 1_655
O3 Cs2 O9 Cs3 -109.9(4) . 1_655
O19 Cs2 O9 Cs3 154.8(3) 1_455 1_655
O7 Cs2 O9 Cs3 -120.7(3) . 1_655
O23 Cs2 O9 Cs3 0.6(4) 1_465 1_655
P8 Cs2 O9 Cs3 5.4(2) 1_465 1_655
P6 Cs2 O9 Cs3 131.9(3) 1_455 1_655
O25 Cs2 O9 Cs6 45.49(16) 1_465 1_465
O15 Cs2 O9 Cs6 169.7(3) 1_455 1_465
O4 Cs2 O9 Cs6 -49.62(19) . 1_465
O26 Cs2 O9 Cs6 91.99(19) 1_465 1_465
O17 Cs2 O9 Cs6 176.64(15) 1_455 1_465
O3 Cs2 O9 Cs6 -46.3(5) . 1_465
O19 Cs2 O9 Cs6 -141.54(17) 1_455 1_465
O7 Cs2 O9 Cs6 -57.07(15) . 1_465
O23 Cs2 O9 Cs6 64.2(3) 1_465 1_465
P8 Cs2 O9 Cs6 69.03(10) 1_465 1_465
P6 Cs2 O9 Cs6 -164.47(13) 1_455 1_465
O12 P4 O10 P3 88.4(7) . .
O13 P4 O10 P3 -152.7(6) . .
O11 P4 O10 P3 -33.0(8) . .
Cs5 P4 O10 P3 -126.6(16) . .
Cs1 P4 O10 P3 39.6(6) 2_566 .
Cs9 P4 O10 P3 92.9(6) 1_455 .
O12 P4 O10 Cs3 -147.1(4) . 1_655
O13 P4 O10 Cs3 -28.2(5) . 1_655
O11 P4 O10 Cs3 91.5(5) . 1_655
Cs5 P4 O10 Cs3 -2(2) . 1_655
Cs1 P4 O10 Cs3 164.1(3) 2_566 1_655
Cs9 P4 O10 Cs3 -142.5(5) 1_455 1_655
O12 P4 O10 Cs9 -4.5(5) . 1_455
O13 P4 O10 Cs9 114.3(4) . 1_455
O11 P4 O10 Cs9 -125.9(4) . 1_455
Cs5 P4 O10 Cs9 140.4(17) . 1_455
Cs1 P4 O10 Cs9 -53.37(19) 2_566 1_455
O9 P3 O10 P4 -178.6(6) . .
O8 P3 O10 P4 -54.1(7) . .
O28 P3 O10 P4 63.9(7) . .
Cs3 P3 O10 P4 137.3(7) 1_655 .
Cs9 P3 O10 P4 -98.0(6) 1_455 .
Cs6 P3 O10 P4 109.9(5) 1_465 .
O9 P3 O10 Cs3 44.1(4) . 1_655
O8 P3 O10 Cs3 168.6(4) . 1_655
O28 P3 O10 Cs3 -73.4(4) . 1_655
Cs9 P3 O10 Cs3 124.7(2) 1_455 1_655
Cs6 P3 O10 Cs3 -27.4(3) 1_465 1_655
O9 P3 O10 Cs9 -80.5(4) . 1_455
O8 P3 O10 Cs9 43.9(4) . 1_455
O28 P3 O10 Cs9 161.9(3) . 1_455
Cs3 P3 O10 Cs9 -124.7(2) 1_655 1_455
Cs6 P3 O10 Cs9 -152.06(18) 1_465 1_455
O12 P4 O11 Pb4 -169.8(5) . 2_666
O13 P4 O11 Pb4 61.4(6) . 2_666
O10 P4 O11 Pb4 -52.0(6) . 2_666
Cs5 P4 O11 Pb4 118.3(5) . 2_666
Cs1 P4 O11 Pb4 -143.8(5) 2_566 2_666
Cs9 P4 O11 Pb4 -115.1(4) 1_455 2_666
O12 P4 O11 Cs6 19.2(10) . 2_756
O13 P4 O11 Cs6 -109.6(8) . 2_756
O10 P4 O11 Cs6 137.0(7) . 2_756
Cs5 P4 O11 Cs6 -52.7(7) . 2_756
Cs1 P4 O11 Cs6 45.2(7) 2_566 2_756
Cs9 P4 O11 Cs6 74.0(8) 1_455 2_756
O12 P4 O11 Cs5 71.9(4) . .
O13 P4 O11 Cs5 -56.9(4) . .
O10 P4 O11 Cs5 -170.3(3) . .
Cs1 P4 O11 Cs5 97.93(14) 2_566 .
Cs9 P4 O11 Cs5 126.7(2) 1_455 .
O12 P4 O11 Cs1 -26.1(4) . 2_566
O13 P4 O11 Cs1 -154.8(4) . 2_566
O10 P4 O11 Cs1 91.8(4) . 2_566
Cs5 P4 O11 Cs1 -97.93(14) . 2_566
Cs9 P4 O11 Cs1 28.7(3) 1_455 2_566
O23 Cs5 O11 P4 -5.9(4) . .
O24 Cs5 O11 P4 44.3(4) . .
O1 Cs5 O11 P4 -117.7(4) 1_645 .
O1 Cs5 O11 P4 153.8(3) 2_666 .
O4 Cs5 O11 P4 148.9(4) 2_666 .
O5 Cs5 O11 P4 104.7(4) 2_666 .
O3 Cs5 O11 P4 -72.5(4) 1_645 .
O13 Cs5 O11 P4 30.2(3) . .
O25 Cs5 O11 P4 21.8(6) . .
P7 Cs5 O11 P4 19.1(3) . .
P1 Cs5 O11 P4 -97.2(3) 1_645 .
O23 Cs5 O11 Pb4 -126.9(3) . 2_666
O24 Cs5 O11 Pb4 -76.7(3) . 2_666
O1 Cs5 O11 Pb4 121.3(3) 1_645 2_666
O1 Cs5 O11 Pb4 32.8(4) 2_666 2_666
O4 Cs5 O11 Pb4 27.9(3) 2_666 2_666
O5 Cs5 O11 Pb4 -16.3(3) 2_666 2_666
O3 Cs5 O11 Pb4 166.5(3) 1_645 2_666
O13 Cs5 O11 Pb4 -90.8(4) . 2_666
O25 Cs5 O11 Pb4 -99.1(4) . 2_666
P7 Cs5 O11 Pb4 -101.9(3) . 2_666
P1 Cs5 O11 Pb4 141.8(3) 1_645 2_666
O23 Cs5 O11 Cs6 146.66(19) . 2_756
O24 Cs5 O11 Cs6 -163.19(18) . 2_756
O1 Cs5 O11 Cs6 34.87(19) 1_645 2_756
O1 Cs5 O11 Cs6 -53.6(3) 2_666 2_756
O4 Cs5 O11 Cs6 -58.57(18) 2_666 2_756
O5 Cs5 O11 Cs6 -102.7(2) 2_666 2_756
O3 Cs5 O11 Cs6 80.06(19) 1_645 2_756
O13 Cs5 O11 Cs6 -177.3(3) . 2_756
O25 Cs5 O11 Cs6 174.4(3) . 2_756
P7 Cs5 O11 Cs6 171.64(12) . 2_756
P1 Cs5 O11 Cs6 55.38(14) 1_645 2_756
O23 Cs5 O11 Cs1 79.3(2) . 2_566
O24 Cs5 O11 Cs1 129.41(19) . 2_566
O1 Cs5 O11 Cs1 -32.5(2) 1_645 2_566
O1 Cs5 O11 Cs1 -121.0(2) 2_666 2_566
O4 Cs5 O11 Cs1 -125.97(19) 2_666 2_566
O5 Cs5 O11 Cs1 -170.1(2) 2_666 2_566
O3 Cs5 O11 Cs1 12.7(2) 1_645 2_566
O13 Cs5 O11 Cs1 115.3(3) . 2_566
O25 Cs5 O11 Cs1 107.0(4) . 2_566
P7 Cs5 O11 Cs1 104.24(14) . 2_566
P1 Cs5 O11 Cs1 -12.02(15) 1_645 2_566
O13 P4 O12 Pb2 18.2(11) . 1_455
O11 P4 O12 Pb2 -110.8(9) . 1_455
O10 P4 O12 Pb2 130.9(8) . 1_455
Cs5 P4 O12 Pb2 -43.7(8) . 1_455
Cs1 P4 O12 Pb2 -144.5(11) 2_566 1_455
Cs9 P4 O12 Pb2 125.8(10) 1_455 1_455
O13 P4 O12 Cs1 162.7(4) . 2_566
O11 P4 O12 Cs1 33.7(6) . 2_566
O10 P4 O12 Cs1 -84.7(4) . 2_566
Cs5 P4 O12 Cs1 100.7(3) . 2_566
Cs9 P4 O12 Cs1 -89.7(4) 1_455 2_566
O13 P4 O12 Cs9 -107.6(5) . 1_455
O11 P4 O12 Cs9 123.4(4) . 1_455
O10 P4 O12 Cs9 5.1(5) . 1_455
Cs5 P4 O12 Cs9 -169.5(3) . 1_455
Cs1 P4 O12 Cs9 89.7(4) 2_566 1_455
O13 P4 O12 Cs5 62.0(4) . .
O11 P4 O12 Cs5 -67.1(4) . .
O10 P4 O12 Cs5 174.6(3) . .
Cs1 P4 O12 Cs5 -100.7(3) 2_566 .
Cs9 P4 O12 Cs5 169.5(3) 1_455 .
O23 Cs5 O12 P4 -114.8(4) . .
O24 Cs5 O12 P4 -68.9(4) . .
O1 Cs5 O12 P4 122.2(4) 1_645 .
O1 Cs5 O12 P4 65.2(12) 2_666 .
O4 Cs5 O12 P4 36.5(4) 2_666 .
O5 Cs5 O12 P4 -6.4(4) 2_666 .
O3 Cs5 O12 P4 168.0(4) 1_645 .
O13 Cs5 O12 P4 -33.4(3) . .
O25 Cs5 O12 P4 -117.7(3) . .
P7 Cs5 O12 P4 -91.1(3) . .
O11 Cs5 O12 P4 34.2(3) . .
P1 Cs5 O12 P4 146.5(4) 1_645 .
O23 Cs5 O12 Pb2 41.6(2) . 1_455
O24 Cs5 O12 Pb2 87.5(2) . 1_455
O1 Cs5 O12 Pb2 -81.4(2) 1_645 1_455
O1 Cs5 O12 Pb2 -138.4(10) 2_666 1_455
O4 Cs5 O12 Pb2 -167.07(19) 2_666 1_455
O5 Cs5 O12 Pb2 150.0(2) 2_666 1_455
O3 Cs5 O12 Pb2 -35.6(2) 1_645 1_455
O13 Cs5 O12 Pb2 123.0(4) . 1_455
O25 Cs5 O12 Pb2 38.7(3) . 1_455
P7 Cs5 O12 Pb2 65.33(17) . 1_455
O11 Cs5 O12 Pb2 -169.4(4) . 1_455
P1 Cs5 O12 Pb2 -57.11(16) 1_645 1_455
O23 Cs5 O12 Cs1 137.3(3) . 2_566
O24 Cs5 O12 Cs1 -176.7(2) . 2_566
O1 Cs5 O12 Cs1 14.4(2) 1_645 2_566
O1 Cs5 O12 Cs1 -42.6(12) 2_666 2_566
O4 Cs5 O12 Cs1 -71.3(3) 2_666 2_566
O5 Cs5 O12 Cs1 -114.2(2) 2_666 2_566
O3 Cs5 O12 Cs1 60.2(2) 1_645 2_566
O13 Cs5 O12 Cs1 -141.2(4) . 2_566
O25 Cs5 O12 Cs1 134.5(2) . 2_566
P7 Cs5 O12 Cs1 161.1(2) . 2_566
O11 Cs5 O12 Cs1 -73.6(3) . 2_566
P1 Cs5 O12 Cs1 38.67(16) 1_645 2_566
O23 Cs5 O12 Cs9 8.7(12) . 1_455
O24 Cs5 O12 Cs9 54.7(13) . 1_455
O1 Cs5 O12 Cs9 -114.3(13) 1_645 1_455
O1 Cs5 O12 Cs9 -171.2(11) 2_666 1_455
O4 Cs5 O12 Cs9 160.1(12) 2_666 1_455
O5 Cs5 O12 Cs9 117.2(13) 2_666 1_455
O3 Cs5 O12 Cs9 -68.4(13) 1_645 1_455
O13 Cs5 O12 Cs9 90.2(13) . 1_455
O25 Cs5 O12 Cs9 5.8(14) . 1_455
P7 Cs5 O12 Cs9 32.5(13) . 1_455
O11 Cs5 O12 Cs9 157.8(14) . 1_455
P1 Cs5 O12 Cs9 -89.9(13) 1_645 1_455
O12 P4 O13 Pb3 -152.2(8) . .
O11 P4 O13 Pb3 -23.3(10) . .
O10 P4 O13 Pb3 92.9(9) . .
Cs5 P4 O13 Pb3 -82.8(9) . .
Cs1 P4 O13 Pb3 -118.7(9) 2_566 .
Cs9 P4 O13 Pb3 153.6(7) 1_455 .
O12 P4 O13 Cs5 -69.4(4) . .
O11 P4 O13 Cs5 59.5(4) . .
O10 P4 O13 Cs5 175.6(3) . .
Cs1 P4 O13 Cs5 -36.0(9) 2_566 .
Cs9 P4 O13 Cs5 -123.66(17) 1_455 .
O24 Pb3 O13 P4 129.1(9) . .
O6 Pb3 O13 P4 -35.2(9) 1_655 .
O5 Pb3 O13 P4 46.3(9) 2_666 .
O19 Pb3 O13 P4 -122.7(9) . .
O8 Pb3 O13 P4 121.1(9) 1_655 .
Cs5 Pb3 O13 P4 82.6(9) . .
Cs9 Pb3 O13 P4 164.3(8) . .
Cs2 Pb3 O13 P4 -91.3(9) 1_655 .
Cs1 Pb3 O13 P4 100.9(9) 2_666 .
Cs3 Pb3 O13 P4 -77.1(9) 1_655 .
O24 Pb3 O13 Cs5 46.5(2) . .
O6 Pb3 O13 Cs5 -117.8(2) 1_655 .
O5 Pb3 O13 Cs5 -36.3(2) 2_666 .
O19 Pb3 O13 Cs5 154.7(2) . .
O8 Pb3 O13 Cs5 38.5(7) 1_655 .
Cs9 Pb3 O13 Cs5 81.76(17) . .
Cs2 Pb3 O13 Cs5 -173.87(3) 1_655 .
Cs1 Pb3 O13 Cs5 18.3(2) 2_666 .
Cs3 Pb3 O13 Cs5 -159.7(2) 1_655 .
O23 Cs5 O13 P4 109.0(4) . .
O24 Cs5 O13 P4 167.1(5) . .
O1 Cs5 O13 P4 5.5(4) 1_645 .
O1 Cs5 O13 P4 -132.2(4) 2_666 .
O4 Cs5 O13 P4 -95.4(4) 2_666 .
O5 Cs5 O13 P4 -118.5(4) 2_666 .
O3 Cs5 O13 P4 51.3(4) 1_645 .
O25 Cs5 O13 P4 145.4(3) . .
P7 Cs5 O13 P4 136.6(4) . .
O11 Cs5 O13 P4 -30.2(3) . .
P1 Cs5 O13 P4 32.2(4) 1_645 .
O23 Cs5 O13 Pb3 -102.3(3) . .
O24 Cs5 O13 Pb3 -44.1(2) . .
O1 Cs5 O13 Pb3 154.2(2) 1_645 .
O1 Cs5 O13 Pb3 16.6(4) 2_666 .
O4 Cs5 O13 Pb3 53.4(2) 2_666 .
O5 Cs5 O13 Pb3 30.3(2) 2_666 .
O3 Cs5 O13 Pb3 -159.9(2) 1_645 .
O25 Cs5 O13 Pb3 -65.8(3) . .
P7 Cs5 O13 Pb3 -74.62(19) . .
O11 Cs5 O13 Pb3 118.6(4) . .
P1 Cs5 O13 Pb3 -179.04(13) 1_645 .
O15 P5 O14 Pb1 166.1(4) . 2_765
O16 P5 O14 Pb1 34.8(5) . 2_765
O17 P5 O14 Pb1 -77.6(5) . 2_765
Cs8 P5 O14 Pb1 101.9(3) 1_465 2_765
Cs8 P5 O14 Pb1 89.5(11) 2_865 2_765
Cs3 P5 O14 Pb1 -160.6(4) 1_655 2_765
Cs2 P5 O14 Pb1 -136.0(2) 1_655 2_765
Cs9 P5 O14 Pb1 -18.1(4) 2_865 2_765
O15 P5 O14 Cs3 -33.3(5) . 1_655
O16 P5 O14 Cs3 -164.6(4) . 1_655
O17 P5 O14 Cs3 83.0(4) . 1_655
Cs8 P5 O14 Cs3 -97.50(19) 1_465 1_655
Cs8 P5 O14 Cs3 -110.0(10) 2_865 1_655
Cs2 P5 O14 Cs3 24.6(3) 1_655 1_655
Cs9 P5 O14 Cs3 142.48(13) 2_865 1_655
O15 P5 O14 Cs7 31.8(13) . 1_465
O16 P5 O14 Cs7 -99.5(11) . 1_465
O17 P5 O14 Cs7 148.1(10) . 1_465
Cs8 P5 O14 Cs7 -32.4(10) 1_465 1_465
Cs8 P5 O14 Cs7 -45(2) 2_865 1_465
Cs3 P5 O14 Cs7 65.1(10) 1_655 1_465
Cs2 P5 O14 Cs7 89.7(11) 1_655 1_465
Cs9 P5 O14 Cs7 -152.4(9) 2_865 1_465
O15 P5 O14 Cs8 64.2(4) . 1_465
O16 P5 O14 Cs8 -67.1(4) . 1_465
O17 P5 O14 Cs8 -179.5(4) . 1_465
Cs8 P5 O14 Cs8 -12.5(11) 2_865 1_465
Cs3 P5 O14 Cs8 97.50(19) 1_655 1_465
Cs2 P5 O14 Cs8 122.1(2) 1_655 1_465
Cs9 P5 O14 Cs8 -120.02(15) 2_865 1_465
O16 P5 O15 Pb2 63.8(17) . 1_465
O14 P5 O15 Pb2 -66.2(17) . 1_465
O17 P5 O15 Pb2 175.5(15) . 1_465
Cs8 P5 O15 Pb2 -4.4(15) 1_465 1_465
Cs8 P5 O15 Pb2 94.8(16) 2_865 1_465
Cs3 P5 O15 Pb2 -98.5(16) 1_655 1_465
Cs2 P5 O15 Pb2 -179.3(18) 1_655 1_465
Cs9 P5 O15 Pb2 119.1(15) 2_865 1_465
O16 P5 O15 Cs8 -31.0(5) . 2_865
O14 P5 O15 Cs8 -161.0(4) . 2_865
O17 P5 O15 Cs8 80.7(4) . 2_865
Cs8 P5 O15 Cs8 -99.19(18) 1_465 2_865
Cs3 P5 O15 Cs8 166.7(3) 1_655 2_865
Cs2 P5 O15 Cs8 85.9(3) 1_655 2_865
Cs9 P5 O15 Cs8 24.3(5) 2_865 2_865
O16 P5 O15 Cs2 -116.9(5) . 1_655
O14 P5 O15 Cs2 113.1(4) . 1_655
O17 P5 O15 Cs2 -5.2(5) . 1_655
Cs8 P5 O15 Cs2 174.9(3) 1_465 1_655
Cs8 P5 O15 Cs2 -85.9(3) 2_865 1_655
Cs3 P5 O15 Cs2 80.8(3) 1_655 1_655
Cs9 P5 O15 Cs2 -61.6(5) 2_865 1_655
O16 P5 O15 Cs3 162.4(4) . 1_655
O14 P5 O15 Cs3 32.3(5) . 1_655
O17 P5 O15 Cs3 -86.0(4) . 1_655
Cs8 P5 O15 Cs3 94.15(19) 1_465 1_655
Cs8 P5 O15 Cs3 -166.7(3) 2_865 1_655
Cs2 P5 O15 Cs3 -80.8(3) 1_655 1_655
Cs9 P5 O15 Cs3 -142.3(3) 2_865 1_655
O16 P5 O15 Cs8 68.2(5) . 1_465
O14 P5 O15 Cs8 -61.9(4) . 1_465
O17 P5 O15 Cs8 179.9(3) . 1_465
Cs8 P5 O15 Cs8 99.19(18) 2_865 1_465
Cs3 P5 O15 Cs8 -94.15(19) 1_655 1_465
Cs2 P5 O15 Cs8 -174.9(3) 1_655 1_465
Cs9 P5 O15 Cs8 123.5(3) 2_865 1_465
O15 P5 O16 Pb2 -79.8(17) . 2_865
O14 P5 O16 Pb2 51.3(17) . 2_865
O17 P5 O16 Pb2 167.2(15) . 2_865
Cs8 P5 O16 Pb2 -12.4(15) 1_465 2_865
Cs8 P5 O16 Pb2 -112.2(17) 2_865 2_865
Cs3 P5 O16 Pb2 -4(3) 1_655 2_865
Cs2 P5 O16 Pb2 -138.3(14) 1_655 2_865
Cs9 P5 O16 Pb2 152.8(19) 2_865 2_865
O15 P5 O16 Cs8 32.5(5) . 2_865
O14 P5 O16 Cs8 163.5(3) . 2_865
O17 P5 O16 Cs8 -80.6(4) . 2_865
Cs8 P5 O16 Cs8 99.8(2) 1_465 2_865
Cs3 P5 O16 Cs8 107.9(13) 1_655 2_865
Cs2 P5 O16 Cs8 -26.0(4) 1_655 2_865
Cs9 P5 O16 Cs8 -95.0(4) 2_865 2_865
O15 P5 O16 Cs9 127.4(4) . 2_865
O14 P5 O16 Cs9 -101.5(5) . 2_865
O17 P5 O16 Cs9 14.4(5) . 2_865
Cs8 P5 O16 Cs9 -165.2(4) 1_465 2_865
Cs8 P5 O16 Cs9 95.0(4) 2_865 2_865
Cs3 P5 O16 Cs9 -157.2(10) 1_655 2_865
Cs2 P5 O16 Cs9 68.9(5) 1_655 2_865
O15 P5 O16 Cs8 -67.3(4) . 1_465
O14 P5 O16 Cs8 63.7(4) . 1_465
O17 P5 O16 Cs8 179.6(3) . 1_465
Cs8 P5 O16 Cs8 -99.8(2) 2_865 1_465
Cs3 P5 O16 Cs8 8.1(13) 1_655 1_465
Cs2 P5 O16 Cs8 -125.8(2) 1_655 1_465
Cs9 P5 O16 Cs8 165.2(4) 2_865 1_465
O18 P6 O17 P5 172.4(7) . .
O19 P6 O17 P5 -62.9(8) . .
O20 P6 O17 P5 52.2(8) . .
Pb1 P6 O17 P5 9.1(9) . .
Cs7 P6 O17 P5 104.1(6) 2_855 .
Cs2 P6 O17 P5 -112.3(7) 1_655 .
Cs7 P6 O17 P5 178.6(7) 1_565 .
Cs9 P6 O17 P5 114.0(7) 2_865 .
Cs9 P6 O17 P5 -180.0(4) . .
O18 P6 O17 Cs2 -75.3(5) . 1_655
O19 P6 O17 Cs2 49.4(5) . 1_655
O20 P6 O17 Cs2 164.5(4) . 1_655
Pb1 P6 O17 Cs2 121.4(3) . 1_655
Cs7 P6 O17 Cs2 -143.57(16) 2_855 1_655
Cs7 P6 O17 Cs2 -69.05(16) 1_565 1_655
Cs9 P6 O17 Cs2 -133.7(3) 2_865 1_655
Cs9 P6 O17 Cs2 -67.7(4) . 1_655
O18 P6 O17 Cs9 58.5(5) . 2_865
O19 P6 O17 Cs9 -176.9(4) . 2_865
O20 P6 O17 Cs9 -61.7(4) . 2_865
Pb1 P6 O17 Cs9 -104.9(3) . 2_865
Cs7 P6 O17 Cs9 -9.8(4) 2_855 2_865
Cs2 P6 O17 Cs9 133.7(3) 1_655 2_865
Cs7 P6 O17 Cs9 64.68(15) 1_565 2_865
Cs9 P6 O17 Cs9 66.1(4) . 2_865
O15 P5 O17 P6 114.7(7) . .
O16 P5 O17 P6 -125.6(7) . .
O14 P5 O17 P6 -7.2(8) . .
Cs8 P5 O17 P6 -79(41) 1_465 .
Cs8 P5 O17 P6 176.6(6) 2_865 .
Cs3 P5 O17 P6 52.1(7) 1_655 .
Cs2 P5 O17 P6 109.6(7) 1_655 .
Cs9 P5 O17 P6 -112.5(7) 2_865 .
O15 P5 O17 Cs2 5.0(5) . 1_655
O16 P5 O17 Cs2 124.8(4) . 1_655
O14 P5 O17 Cs2 -116.9(4) . 1_655
Cs8 P5 O17 Cs2 171(100) 1_465 1_655
Cs8 P5 O17 Cs2 67.0(2) 2_865 1_655
Cs3 P5 O17 Cs2 -57.6(2) 1_655 1_655
Cs9 P5 O17 Cs2 137.9(4) 2_865 1_655
O15 P5 O17 Cs9 -132.9(4) . 2_865
O16 P5 O17 Cs9 -13.1(5) . 2_865
O14 P5 O17 Cs9 105.3(4) . 2_865
Cs8 P5 O17 Cs9 33(41) 1_465 2_865
Cs8 P5 O17 Cs9 -70.91(19) 2_865 2_865
Cs3 P5 O17 Cs9 164.55(17) 1_655 2_865
Cs2 P5 O17 Cs9 -137.9(4) 1_655 2_865
O19 P6 O18 Cs7 -108.3(6) . 1_565
O20 P6 O18 Cs7 125.2(6) . 1_565
O17 P6 O18 Cs7 10.4(7) . 1_565
Pb1 P6 O18 Cs7 176.0(3) . 1_565
Cs7 P6 O18 Cs7 128.7(7) 2_855 1_565
Cs2 P6 O18 Cs7 -45.6(5) 1_655 1_565
Cs9 P6 O18 Cs7 59.8(5) 2_865 1_565
Cs9 P6 O18 Cs7 -157.2(12) . 1_565
O19 P6 O18 Cs9 48.9(9) . .
O20 P6 O18 Cs9 -77.6(8) . .
O17 P6 O18 Cs9 167.6(6) . .
Pb1 P6 O18 Cs9 -26.7(9) . .
Cs7 P6 O18 Cs9 -74.1(6) 2_855 .
Cs2 P6 O18 Cs9 111.6(7) 1_655 .
Cs7 P6 O18 Cs9 157.2(12) 1_565 .
Cs9 P6 O18 Cs9 -142.9(8) 2_865 .
O19 P6 O18 Cs7 123.0(4) . 2_855
O20 P6 O18 Cs7 -3.5(5) . 2_855
O17 P6 O18 Cs7 -118.3(4) . 2_855
Pb1 P6 O18 Cs7 47.4(4) . 2_855
Cs2 P6 O18 Cs7 -174.30(19) 1_655 2_855
Cs7 P6 O18 Cs7 -128.7(7) 1_565 2_855
Cs9 P6 O18 Cs7 -68.83(17) 2_865 2_855
Cs9 P6 O18 Cs7 74.1(6) . 2_855
O12 Cs9 O18 P6 -107.8(7) 1_655 .
O8 Cs9 O18 P6 -75.1(8) 1_655 .
O22 Cs9 O18 P6 26.7(8) . .
O24 Cs9 O18 P6 -14.2(8) . .
O16 Cs9 O18 P6 132.9(7) 2_865 .
O10 Cs9 O18 P6 -117.7(7) 1_655 .
O27 Cs9 O18 P6 26.7(11) . .
O17 Cs9 O18 P6 130.1(8) 2_865 .
O21 Cs9 O18 P6 23.2(7) . .
P7 Cs9 O18 P6 10.3(7) . .
P3 Cs9 O18 P6 -98.7(8) 1_655 .
O12 Cs9 O18 Cs7 54.7(5) 1_655 1_565
O8 Cs9 O18 Cs7 87.4(2) 1_655 1_565
O22 Cs9 O18 Cs7 -170.77(19) . 1_565
O24 Cs9 O18 Cs7 148.3(2) . 1_565
O16 Cs9 O18 Cs7 -64.6(4) 2_865 1_565
O10 Cs9 O18 Cs7 44.8(2) 1_655 1_565
O27 Cs9 O18 Cs7 -170.8(3) . 1_565
O17 Cs9 O18 Cs7 -67.4(2) 2_865 1_565
O21 Cs9 O18 Cs7 -174.3(3) . 1_565
P7 Cs9 O18 Cs7 172.8(2) . 1_565
P3 Cs9 O18 Cs7 63.79(17) 1_655 1_565
O12 Cs9 O18 Cs7 172.5(3) 1_655 2_855
O8 Cs9 O18 Cs7 -154.69(19) 1_655 2_855
O22 Cs9 O18 Cs7 -52.9(2) . 2_855
O24 Cs9 O18 Cs7 -93.78(17) . 2_855
O16 Cs9 O18 Cs7 53.2(3) 2_865 2_855
O10 Cs9 O18 Cs7 162.67(15) 1_655 2_855
O27 Cs9 O18 Cs7 -52.9(5) . 2_855
O17 Cs9 O18 Cs7 50.48(17) 2_865 2_855
O21 Cs9 O18 Cs7 -56.40(17) . 2_855
P7 Cs9 O18 Cs7 -69.32(12) . 2_855
P3 Cs9 O18 Cs7 -178.33(15) 1_655 2_855
O18 P6 O19 Pb3 -13.3(8) . .
O20 P6 O19 Pb3 115.8(6) . .
O17 P6 O19 Pb3 -130.6(5) . .
Pb1 P6 O19 Pb3 100.5(5) . .
Cs7 P6 O19 Pb3 63.7(7) 2_855 .
Cs2 P6 O19 Pb3 -86.2(5) 1_655 .
Cs7 P6 O19 Pb3 -52.5(7) 1_565 .
Cs9 P6 O19 Pb3 -141.3(12) 2_865 .
Cs9 P6 O19 Pb3 7.2(6) . .
O18 P6 O19 Cs3 146.7(5) . 1_655
O20 P6 O19 Cs3 -84.1(6) . 1_655
O17 P6 O19 Cs3 29.4(7) . 1_655
Pb1 P6 O19 Cs3 -99.5(5) . 1_655
Cs7 P6 O19 Cs3 -136.3(3) 2_855 1_655
Cs2 P6 O19 Cs3 73.8(4) 1_655 1_655
Cs7 P6 O19 Cs3 107.5(5) 1_565 1_655
Cs9 P6 O19 Cs3 19(2) 2_865 1_655
Cs9 P6 O19 Cs3 167.2(4) . 1_655
O18 P6 O19 Cs2 72.9(4) . 1_655
O20 P6 O19 Cs2 -158.0(3) . 1_655
O17 P6 O19 Cs2 -44.4(4) . 1_655
Pb1 P6 O19 Cs2 -173.3(3) . 1_655
Cs7 P6 O19 Cs2 149.9(2) 2_855 1_655
Cs7 P6 O19 Cs2 33.7(3) 1_565 1_655
Cs9 P6 O19 Cs2 -55.1(16) 2_865 1_655
Cs9 P6 O19 Cs2 93.38(14) . 1_655
O13 Pb3 O19 P6 -126.2(6) . .
O24 Pb3 O19 P6 -54.9(7) . .
O6 Pb3 O19 P6 148.2(6) 1_655 .
O5 Pb3 O19 P6 -174.8(7) 2_666 .
O8 Pb3 O19 P6 29.8(7) 1_655 .
Cs5 Pb3 O19 P6 -100.3(6) . .
Cs9 Pb3 O19 P6 -7.1(6) . .
Cs2 Pb3 O19 P6 86.6(6) 1_655 .
Cs1 Pb3 O19 P6 -20.6(8) 2_666 .
Cs3 Pb3 O19 P6 164.0(8) 1_655 .
O13 Pb3 O19 Cs3 69.8(3) . 1_655
O24 Pb3 O19 Cs3 141.1(3) . 1_655
O6 Pb3 O19 Cs3 -15.8(3) 1_655 1_655
O5 Pb3 O19 Cs3 21.2(11) 2_666 1_655
O8 Pb3 O19 Cs3 -134.2(2) 1_655 1_655
Cs5 Pb3 O19 Cs3 95.7(2) . 1_655
Cs9 Pb3 O19 Cs3 -171.1(2) . 1_655
Cs2 Pb3 O19 Cs3 -77.4(2) 1_655 1_655
Cs1 Pb3 O19 Cs3 175.44(4) 2_666 1_655
O13 Pb3 O19 Cs2 147.2(3) . 1_655
O24 Pb3 O19 Cs2 -141.4(2) . 1_655
O6 Pb3 O19 Cs2 61.6(2) 1_655 1_655
O5 Pb3 O19 Cs2 98.7(10) 2_666 1_655
O8 Pb3 O19 Cs2 -56.7(3) 1_655 1_655
Cs5 Pb3 O19 Cs2 173.16(3) . 1_655
Cs9 Pb3 O19 Cs2 -93.70(14) . 1_655
Cs1 Pb3 O19 Cs2 -107.1(2) 2_666 1_655
Cs3 Pb3 O19 Cs2 77.4(2) 1_655 1_655
O18 P6 O20 Pb1 111.1(5) . .
O19 P6 O20 Pb1 -19.7(5) . .
O17 P6 O20 Pb1 -134.6(4) . .
Cs7 P6 O20 Pb1 107.0(4) 2_855 .
Cs2 P6 O20 Pb1 -95.2(9) 1_655 .
Cs7 P6 O20 Pb1 147.5(2) 1_565 .
Cs9 P6 O20 Pb1 174.7(3) 2_865 .
Cs9 P6 O20 Pb1 83.2(3) . .
O18 P6 O20 Cs7 4.1(6) . 2_855
O19 P6 O20 Cs7 -126.7(4) . 2_855
O17 P6 O20 Cs7 118.4(4) . 2_855
Pb1 P6 O20 Cs7 -107.0(4) . 2_855
Cs2 P6 O20 Cs7 157.8(7) 1_655 2_855
Cs7 P6 O20 Cs7 40.6(5) 1_565 2_855
Cs9 P6 O20 Cs7 67.7(2) 2_865 2_855
Cs9 P6 O20 Cs7 -23.7(3) . 2_855
O21 Pb1 O20 P6 -74.0(4) . .
O14 Pb1 O20 P6 -156.6(4) 2_765 .
Cs7 Pb1 O20 P6 -111.7(4) 2_855 .
Cs9 Pb1 O20 P6 118.4(3) 1_455 .
Cs3 Pb1 O20 P6 50.1(3) 1_655 .
Cs8 Pb1 O20 P6 -115.0(3) 2_855 .
O21 Pb1 O20 Cs7 37.7(3) . 2_855
O14 Pb1 O20 Cs7 -44.9(2) 2_765 2_855
P6 Pb1 O20 Cs7 111.7(4) . 2_855
Cs9 Pb1 O20 Cs7 -129.84(17) 1_455 2_855
Cs3 Pb1 O20 Cs7 161.8(2) 1_655 2_855
Cs8 Pb1 O20 Cs7 -3.3(2) 2_855 2_855
O23 P7 O21 Pb1 47.1(7) . .
O24 P7 O21 Pb1 -86.0(6) . .
O22 P7 O21 Pb1 161.9(5) . .
Cs8 P7 O21 Pb1 103.1(5) 2_855 .
Cs5 P7 O21 Pb1 -19.3(9) . .
Cs9 P7 O21 Pb1 -142.6(5) . .
O23 P7 O21 Cs7 -118.0(6) . 2_855
O24 P7 O21 Cs7 108.9(6) . 2_855
O22 P7 O21 Cs7 -3.2(7) . 2_855
Cs8 P7 O21 Cs7 -62.0(5) 2_855 2_855
Cs5 P7 O21 Cs7 175.6(2) . 2_855
Cs9 P7 O21 Cs7 52.3(5) . 2_855
O23 P7 O21 Cs8 -56.0(4) . 2_855
O24 P7 O21 Cs8 170.9(4) . 2_855
O22 P7 O21 Cs8 58.8(3) . 2_855
Cs5 P7 O21 Cs8 -122.5(4) . 2_855
Cs9 P7 O21 Cs8 114.25(14) . 2_855
O23 P7 O21 Cs9 -170.3(4) . .
O24 P7 O21 Cs9 56.6(4) . .
O22 P7 O21 Cs9 -55.4(3) . .
Cs8 P7 O21 Cs9 -114.25(14) 2_855 .
Cs5 P7 O21 Cs9 123.3(4) . .
O20 Pb1 O21 P7 154.6(6) . .
O14 Pb1 O21 P7 -122.4(6) 2_765 .
P6 Pb1 O21 P7 126.6(6) . .
Cs7 Pb1 O21 P7 -169.9(7) 2_855 .
Cs9 Pb1 O21 P7 -36.8(7) 1_455 .
Cs3 Pb1 O21 P7 80.7(6) 1_655 .
Cs8 Pb1 O21 P7 -89.6(6) 2_855 .
O20 Pb1 O21 Cs7 -35.5(2) . 2_855
O14 Pb1 O21 Cs7 47.4(2) 2_765 2_855
P6 Pb1 O21 Cs7 -63.54(17) . 2_855
Cs9 Pb1 O21 Cs7 133.04(16) 1_455 2_855
Cs3 Pb1 O21 Cs7 -109.40(18) 1_655 2_855
Cs8 Pb1 O21 Cs7 80.3(2) 2_855 2_855
O20 Pb1 O21 Cs8 -115.8(3) . 2_855
O14 Pb1 O21 Cs8 -32.8(2) 2_765 2_855
P6 Pb1 O21 Cs8 -143.8(3) . 2_855
Cs7 Pb1 O21 Cs8 -80.3(2) 2_855 2_855
Cs9 Pb1 O21 Cs8 52.7(4) 1_455 2_855
Cs3 Pb1 O21 Cs8 170.31(8) 1_655 2_855
O20 Pb1 O21 Cs9 36.9(4) . .
O14 Pb1 O21 Cs9 119.9(5) 2_765 .
P6 Pb1 O21 Cs9 8.9(4) . .
Cs7 Pb1 O21 Cs9 72.5(4) 2_855 .
Cs9 Pb1 O21 Cs9 -154.5(2) 1_455 .
Cs3 Pb1 O21 Cs9 -36.9(5) 1_655 .
Cs8 Pb1 O21 Cs9 152.8(6) 2_855 .
O18 Cs9 O21 P7 -147.2(4) . .
O12 Cs9 O21 P7 -6.3(5) 1_655 .
O8 Cs9 O21 P7 -65.6(3) 1_655 .
O22 Cs9 O21 P7 37.9(3) . .
O24 Cs9 O21 P7 -30.9(3) . .
O16 Cs9 O21 P7 85.4(4) 2_865 .
O10 Cs9 O21 P7 -74.8(4) 1_655 .
O27 Cs9 O21 P7 34.7(3) . .
O17 Cs9 O21 P7 127.8(3) 2_865 .
P3 Cs9 O21 P7 -81.1(3) 1_655 .
O18 Cs9 O21 Pb1 -15.0(4) . .
O12 Cs9 O21 Pb1 125.9(4) 1_655 .
O8 Cs9 O21 Pb1 66.7(5) 1_655 .
O22 Cs9 O21 Pb1 170.2(6) . .
O24 Cs9 O21 Pb1 101.4(5) . .
O16 Cs9 O21 Pb1 -142.3(4) 2_865 .
O10 Cs9 O21 Pb1 57.5(6) 1_655 .
O27 Cs9 O21 Pb1 166.9(5) . .
O17 Cs9 O21 Pb1 -99.9(5) 2_865 .
P7 Cs9 O21 Pb1 132.3(7) . .
P3 Cs9 O21 Pb1 51.2(5) 1_655 .
O18 Cs9 O21 Cs7 67.0(2) . 2_855
O12 Cs9 O21 Cs7 -152.1(2) 1_655 2_855
O8 Cs9 O21 Cs7 148.63(17) 1_655 2_855
O22 Cs9 O21 Cs7 -107.9(3) . 2_855
O24 Cs9 O21 Cs7 -176.7(3) . 2_855
O16 Cs9 O21 Cs7 -60.3(2) 2_865 2_855
O10 Cs9 O21 Cs7 139.4(2) 1_655 2_855
O27 Cs9 O21 Cs7 -111.10(19) . 2_855
O17 Cs9 O21 Cs7 -17.91(18) 2_865 2_855
P7 Cs9 O21 Cs7 -145.8(4) . 2_855
P3 Cs9 O21 Cs7 133.14(10) 1_655 2_855
O18 Cs9 O21 Cs8 136.7(3) . 2_855
O12 Cs9 O21 Cs8 -82.4(3) 1_655 2_855
O8 Cs9 O21 Cs8 -141.7(2) 1_655 2_855
O22 Cs9 O21 Cs8 -38.2(2) . 2_855
O24 Cs9 O21 Cs8 -107.0(3) . 2_855
O16 Cs9 O21 Cs8 9.4(3) 2_865 2_855
O10 Cs9 O21 Cs8 -150.9(2) 1_655 2_855
O27 Cs9 O21 Cs8 -41.4(2) . 2_855
O17 Cs9 O21 Cs8 51.8(2) 2_865 2_855
P7 Cs9 O21 Cs8 -76.1(3) . 2_855
P3 Cs9 O21 Cs8 -157.16(16) 1_655 2_855
O23 P7 O22 P8 -58.6(7) . .
O24 P7 O22 P8 64.8(7) . .
O21 P7 O22 P8 -177.9(6) . .
Cs8 P7 O22 P8 -112.0(6) 2_855 .
Cs5 P7 O22 P8 3.1(7) . .
Cs9 P7 O22 P8 116.9(6) . .
O23 P7 O22 Cs8 53.4(4) . 2_855
O24 P7 O22 Cs8 176.8(3) . 2_855
O21 P7 O22 Cs8 -65.9(4) . 2_855
Cs5 P7 O22 Cs8 115.06(19) . 2_855
Cs9 P7 O22 Cs8 -131.1(2) . 2_855
O23 P7 O22 Cs9 -175.5(4) . .
O24 P7 O22 Cs9 -52.1(4) . .
O21 P7 O22 Cs9 65.3(4) . .
Cs8 P7 O22 Cs9 131.1(2) 2_855 .
Cs5 P7 O22 Cs9 -113.83(19) . .
O23 P7 O22 Cs8 103.2(11) . .
O24 P7 O22 Cs8 -133.3(11) . .
O21 P7 O22 Cs8 -16.0(12) . .
Cs8 P7 O22 Cs8 49.9(10) 2_855 .
Cs5 P7 O22 Cs8 164.9(9) . .
Cs9 P7 O22 Cs8 -81.2(11) . .
O25 P8 O22 P7 -3.0(7) . .
O26 P8 O22 P7 119.1(6) . .
O27 P8 O22 P7 -123.9(6) . .
Cs8 P8 O22 P7 173.7(6) . .
Cs2 P8 O22 P7 56.1(6) 1_645 .
Cs1 P8 O22 P7 -57.5(6) 2_666 .
Cs8 P8 O22 P7 102.3(6) 2_855 .
Cs9 P8 O22 P7 -109.3(7) . .
Cs3 P8 O22 P7 -177.1(6) 1_745 .
Cs6 P8 O22 P7 -1.7(8) . .
O25 P8 O22 Cs8 -105.3(4) . 2_855
O26 P8 O22 Cs8 16.8(5) . 2_855
O27 P8 O22 Cs8 133.8(4) . 2_855
Cs8 P8 O22 Cs8 71.4(2) . 2_855
Cs2 P8 O22 Cs8 -46.2(3) 1_645 2_855
Cs1 P8 O22 Cs8 -159.8(2) 2_666 2_855
Cs9 P8 O22 Cs8 148.4(4) . 2_855
Cs3 P8 O22 Cs8 80.6(11) 1_745 2_855
Cs6 P8 O22 Cs8 -104.0(4) . 2_855
O25 P8 O22 Cs9 106.2(4) . .
O26 P8 O22 Cs9 -131.6(4) . .
O27 P8 O22 Cs9 -14.7(5) . .
Cs8 P8 O22 Cs9 -77.1(2) . .
Cs2 P8 O22 Cs9 165.32(18) 1_645 .
Cs1 P8 O22 Cs9 51.8(3) 2_666 .
Cs8 P8 O22 Cs9 -148.4(4) 2_855 .
Cs3 P8 O22 Cs9 -67.8(11) 1_745 .
Cs6 P8 O22 Cs9 107.6(3) . .
O25 P8 O22 Cs8 -176.7(4) . .
O26 P8 O22 Cs8 -54.6(4) . .
O27 P8 O22 Cs8 62.4(4) . .
Cs2 P8 O22 Cs8 -117.62(12) 1_645 .
Cs1 P8 O22 Cs8 128.83(9) 2_666 .
Cs8 P8 O22 Cs8 -71.4(2) 2_855 .
Cs9 P8 O22 Cs8 77.1(2) . .
Cs3 P8 O22 Cs8 9.3(10) 1_745 .
Cs6 P8 O22 Cs8 -175.4(3) . .
O18 Cs9 O22 P7 -39.5(4) . .
O12 Cs9 O22 P7 115.4(3) 1_655 .
O8 Cs9 O22 P7 48.3(3) 1_655 .
O24 Cs9 O22 P7 29.2(3) . .
O16 Cs9 O22 P7 -176.3(3) 2_865 .
O10 Cs9 O22 P7 83.0(4) 1_655 .
O27 Cs9 O22 P7 140.5(5) . .
O17 Cs9 O22 P7 -135.9(3) 2_865 .
O21 Cs9 O22 P7 -34.8(3) . .
P3 Cs9 O22 P7 50.2(4) 1_655 .
O18 Cs9 O22 P8 -170.7(4) . .
O12 Cs9 O22 P8 -15.8(4) 1_655 .
O8 Cs9 O22 P8 -82.8(4) 1_655 .
O24 Cs9 O22 P8 -101.9(4) . .
O16 Cs9 O22 P8 52.5(4) 2_865 .
O10 Cs9 O22 P8 -48.2(5) 1_655 .
O27 Cs9 O22 P8 9.3(3) . .
O17 Cs9 O22 P8 92.9(4) 2_865 .
O21 Cs9 O22 P8 -166.0(5) . .
P7 Cs9 O22 P8 -131.2(6) . .
P3 Cs9 O22 P8 -80.9(4) 1_655 .
O18 Cs9 O22 Cs8 50.6(4) . 2_855
O12 Cs9 O22 Cs8 -154.6(3) 1_655 2_855
O8 Cs9 O22 Cs8 138.4(3) 1_655 2_855
O24 Cs9 O22 Cs8 119.3(4) . 2_855
O16 Cs9 O22 Cs8 -86.2(3) 2_865 2_855
O10 Cs9 O22 Cs8 173.0(2) 1_655 2_855
O27 Cs9 O22 Cs8 -129.5(4) . 2_855
O17 Cs9 O22 Cs8 -45.8(3) 2_865 2_855
O21 Cs9 O22 Cs8 55.3(3) . 2_855
P7 Cs9 O22 Cs8 90.1(4) . 2_855
P3 Cs9 O22 Cs8 140.3(2) 1_655 2_855
O18 Cs9 O22 Cs8 121.0(2) . .
O12 Cs9 O22 Cs8 -84.13(18) 1_655 .
O8 Cs9 O22 Cs8 -151.15(17) 1_655 .
O24 Cs9 O22 Cs8 -170.2(3) . .
O16 Cs9 O22 Cs8 -15.79(18) 2_865 .
O10 Cs9 O22 Cs8 -116.5(2) 1_655 .
O27 Cs9 O22 Cs8 -59.0(3) . .
O17 Cs9 O22 Cs8 24.62(17) 2_865 .
O21 Cs9 O22 Cs8 125.7(3) . .
P7 Cs9 O22 Cs8 160.5(4) . .
P3 Cs9 O22 Cs8 -149.25(8) 1_655 .
O26 Cs8 O22 P7 -127.8(12) . .
O16 Cs8 O22 P7 99.9(11) 2_865 .
O22 Cs8 O22 P7 -51.1(11) 2_855 .
O15 Cs8 O22 P7 70.3(12) 2_865 .
O27 Cs8 O22 P7 155.9(13) . .
O23 Cs8 O22 P7 -33.2(13) 2_855 .
O26 Cs8 O22 P7 -15.1(11) 2_855 .
O14 Cs8 O22 P7 -154.5(11) 1_645 .
O21 Cs8 O22 P7 -90.8(11) 2_855 .
P7 Cs8 O22 P7 -59.8(12) 2_855 .
O15 Cs8 O22 P7 160.7(11) 1_645 .
O16 Cs8 O22 P7 162.7(10) 1_645 .
O26 Cs8 O22 P8 37.1(3) . .
O16 Cs8 O22 P8 -95.2(3) 2_865 .
O22 Cs8 O22 P8 113.8(3) 2_855 .
O15 Cs8 O22 P8 -124.8(3) 2_865 .
O27 Cs8 O22 P8 -39.2(3) . .
O23 Cs8 O22 P8 131.6(3) 2_855 .
O26 Cs8 O22 P8 149.8(3) 2_855 .
O14 Cs8 O22 P8 10.4(3) 1_645 .
O21 Cs8 O22 P8 74.0(3) 2_855 .
P7 Cs8 O22 P8 105.1(3) 2_855 .
O15 Cs8 O22 P8 -34.5(3) 1_645 .
O16 Cs8 O22 P8 -32.4(5) 1_645 .
O26 Cs8 O22 Cs8 -76.7(3) . 2_855
O16 Cs8 O22 Cs8 150.98(19) 2_865 2_855
O22 Cs8 O22 Cs8 0.0 2_855 2_855
O15 Cs8 O22 Cs8 121.4(2) 2_865 2_855
O27 Cs8 O22 Cs8 -153.0(3) . 2_855
O23 Cs8 O22 Cs8 17.9(3) 2_855 2_855
O26 Cs8 O22 Cs8 36.01(16) 2_855 2_855
O14 Cs8 O22 Cs8 -103.38(18) 1_645 2_855
O21 Cs8 O22 Cs8 -39.7(2) 2_855 2_855
P7 Cs8 O22 Cs8 -8.68(19) 2_855 2_855
O15 Cs8 O22 Cs8 -148.25(16) 1_645 2_855
O16 Cs8 O22 Cs8 -146.2(3) 1_645 2_855
O26 Cs8 O22 Cs9 149.5(4) . .
O16 Cs8 O22 Cs9 17.23(19) 2_865 .
O22 Cs8 O22 Cs9 -133.7(2) 2_855 .
O15 Cs8 O22 Cs9 -12.3(3) 2_865 .
O27 Cs8 O22 Cs9 73.2(3) . .
O23 Cs8 O22 Cs9 -115.9(3) 2_855 .
O26 Cs8 O22 Cs9 -97.74(19) 2_855 .
O14 Cs8 O22 Cs9 122.88(18) 1_645 .
O21 Cs8 O22 Cs9 -173.49(17) 2_855 .
P7 Cs8 O22 Cs9 -142.43(10) 2_855 .
O15 Cs8 O22 Cs9 78.01(18) 1_645 .
O16 Cs8 O22 Cs9 80.1(3) 1_645 .
O24 P7 O23 Pb2 106.2(9) . 1_455
O21 P7 O23 Pb2 -25.5(11) . 1_455
O22 P7 O23 Pb2 -136.7(8) . 1_455
Cs8 P7 O23 Pb2 -85.2(9) 2_855 1_455
Cs5 P7 O23 Pb2 110.5(9) . 1_455
Cs9 P7 O23 Pb2 -155.5(9) . 1_455
O24 P7 O23 Cs5 -4.4(5) . .
O21 P7 O23 Cs5 -136.1(4) . .
O22 P7 O23 Cs5 112.7(4) . .
Cs8 P7 O23 Cs5 164.3(3) 2_855 .
Cs9 P7 O23 Cs5 93.9(16) . .
O24 P7 O23 Cs8 -168.6(4) . 2_855
O21 P7 O23 Cs8 59.7(4) . 2_855
O22 P7 O23 Cs8 -51.5(4) . 2_855
Cs5 P7 O23 Cs8 -164.3(3) . 2_855
Cs9 P7 O23 Cs8 -70.3(17) . 2_855
O24 P7 O23 Cs2 -93.6(5) . 1_645
O21 P7 O23 Cs2 134.7(4) . 1_645
O22 P7 O23 Cs2 23.4(6) . 1_645
Cs8 P7 O23 Cs2 75.0(4) 2_855 1_645
Cs5 P7 O23 Cs2 -89.3(4) . 1_645
Cs9 P7 O23 Cs2 5(2) . 1_645
O24 Cs5 O23 P7 2.6(3) . .
O1 Cs5 O23 P7 176.2(3) 1_645 .
O1 Cs5 O23 P7 -67.0(4) 2_666 .
O4 Cs5 O23 P7 -1.1(7) 2_666 .
O5 Cs5 O23 P7 21.2(4) 2_666 .
O3 Cs5 O23 P7 -177.6(4) 1_645 .
O13 Cs5 O23 P7 67.5(3) . .
O25 Cs5 O23 P7 -70.0(4) . .
O11 Cs5 O23 P7 93.6(4) . .
P1 Cs5 O23 P7 -173.2(3) 1_645 .
O24 Cs5 O23 Pb2 -149.5(3) . 1_455
O1 Cs5 O23 Pb2 24.1(3) 1_645 1_455
O1 Cs5 O23 Pb2 140.9(2) 2_666 1_455
O4 Cs5 O23 Pb2 -153.1(3) 2_666 1_455
O5 Cs5 O23 Pb2 -130.9(2) 2_666 1_455
O3 Cs5 O23 Pb2 30.3(2) 1_645 1_455
O13 Cs5 O23 Pb2 -84.5(2) . 1_455
O25 Cs5 O23 Pb2 137.9(3) . 1_455
P7 Cs5 O23 Pb2 -152.0(5) . 1_455
O11 Cs5 O23 Pb2 -58.4(2) . 1_455
P1 Cs5 O23 Pb2 34.76(18) 1_645 1_455
O24 Cs5 O23 Cs8 110.1(10) . 2_855
O1 Cs5 O23 Cs8 -76.3(10) 1_645 2_855
O1 Cs5 O23 Cs8 40.5(11) 2_666 2_855
O4 Cs5 O23 Cs8 106.4(10) 2_666 2_855
O5 Cs5 O23 Cs8 128.7(10) 2_666 2_855
O3 Cs5 O23 Cs8 -70.2(10) 1_645 2_855
O13 Cs5 O23 Cs8 175.0(11) . 2_855
O25 Cs5 O23 Cs8 37.5(9) . 2_855
P7 Cs5 O23 Cs8 107.5(11) . 2_855
O11 Cs5 O23 Cs8 -158.9(10) . 2_855
P1 Cs5 O23 Cs8 -65.7(10) 1_645 2_855
O24 Cs5 O23 Cs2 127.1(3) . 1_645
O1 Cs5 O23 Cs2 -59.3(2) 1_645 1_645
O1 Cs5 O23 Cs2 57.5(3) 2_666 1_645
O4 Cs5 O23 Cs2 123.4(4) 2_666 1_645
O5 Cs5 O23 Cs2 145.71(17) 2_666 1_645
O3 Cs5 O23 Cs2 -53.12(18) 1_645 1_645
O13 Cs5 O23 Cs2 -168.0(2) . 1_645
O25 Cs5 O23 Cs2 54.49(19) . 1_645
P7 Cs5 O23 Cs2 124.5(4) . 1_645
O11 Cs5 O23 Cs2 -141.85(17) . 1_645
P1 Cs5 O23 Cs2 -48.67(12) 1_645 1_645
O23 P7 O24 Pb3 -100.9(6) . .
O21 P7 O24 Pb3 31.2(7) . .
O22 P7 O24 Pb3 140.8(5) . .
Cs8 P7 O24 Pb3 156.5(14) 2_855 .
Cs5 P7 O24 Pb3 -105.3(5) . .
Cs9 P7 O24 Pb3 92.3(5) . .
O23 P7 O24 Cs5 4.3(5) . .
O21 P7 O24 Cs5 136.5(4) . .
O22 P7 O24 Cs5 -113.9(3) . .
Cs8 P7 O24 Cs5 -98.2(18) 2_855 .
Cs9 P7 O24 Cs5 -162.5(3) . .
O23 P7 O24 Cs1 91.6(6) . 2_666
O21 P7 O24 Cs1 -136.2(5) . 2_666
O22 P7 O24 Cs1 -26.6(6) . 2_666
Cs8 P7 O24 Cs1 -11(2) 2_855 2_666
Cs5 P7 O24 Cs1 87.3(5) . 2_666
Cs9 P7 O24 Cs1 -75.2(4) . 2_666
O23 P7 O24 Cs9 166.8(4) . .
O21 P7 O24 Cs9 -61.1(4) . .
O22 P7 O24 Cs9 48.6(3) . .
Cs8 P7 O24 Cs9 64.3(18) 2_855 .
Cs5 P7 O24 Cs9 162.5(3) . .
O13 Pb3 O24 P7 48.6(5) . .
O6 Pb3 O24 P7 88.5(8) 1_655 .
O5 Pb3 O24 P7 144.8(6) 2_666 .
O19 Pb3 O24 P7 -22.5(6) . .
O8 Pb3 O24 P7 -134.8(6) 1_655 .
Cs5 Pb3 O24 P7 104.7(6) . .
Cs9 Pb3 O24 P7 -90.2(6) . .
Cs2 Pb3 O24 P7 -73.9(6) 1_655 .
Cs1 Pb3 O24 P7 -170.2(7) 2_666 .
Cs3 Pb3 O24 P7 14.6(7) 1_655 .
O13 Pb3 O24 Cs5 -56.2(2) . .
O6 Pb3 O24 Cs5 -16.2(7) 1_655 .
O5 Pb3 O24 Cs5 40.0(2) 2_666 .
O19 Pb3 O24 Cs5 -127.2(3) . .
O8 Pb3 O24 Cs5 120.5(3) 1_655 .
Cs9 Pb3 O24 Cs5 165.1(3) . .
Cs2 Pb3 O24 Cs5 -178.64(5) 1_655 .
Cs1 Pb3 O24 Cs5 85.1(2) 2_666 .
Cs3 Pb3 O24 Cs5 -90.1(2) 1_655 .
O13 Pb3 O24 Cs1 -141.3(3) . 2_666
O6 Pb3 O24 Cs1 -101.3(6) 1_655 2_666
O5 Pb3 O24 Cs1 -45.1(3) 2_666 2_666
O19 Pb3 O24 Cs1 147.7(3) . 2_666
O8 Pb3 O24 Cs1 35.4(2) 1_655 2_666
Cs5 Pb3 O24 Cs1 -85.1(2) . 2_666
Cs9 Pb3 O24 Cs1 80.0(2) . 2_666
Cs2 Pb3 O24 Cs1 96.3(3) 1_655 2_666
Cs3 Pb3 O24 Cs1 -175.23(3) 1_655 2_666
O13 Pb3 O24 Cs9 138.7(3) . .
O6 Pb3 O24 Cs9 178.7(5) 1_655 .
O5 Pb3 O24 Cs9 -125.1(2) 2_666 .
O19 Pb3 O24 Cs9 67.7(3) . .
O8 Pb3 O24 Cs9 -44.6(2) 1_655 .
Cs5 Pb3 O24 Cs9 -165.1(3) . .
Cs2 Pb3 O24 Cs9 16.3(3) 1_655 .
Cs1 Pb3 O24 Cs9 -80.0(2) 2_666 .
Cs3 Pb3 O24 Cs9 104.8(2) 1_655 .
O23 Cs5 O24 P7 -2.5(3) . .
O1 Cs5 O24 P7 -21.6(8) 1_645 .
O1 Cs5 O24 P7 129.0(3) 2_666 .
O4 Cs5 O24 P7 175.8(3) 2_666 .
O5 Cs5 O24 P7 -163.3(4) 2_666 .
O3 Cs5 O24 P7 -2.8(4) 1_645 .
O13 Cs5 O24 P7 -85.6(4) . .
O25 Cs5 O24 P7 69.6(3) . .
O11 Cs5 O24 P7 -97.1(3) . .
P1 Cs5 O24 P7 4.1(5) 1_645 .
O23 Cs5 O24 Pb3 127.1(3) . .
O1 Cs5 O24 Pb3 108.0(6) 1_645 .
O1 Cs5 O24 Pb3 -101.4(2) 2_666 .
O4 Cs5 O24 Pb3 -54.6(3) 2_666 .
O5 Cs5 O24 Pb3 -33.7(2) 2_666 .
O3 Cs5 O24 Pb3 126.8(2) 1_645 .
O13 Cs5 O24 Pb3 44.0(2) . .
O25 Cs5 O24 Pb3 -160.8(3) . .
P7 Cs5 O24 Pb3 129.6(5) . .
O11 Cs5 O24 Pb3 32.5(2) . .
P1 Cs5 O24 Pb3 133.74(16) 1_645 .
O23 Cs5 O24 Cs1 -131.9(3) . 2_666
O1 Cs5 O24 Cs1 -151.0(6) 1_645 2_666
O1 Cs5 O24 Cs1 -0.4(2) 2_666 2_666
O4 Cs5 O24 Cs1 46.48(19) 2_666 2_666
O5 Cs5 O24 Cs1 67.34(19) 2_666 2_666
O3 Cs5 O24 Cs1 -132.13(18) 1_645 2_666
O13 Cs5 O24 Cs1 145.0(3) . 2_666
O25 Cs5 O24 Cs1 -59.73(19) . 2_666
P7 Cs5 O24 Cs1 -129.4(4) . 2_666
O11 Cs5 O24 Cs1 133.57(17) . 2_666
P1 Cs5 O24 Cs1 -125.23(16) 1_645 2_666
O23 Cs5 O24 Cs9 -108.4(8) . .
O1 Cs5 O24 Cs9 -127.4(8) 1_645 .
O1 Cs5 O24 Cs9 23.1(8) 2_666 .
O4 Cs5 O24 Cs9 70.0(8) 2_666 .
O5 Cs5 O24 Cs9 90.9(8) 2_666 .
O3 Cs5 O24 Cs9 -108.6(8) 1_645 .
O13 Cs5 O24 Cs9 168.6(9) . .
O25 Cs5 O24 Cs9 -36.2(7) . .
P7 Cs5 O24 Cs9 -105.8(9) . .
O11 Cs5 O24 Cs9 157.1(8) . .
P1 Cs5 O24 Cs9 -101.7(8) 1_645 .
O18 Cs9 O24 P7 83.5(3) . .
O12 Cs9 O24 P7 -132.4(3) 1_655 .
O8 Cs9 O24 P7 170.0(4) 1_655 .
O22 Cs9 O24 P7 -31.4(3) . .
O16 Cs9 O24 P7 -65.9(4) 2_865 .
O10 Cs9 O24 P7 -177.1(3) 1_655 .
O27 Cs9 O24 P7 -74.2(3) . .
O17 Cs9 O24 P7 -6.0(5) 2_865 .
O21 Cs9 O24 P7 30.6(3) . .
P3 Cs9 O24 P7 165.5(3) 1_655 .
O18 Cs9 O24 Pb3 -44.2(2) . .
O12 Cs9 O24 Pb3 99.9(2) 1_655 .
O8 Cs9 O24 Pb3 42.4(2) 1_655 .
O22 Cs9 O24 Pb3 -159.1(4) . .
O16 Cs9 O24 Pb3 166.4(2) 2_865 .
O10 Cs9 O24 Pb3 55.2(2) 1_655 .
O27 Cs9 O24 Pb3 158.1(3) . .
O17 Cs9 O24 Pb3 -133.6(2) 2_865 .
O21 Cs9 O24 Pb3 -97.0(3) . .
P7 Cs9 O24 Pb3 -127.7(4) . .
P3 Cs9 O24 Pb3 37.79(17) 1_655 .
O18 Cs9 O24 Cs5 -169.4(8) . .
O12 Cs9 O24 Cs5 -25.3(8) 1_655 .
O8 Cs9 O24 Cs5 -82.8(8) 1_655 .
O22 Cs9 O24 Cs5 75.7(8) . .
O16 Cs9 O24 Cs5 41.2(9) 2_865 .
O10 Cs9 O24 Cs5 -70.0(8) 1_655 .
O27 Cs9 O24 Cs5 32.9(8) . .
O17 Cs9 O24 Cs5 101.2(8) 2_865 .
O21 Cs9 O24 Cs5 137.7(9) . .
P7 Cs9 O24 Cs5 107.1(9) . .
P3 Cs9 O24 Cs5 -87.4(8) 1_655 .
O18 Cs9 O24 Cs1 -145.7(2) . 2_666
O12 Cs9 O24 Cs1 -1.52(17) 1_655 2_666
O8 Cs9 O24 Cs1 -59.07(19) 1_655 2_666
O22 Cs9 O24 Cs1 99.5(3) . 2_666
O16 Cs9 O24 Cs1 65.0(3) 2_865 2_666
O10 Cs9 O24 Cs1 -46.20(18) 1_655 2_666
O27 Cs9 O24 Cs1 56.65(18) . 2_666
O17 Cs9 O24 Cs1 124.9(2) 2_865 2_666
O21 Cs9 O24 Cs1 161.5(3) . 2_666
P7 Cs9 O24 Cs1 130.9(4) . 2_666
P3 Cs9 O24 Cs1 -63.65(11) 1_655 2_666
O26 P8 O25 Cs6 64.7(8) . .
O27 P8 O25 Cs6 -70.2(8) . .
O22 P8 O25 Cs6 178.0(6) . .
Cs8 P8 O25 Cs6 16(3) . .
Cs2 P8 O25 Cs6 83.5(6) 1_645 .
Cs1 P8 O25 Cs6 -101.0(7) 2_666 .
Cs8 P8 O25 Cs6 126.1(6) 2_855 .
Cs9 P8 O25 Cs6 -130.5(5) . .
Cs3 P8 O25 Cs6 -3.7(6) 1_745 .
O26 P8 O25 Cs1 165.7(4) . 2_666
O27 P8 O25 Cs1 30.9(5) . 2_666
O22 P8 O25 Cs1 -81.0(4) . 2_666
Cs8 P8 O25 Cs1 116.6(19) . 2_666
Cs2 P8 O25 Cs1 -175.5(4) 1_645 2_666
Cs8 P8 O25 Cs1 -132.87(18) 2_855 2_666
Cs9 P8 O25 Cs1 -29.5(4) . 2_666
Cs3 P8 O25 Cs1 97.3(2) 1_745 2_666
Cs6 P8 O25 Cs1 101.0(7) . 2_666
O26 P8 O25 Cs2 -18.8(5) . 1_645
O27 P8 O25 Cs2 -153.7(4) . 1_645
O22 P8 O25 Cs2 94.5(4) . 1_645
Cs8 P8 O25 Cs2 -68(2) . 1_645
Cs1 P8 O25 Cs2 175.5(4) 2_666 1_645
Cs8 P8 O25 Cs2 42.6(3) 2_855 1_645
Cs9 P8 O25 Cs2 146.00(15) . 1_645
Cs3 P8 O25 Cs2 -87.2(2) 1_745 1_645
Cs6 P8 O25 Cs2 -83.5(6) . 1_645
O26 P8 O25 Cs5 -111.6(6) . .
O27 P8 O25 Cs5 113.5(6) . .
O22 P8 O25 Cs5 1.7(7) . .
Cs8 P8 O25 Cs5 -160.8(15) . .
Cs2 P8 O25 Cs5 -92.8(6) 1_645 .
Cs1 P8 O25 Cs5 82.7(5) 2_666 .
Cs8 P8 O25 Cs5 -50.2(6) 2_855 .
Cs9 P8 O25 Cs5 53.2(7) . .
Cs3 P8 O25 Cs5 180.0(5) 1_745 .
Cs6 P8 O25 Cs5 -176.3(12) . .
O1 Cs6 O25 P8 147.3(7) 2_666 .
O28 Cs6 O25 P8 -33.4(8) 1_645 .
O2 Cs6 O25 P8 46.1(7) 1_745 .
O11 Cs6 O25 P8 -150.9(7) 2_756 .
O7 Cs6 O25 P8 -103.9(7) 1_645 .
O9 Cs6 O25 P8 -44.6(7) 1_645 .
P3 Cs6 O25 P8 -42.6(7) 1_645 .
Cs2 Cs6 O25 P8 -91.7(7) 1_645 .
Cs1 Cs6 O25 P8 89.2(7) 1_745 .
Pb4 Cs6 O25 P8 -77.8(8) 1_645 .
Cs5 Cs6 O25 P8 -172.6(6) 2_756 .
O1 Cs6 O25 Cs1 41.5(2) 2_666 2_666
O28 Cs6 O25 Cs1 -139.2(2) 1_645 2_666
O2 Cs6 O25 Cs1 -59.7(2) 1_745 2_666
O11 Cs6 O25 Cs1 103.3(8) 2_756 2_666
O7 Cs6 O25 Cs1 150.26(18) 1_645 2_666
O9 Cs6 O25 Cs1 -150.4(2) 1_645 2_666
P3 Cs6 O25 Cs1 -148.37(13) 1_645 2_666
Cs2 Cs6 O25 Cs1 162.5(3) 1_645 2_666
Cs1 Cs6 O25 Cs1 -16.6(3) 1_745 2_666
Pb4 Cs6 O25 Cs1 176.45(7) 1_645 2_666
Cs5 Cs6 O25 Cs1 81.59(18) 2_756 2_666
O1 Cs6 O25 Cs2 -121.0(2) 2_666 1_645
O28 Cs6 O25 Cs2 58.3(3) 1_645 1_645
O2 Cs6 O25 Cs2 137.84(19) 1_745 1_645
O11 Cs6 O25 Cs2 -59.2(8) 2_756 1_645
O7 Cs6 O25 Cs2 -12.2(2) 1_645 1_645
O9 Cs6 O25 Cs2 47.13(17) 1_645 1_645
P3 Cs6 O25 Cs2 49.16(16) 1_645 1_645
Cs1 Cs6 O25 Cs2 -179.04(3) 1_745 1_645
Pb4 Cs6 O25 Cs2 14.0(3) 1_645 1_645
Cs5 Cs6 O25 Cs2 -80.88(14) 2_756 1_645
O1 Cs6 O25 Cs5 -35.3(2) 2_666 .
O28 Cs6 O25 Cs5 143.9(2) 1_645 .
O2 Cs6 O25 Cs5 -136.5(2) 1_745 .
O11 Cs6 O25 Cs5 26.4(9) 2_756 .
O7 Cs6 O25 Cs5 73.4(2) 1_645 .
O9 Cs6 O25 Cs5 132.8(2) 1_645 .
P3 Cs6 O25 Cs5 134.79(12) 1_645 .
Cs2 Cs6 O25 Cs5 85.63(18) 1_645 .
Cs1 Cs6 O25 Cs5 -93.42(18) 1_745 .
Pb4 Cs6 O25 Cs5 99.6(2) 1_645 .
Cs5 Cs6 O25 Cs5 4.75(19) 2_756 .
O23 Cs5 O25 P8 29.7(6) . .
O24 Cs5 O25 P8 -30.7(6) . .
O1 Cs5 O25 P8 127.5(6) 1_645 .
O1 Cs5 O25 P8 -147.8(7) 2_666 .
O4 Cs5 O25 P8 -125.0(6) 2_666 .
O5 Cs5 O25 P8 -78.1(6) 2_666 .
O3 Cs5 O25 P8 90.7(6) 1_645 .
O13 Cs5 O25 P8 -9.7(7) . .
P7 Cs5 O25 P8 -0.4(5) . .
O11 Cs5 O25 P8 -3.8(9) . .
P1 Cs5 O25 P8 113.2(6) 1_645 .
O23 Cs5 O25 Cs6 -147.8(3) . .
O24 Cs5 O25 Cs6 151.8(3) . .
O1 Cs5 O25 Cs6 -50.0(3) 1_645 .
O1 Cs5 O25 Cs6 34.7(2) 2_666 .
O4 Cs5 O25 Cs6 57.5(2) 2_666 .
O5 Cs5 O25 Cs6 104.4(2) 2_666 .
O3 Cs5 O25 Cs6 -86.8(2) 1_645 .
O13 Cs5 O25 Cs6 172.81(18) . .
P7 Cs5 O25 Cs6 -177.9(3) . .
O11 Cs5 O25 Cs6 178.7(3) . .
P1 Cs5 O25 Cs6 -64.35(18) 1_645 .
O23 Cs5 O25 Cs1 122.8(2) . 2_666
O24 Cs5 O25 Cs1 62.4(2) . 2_666
O1 Cs5 O25 Cs1 -139.3(2) 1_645 2_666
O1 Cs5 O25 Cs1 -54.72(18) 2_666 2_666
O4 Cs5 O25 Cs1 -31.9(2) 2_666 2_666
O5 Cs5 O25 Cs1 15.0(2) 2_666 2_666
O3 Cs5 O25 Cs1 -176.20(18) 1_645 2_666
O13 Cs5 O25 Cs1 83.43(19) . 2_666
P7 Cs5 O25 Cs1 92.75(18) . 2_666
O11 Cs5 O25 Cs1 89.3(4) . 2_666
P1 Cs5 O25 Cs1 -153.73(11) 1_645 2_666
O23 Cs5 O25 Cs2 -69.2(2) . 1_645
O24 Cs5 O25 Cs2 -129.6(3) . 1_645
O1 Cs5 O25 Cs2 28.7(3) 1_645 1_645
O1 Cs5 O25 Cs2 113.3(2) 2_666 1_645
O4 Cs5 O25 Cs2 136.17(17) 2_666 1_645
O5 Cs5 O25 Cs2 -176.94(17) 2_666 1_645
O3 Cs5 O25 Cs2 -8.15(19) 1_645 1_645
O13 Cs5 O25 Cs2 -108.52(19) . 1_645
P7 Cs5 O25 Cs2 -99.19(19) . 1_645
O11 Cs5 O25 Cs2 -102.7(4) . 1_645
P1 Cs5 O25 Cs2 14.32(16) 1_645 1_645
O25 P8 O26 Cs7 -65.6(13) . .
O27 P8 O26 Cs7 70.0(13) . .
O22 P8 O26 Cs7 177.8(11) . .
Cs8 P8 O26 Cs7 104.8(13) . .
Cs2 P8 O26 Cs7 -83.5(12) 1_645 .
Cs1 P8 O26 Cs7 -15(3) 2_666 .
Cs8 P8 O26 Cs7 -167.0(14) 2_855 .
Cs9 P8 O26 Cs7 132.3(10) . .
Cs3 P8 O26 Cs7 13.7(11) 1_745 .
Cs6 P8 O26 Cs7 -39.7(13) . .
O25 P8 O26 Cs8 -170.3(4) . .
O27 P8 O26 Cs8 -34.8(5) . .
O22 P8 O26 Cs8 73.0(4) . .
Cs2 P8 O26 Cs8 171.7(4) 1_645 .
Cs1 P8 O26 Cs8 -120.0(13) 2_666 .
Cs8 P8 O26 Cs8 88.3(3) 2_855 .
Cs9 P8 O26 Cs8 27.5(5) . .
Cs3 P8 O26 Cs8 -91.1(3) 1_745 .
Cs6 P8 O26 Cs8 -144.48(17) . .
O25 P8 O26 Cs2 18.0(5) . 1_645
O27 P8 O26 Cs2 153.5(4) . 1_645
O22 P8 O26 Cs2 -98.7(4) . 1_645
Cs8 P8 O26 Cs2 -171.7(4) . 1_645
Cs1 P8 O26 Cs2 68.3(15) 2_666 1_645
Cs8 P8 O26 Cs2 -83.5(3) 2_855 1_645
Cs9 P8 O26 Cs2 -144.2(2) . 1_645
Cs3 P8 O26 Cs2 97.2(2) 1_745 1_645
Cs6 P8 O26 Cs2 43.8(3) . 1_645
O25 P8 O26 Cs8 101.4(5) . 2_855
O27 P8 O26 Cs8 -123.1(4) . 2_855
O22 P8 O26 Cs8 -15.3(4) . 2_855
Cs8 P8 O26 Cs8 -88.3(3) . 2_855
Cs2 P8 O26 Cs8 83.5(3) 1_645 2_855
Cs1 P8 O26 Cs8 151.7(12) 2_666 2_855
Cs9 P8 O26 Cs8 -60.8(5) . 2_855
Cs3 P8 O26 Cs8 -179.4(3) 1_745 2_855
Cs6 P8 O26 Cs8 127.3(2) . 2_855
O18 Cs7 O26 P8 105.4(12) 1_545 .
O20 Cs7 O26 P8 -74.8(13) 2_855 .
O9 Cs7 O26 P8 38.9(12) 1_645 .
O21 Cs7 O26 P8 -122.5(12) 2_855 .
O14 Cs7 O26 P8 -66.0(12) 1_645 .
O18 Cs7 O26 P8 -171.9(10) 2_855 .
P6 Cs7 O26 P8 -117.0(11) 2_855 .
Cs3 Cs7 O26 P8 -14.7(12) 1_745 .
Cs9 Cs7 O26 P8 177.3(12) 2_855 .
P6 Cs7 O26 P8 113.8(12) 1_545 .
Cs2 Cs7 O26 P8 86.1(12) 1_645 .
O18 Cs7 O26 Cs8 -148.0(2) 1_545 .
O20 Cs7 O26 Cs8 31.8(5) 2_855 .
O9 Cs7 O26 Cs8 145.4(3) 1_645 .
O21 Cs7 O26 Cs8 -15.9(3) 2_855 .
O14 Cs7 O26 Cs8 40.6(2) 1_645 .
O18 Cs7 O26 Cs8 -65.4(5) 2_855 .
P6 Cs7 O26 Cs8 -10.4(6) 2_855 .
Cs3 Cs7 O26 Cs8 91.89(19) 1_745 .
Cs9 Cs7 O26 Cs8 -76.13(19) 2_855 .
P6 Cs7 O26 Cs8 -139.65(15) 1_545 .
Cs2 Cs7 O26 Cs8 -167.4(3) 1_645 .
O18 Cs7 O26 Cs2 19.3(3) 1_545 1_645
O20 Cs7 O26 Cs2 -160.8(3) 2_855 1_645
O9 Cs7 O26 Cs2 -47.2(2) 1_645 1_645
O21 Cs7 O26 Cs2 151.44(19) 2_855 1_645
O14 Cs7 O26 Cs2 -152.1(2) 1_645 1_645
O18 Cs7 O26 Cs2 102.0(5) 2_855 1_645
P6 Cs7 O26 Cs2 156.9(3) 2_855 1_645
Cs3 Cs7 O26 Cs2 -100.75(16) 1_745 1_645
Cs9 Cs7 O26 Cs2 91.23(14) 2_855 1_645
P6 Cs7 O26 Cs2 27.71(18) 1_545 1_645
O18 Cs7 O26 Cs8 -61.7(3) 1_545 2_855
O20 Cs7 O26 Cs8 118.2(3) 2_855 2_855
O9 Cs7 O26 Cs8 -128.2(3) 1_645 2_855
O21 Cs7 O26 Cs8 70.4(2) 2_855 2_855
O14 Cs7 O26 Cs8 126.9(2) 1_645 2_855
O18 Cs7 O26 Cs8 21.0(6) 2_855 2_855
P6 Cs7 O26 Cs8 75.9(5) 2_855 2_855
Cs3 Cs7 O26 Cs8 178.2(2) 1_745 2_855
Cs9 Cs7 O26 Cs8 10.2(2) 2_855 2_855
P6 Cs7 O26 Cs8 -53.3(2) 1_545 2_855
Cs2 Cs7 O26 Cs8 -81.0(2) 1_645 2_855
O16 Cs8 O26 P8 14.4(5) 2_865 .
O22 Cs8 O26 P8 -146.2(4) 2_855 .
O15 Cs8 O26 P8 10.7(9) 2_865 .
O27 Cs8 O26 P8 19.6(3) . .
O23 Cs8 O26 P8 -170.0(3) 2_855 .
O26 Cs8 O26 P8 -102.7(4) 2_855 .
O14 Cs8 O26 P8 117.4(4) 1_645 .
O21 Cs8 O26 P8 170.7(4) 2_855 .
P7 Cs8 O26 P8 -169.1(3) 2_855 .
O15 Cs8 O26 P8 75.8(4) 1_645 .
O16 Cs8 O26 P8 106.1(4) 1_645 .
O16 Cs8 O26 Cs7 -142.0(2) 2_865 .
O22 Cs8 O26 Cs7 57.4(2) 2_855 .
O15 Cs8 O26 Cs7 -145.8(5) 2_865 .
O27 Cs8 O26 Cs7 -136.9(4) . .
O23 Cs8 O26 Cs7 33.5(4) 2_855 .
O26 Cs8 O26 Cs7 100.8(2) 2_855 .
O14 Cs8 O26 Cs7 -39.0(2) 1_645 .
O21 Cs8 O26 Cs7 14.3(2) 2_855 .
P7 Cs8 O26 Cs7 34.4(2) 2_855 .
O15 Cs8 O26 Cs7 -80.7(2) 1_645 .
O16 Cs8 O26 Cs7 -50.4(3) 1_645 .
O16 Cs8 O26 Cs2 160.6(10) 2_865 1_645
O22 Cs8 O26 Cs2 0.0(11) 2_855 1_645
O15 Cs8 O26 Cs2 156.8(8) 2_865 1_645
O27 Cs8 O26 Cs2 165.8(12) . 1_645
O23 Cs8 O26 Cs2 -23.8(12) 2_855 1_645
O26 Cs8 O26 Cs2 43.4(10) 2_855 1_645
O14 Cs8 O26 Cs2 -96.4(11) 1_645 1_645
O21 Cs8 O26 Cs2 -43.1(11) 2_855 1_645
P7 Cs8 O26 Cs2 -22.9(11) 2_855 1_645
O15 Cs8 O26 Cs2 -138.1(11) 1_645 1_645
O16 Cs8 O26 Cs2 -107.7(11) 1_645 1_645
O16 Cs8 O26 Cs8 117.2(2) 2_865 2_855
O22 Cs8 O26 Cs8 -43.42(17) 2_855 2_855
O15 Cs8 O26 Cs8 113.4(6) 2_865 2_855
O27 Cs8 O26 Cs8 122.3(3) . 2_855
O23 Cs8 O26 Cs8 -67.3(3) 2_855 2_855
O26 Cs8 O26 Cs8 0.0 2_855 2_855
O14 Cs8 O26 Cs8 -139.82(19) 1_645 2_855
O21 Cs8 O26 Cs8 -86.53(18) 2_855 2_855
P7 Cs8 O26 Cs8 -66.34(14) 2_855 2_855
O15 Cs8 O26 Cs8 178.51(17) 1_645 2_855
O16 Cs8 O26 Cs8 -151.15(19) 1_645 2_855
O25 P8 O27 Pb2 73(3) . .
O26 P8 O27 Pb2 -63(3) . .
O22 P8 O27 Pb2 -171(3) . .
Cs8 P8 O27 Pb2 -95(3) . .
Cs2 P8 O27 Pb2 9(4) 1_645 .
Cs1 P8 O27 Pb2 101(3) 2_666 .
Cs8 P8 O27 Pb2 -126(3) 2_855 .
Cs9 P8 O27 Pb2 176(3) . .
Cs3 P8 O27 Pb2 -5(3) 1_745 .
Cs6 P8 O27 Pb2 46(3) . .
O25 P8 O27 Cs8 168.1(4) . .
O26 P8 O27 Cs8 32.2(5) . .
O22 P8 O27 Cs8 -76.1(3) . .
Cs2 P8 O27 Cs8 103.9(8) 1_645 .
Cs1 P8 O27 Cs8 -164.5(3) 2_666 .
Cs8 P8 O27 Cs8 -31.5(4) 2_855 .
Cs9 P8 O27 Cs8 -89.5(3) . .
Cs3 P8 O27 Cs8 89.6(2) 1_745 .
Cs6 P8 O27 Cs8 140.90(12) . .
O25 P8 O27 Cs1 -27.4(5) . 2_666
O26 P8 O27 Cs1 -163.3(4) . 2_666
O22 P8 O27 Cs1 88.4(3) . 2_666
Cs8 P8 O27 Cs1 164.5(3) . 2_666
Cs2 P8 O27 Cs1 -91.6(9) 1_645 2_666
Cs8 P8 O27 Cs1 133.0(3) 2_855 2_666
Cs9 P8 O27 Cs1 74.9(2) . 2_666
Cs3 P8 O27 Cs1 -106.0(2) 1_745 2_666
Cs6 P8 O27 Cs1 -54.6(2) . 2_666
O25 P8 O27 Cs9 -102.4(4) . .
O26 P8 O27 Cs9 121.8(4) . .
O22 P8 O27 Cs9 13.4(4) . .
Cs8 P8 O27 Cs9 89.5(3) . .
Cs2 P8 O27 Cs9 -166.6(6) 1_645 .
Cs1 P8 O27 Cs9 -74.9(2) 2_666 .
Cs8 P8 O27 Cs9 58.1(5) 2_855 .
Cs3 P8 O27 Cs9 179.1(4) 1_745 .
Cs6 P8 O27 Cs9 -129.6(2) . .
O3 Pb2 O27 P8 -37(3) 1_745 .
O12 Pb2 O27 P8 -133(3) 1_655 .
O23 Pb2 O27 P8 -168(2) 1_655 .
O16 Pb2 O27 P8 134(3) 2_865 .
O15 Pb2 O27 P8 51(3) 1_645 .
Cs5 Pb2 O27 P8 -81(3) 1_655 .
Cs8 Pb2 O27 P8 95(3) . .
Cs9 Pb2 O27 P8 -176(3) . .
Cs8 Pb2 O27 P8 91(3) 2_955 .
Cs2 Pb2 O27 P8 8(3) 1_745 .
Cs3 Pb2 O27 P8 5(3) 1_745 .
O3 Pb2 O27 Cs8 -131.7(2) 1_745 .
O12 Pb2 O27 Cs8 132.2(3) 1_655 .
O23 Pb2 O27 Cs8 98(3) 1_655 .
O16 Pb2 O27 Cs8 39.3(2) 2_865 .
O15 Pb2 O27 Cs8 -44.1(2) 1_645 .
Cs5 Pb2 O27 Cs8 -175.36(4) 1_655 .
Cs9 Pb2 O27 Cs8 89.5(2) . .
Cs8 Pb2 O27 Cs8 -3.5(3) 2_955 .
Cs2 Pb2 O27 Cs8 -86.7(2) 1_745 .
Cs3 Pb2 O27 Cs8 -89.37(18) 1_745 .
O3 Pb2 O27 Cs1 63.5(3) 1_745 2_666
O12 Pb2 O27 Cs1 -32.6(2) 1_655 2_666
O23 Pb2 O27 Cs1 -67(3) 1_655 2_666
O16 Pb2 O27 Cs1 -125.6(2) 2_865 2_666
O15 Pb2 O27 Cs1 151.0(2) 1_645 2_666
Cs5 Pb2 O27 Cs1 19.8(3) 1_655 2_666
Cs8 Pb2 O27 Cs1 -164.9(3) . 2_666
Cs9 Pb2 O27 Cs1 -75.36(18) . 2_666
Cs8 Pb2 O27 Cs1 -168.40(4) 2_955 2_666
Cs2 Pb2 O27 Cs1 108.38(18) 1_745 2_666
Cs3 Pb2 O27 Cs1 105.8(2) 1_745 2_666
O3 Pb2 O27 Cs9 138.8(2) 1_745 .
O12 Pb2 O27 Cs9 42.7(2) 1_655 .
O23 Pb2 O27 Cs9 8(3) 1_655 .
O16 Pb2 O27 Cs9 -50.2(2) 2_865 .
O15 Pb2 O27 Cs9 -133.6(2) 1_645 .
Cs5 Pb2 O27 Cs9 95.1(2) 1_655 .
Cs8 Pb2 O27 Cs9 -89.5(2) . .
Cs8 Pb2 O27 Cs9 -93.0(2) 2_955 .
Cs2 Pb2 O27 Cs9 -176.26(3) 1_745 .
Cs3 Pb2 O27 Cs9 -178.9(2) 1_745 .
O26 Cs8 O27 P8 -19.2(3) . .
O16 Cs8 O27 P8 155.6(4) 2_865 .
O22 Cs8 O27 P8 1.2(5) 2_855 .
O15 Cs8 O27 P8 157.6(3) 2_865 .
O23 Cs8 O27 P8 -95.3(16) 2_855 .
O26 Cs8 O27 P8 50.2(4) 2_855 .
O14 Cs8 O27 P8 -97.6(4) 1_645 .
O21 Cs8 O27 P8 -58.1(4) 2_855 .
P7 Cs8 O27 P8 -37.0(6) 2_855 .
O15 Cs8 O27 P8 -134.6(4) 1_645 .
O16 Cs8 O27 P8 -135.8(3) 1_645 .
O26 Cs8 O27 Pb2 149.8(4) . .
O16 Cs8 O27 Pb2 -35.4(2) 2_865 .
O22 Cs8 O27 Pb2 170.21(19) 2_855 .
O15 Cs8 O27 Pb2 -33.5(3) 2_865 .
O23 Cs8 O27 Pb2 73.7(17) 2_855 .
O26 Cs8 O27 Pb2 -140.9(2) 2_855 .
O14 Cs8 O27 Pb2 71.4(2) 1_645 .
O21 Cs8 O27 Pb2 110.9(3) 2_855 .
P7 Cs8 O27 Pb2 132.0(2) 2_855 .
O15 Cs8 O27 Pb2 34.4(2) 1_645 .
O16 Cs8 O27 Pb2 33.1(3) 1_645 .
O26 Cs8 O27 Cs1 -107.2(12) . 2_666
O16 Cs8 O27 Cs1 67.6(11) 2_865 2_666
O22 Cs8 O27 Cs1 -86.8(12) 2_855 2_666
O15 Cs8 O27 Cs1 69.5(11) 2_865 2_666
O23 Cs8 O27 Cs1 176.7(11) 2_855 2_666
O26 Cs8 O27 Cs1 -37.9(12) 2_855 2_666
O14 Cs8 O27 Cs1 174.4(11) 1_645 2_666
O21 Cs8 O27 Cs1 -146.1(10) 2_855 2_666
P7 Cs8 O27 Cs1 -125.0(10) 2_855 2_666
O15 Cs8 O27 Cs1 137.4(12) 1_645 2_666
O16 Cs8 O27 Cs1 136.1(11) 1_645 2_666
O26 Cs8 O27 Cs9 -123.4(3) . .
O16 Cs8 O27 Cs9 51.4(2) 2_865 .
O22 Cs8 O27 Cs9 -103.0(3) 2_855 .
O15 Cs8 O27 Cs9 53.4(2) 2_865 .
O23 Cs8 O27 Cs9 160.5(15) 2_855 .
O26 Cs8 O27 Cs9 -54.0(3) 2_855 .
O14 Cs8 O27 Cs9 158.19(19) 1_645 .
O21 Cs8 O27 Cs9 -162.30(19) 2_855 .
P7 Cs8 O27 Cs9 -141.2(2) 2_855 .
O15 Cs8 O27 Cs9 121.2(2) 1_645 .
O16 Cs8 O27 Cs9 119.96(19) 1_645 .
O18 Cs9 O27 P8 -9.8(7) . .
O12 Cs9 O27 P8 142.3(5) 1_655 .
O8 Cs9 O27 P8 87.4(4) 1_655 .
O22 Cs9 O27 P8 -9.8(3) . .
O24 Cs9 O27 P8 34.3(4) . .
O16 Cs9 O27 P8 -138.5(5) 2_865 .
O10 Cs9 O27 P8 133.5(4) 1_655 .
O17 Cs9 O27 P8 -112.8(4) 2_865 .
O21 Cs9 O27 P8 -6.7(4) . .
P7 Cs9 O27 P8 8.3(4) . .
P3 Cs9 O27 P8 106.7(4) 1_655 .
O18 Cs9 O27 Pb2 171.1(3) . .
O12 Cs9 O27 Pb2 -36.9(2) 1_655 .
O8 Cs9 O27 Pb2 -91.8(3) 1_655 .
O22 Cs9 O27 Pb2 171.0(4) . .
O24 Cs9 O27 Pb2 -144.8(3) . .
O16 Cs9 O27 Pb2 42.4(2) 2_865 .
O10 Cs9 O27 Pb2 -45.6(3) 1_655 .
O17 Cs9 O27 Pb2 68.1(2) 2_865 .
O21 Cs9 O27 Pb2 174.2(3) . .
P7 Cs9 O27 Pb2 -170.9(3) . .
P3 Cs9 O27 Pb2 -72.4(2) 1_655 .
O18 Cs9 O27 Cs8 80.1(4) . .
O12 Cs9 O27 Cs8 -127.8(3) 1_655 .
O8 Cs9 O27 Cs8 177.3(2) 1_655 .
O22 Cs9 O27 Cs8 80.1(3) . .
O24 Cs9 O27 Cs8 124.2(2) . .
O16 Cs9 O27 Cs8 -48.6(2) 2_865 .
O10 Cs9 O27 Cs8 -136.61(18) 1_655 .
O17 Cs9 O27 Cs8 -22.9(2) 2_865 .
O21 Cs9 O27 Cs8 83.2(2) . .
P7 Cs9 O27 Cs8 98.13(18) . .
P3 Cs9 O27 Cs8 -163.41(11) 1_655 .
O18 Cs9 O27 Cs1 -95.5(4) . 2_666
O12 Cs9 O27 Cs1 56.6(2) 1_655 2_666
O8 Cs9 O27 Cs1 1.7(2) 1_655 2_666
O22 Cs9 O27 Cs1 -95.5(3) . 2_666
O24 Cs9 O27 Cs1 -51.40(16) . 2_666
O16 Cs9 O27 Cs1 135.8(2) 2_865 2_666
O10 Cs9 O27 Cs1 47.8(2) 1_655 2_666
O17 Cs9 O27 Cs1 161.52(16) 2_865 2_666
O21 Cs9 O27 Cs1 -92.38(17) . 2_666
P7 Cs9 O27 Cs1 -77.46(13) . 2_666
P3 Cs9 O27 Cs1 21.00(19) 1_655 2_666
O9 P3 O28 Pb4 119.4(4) . .
O8 P3 O28 Pb4 -14.4(5) . .
O10 P3 O28 Pb4 -129.4(4) . .
Cs3 P3 O28 Pb4 171.4(3) 1_655 .
Cs9 P3 O28 Pb4 -70.4(11) 1_455 .
Cs6 P3 O28 Pb4 103.8(4) 1_465 .
O9 P3 O28 Pb4 -123.6(5) . 2_666
O8 P3 O28 Pb4 102.7(6) . 2_666
O10 P3 O28 Pb4 -12.4(6) . 2_666
Cs3 P3 O28 Pb4 -71.6(4) 1_655 2_666
Cs9 P3 O28 Pb4 46.6(13) 1_455 2_666
Cs6 P3 O28 Pb4 -139.2(7) 1_465 2_666
O9 P3 O28 Cs6 15.6(6) . 1_465
O8 P3 O28 Cs6 -118.1(4) . 1_465
O10 P3 O28 Cs6 126.8(4) . 1_465
Cs3 P3 O28 Cs6 67.6(3) 1_655 1_465
Cs9 P3 O28 Cs6 -174.2(7) 1_455 1_465
O7 Pb4 O28 P3 -71.6(4) . .
O11 Pb4 O28 P3 -152.0(4) 2_666 .
O28 Pb4 O28 P3 134.6(5) 2_666 .
O6 Pb4 O28 P3 -1(4) 2_566 .
Cs6 Pb4 O28 P3 -114.6(4) 1_465 .
Cs1 Pb4 O28 P3 44.6(3) 2_566 .
Cs3 Pb4 O28 P3 128.2(3) 2_566 .
Cs6 Pb4 O28 P3 97.5(3) 2_756 .
O7 Pb4 O28 Pb4 153.8(3) . 2_666
O11 Pb4 O28 Pb4 73.4(3) 2_666 2_666
O28 Pb4 O28 Pb4 0.0 2_666 2_666
O6 Pb4 O28 Pb4 -135(3) 2_566 2_666
Cs6 Pb4 O28 Pb4 110.8(3) 1_465 2_666
Cs1 Pb4 O28 Pb4 -90.00(18) 2_566 2_666
Cs3 Pb4 O28 Pb4 -6.4(4) 2_566 2_666
Cs6 Pb4 O28 Pb4 -37.10(18) 2_756 2_666
O7 Pb4 O28 Cs6 43.0(2) . 1_465
O11 Pb4 O28 Cs6 -37.4(2) 2_666 1_465
O28 Pb4 O28 Cs6 -110.8(3) 2_666 1_465
O6 Pb4 O28 Cs6 114(3) 2_566 1_465
Cs1 Pb4 O28 Cs6 159.17(19) 2_566 1_465
Cs3 Pb4 O28 Cs6 -117.23(18) 2_566 1_465
Cs6 Pb4 O28 Cs6 -147.93(18) 2_756 1_465
